data_7134709
loop_
_publ_author_name
'Geue, Niklas'
'Renningholtz, Tim'
'Whitehead, George F. S.'
'Timco, Grigore A.'
'Trujillo, Cristina'
'Barran, Perdita E.'
'Winpenny, Richard E. P.'

_publ_section_title
;
 Energetics of carboxylate-metal bonds in polymetallic rings.
;
_journal_issue 59
_journal_name_full 'Chemical communications (Cambridge, England)'
_journal_page_first 11049
_journal_page_last 11052
_journal_paper_doi 10.1039/d5cc01911g
_journal_volume 61
_journal_year 2025
_chemical_formula_moiety 'C96 H176 Cr7 F8 Ni O32, C6 H12 N'
_chemical_formula_sum 'C102 H188 Cr7 F8 N Ni O32'
_chemical_formula_weight 2515.23
_space_group_crystal_system triclinic
_space_group_IT_number 2
_space_group_name_Hall '-P 1'
_space_group_name_H-M_alt 'P -1'
_atom_sites_solution_hydrogens geom
_atom_sites_solution_primary dual
_audit_creation_date 2025-03-17
_audit_creation_method
;
Olex2 1.5-alpha
(compiled 2025.03.04 svn.red2d20d0 for OlexSys, GUI svn.r7188)
;
_audit_update_record
;
2025-03-17 deposited with the CCDC.	2025-06-11 downloaded from the CCDC.
;
_cell_angle_alpha 90.1198(15)
_cell_angle_beta 90.1205(15)
_cell_angle_gamma 106.2775(17)
_cell_formula_units_Z 4
_cell_length_a 19.0912(4)
_cell_length_b 22.0288(4)
_cell_length_c 30.5452(5)
_cell_measurement_reflns_used 44090
_cell_measurement_temperature 100.00(10)
_cell_measurement_theta_max 25.4820
_cell_measurement_theta_min 1.5910
_cell_volume 12331.0(4)
_computing_cell_refinement 'CrysAlisPro 1.171.43.142a (Rigaku OD, 2024)'
_computing_data_collection 'GDA - generic data acquisition software'
_computing_data_reduction 'CrysAlisPro 1.171.43.142a (Rigaku OD, 2024)'
_computing_molecular_graphics 'Olex2 1.5-alpha (Dolomanov et al., 2009)'
_computing_publication_material 'Olex2 1.5-alpha (Dolomanov et al., 2009)'
_computing_structure_refinement 'SHELXL 2019/3 (Sheldrick, 2015)'
_computing_structure_solution 'SHELXT  (Sheldrick, 2015)'
_diffrn_ambient_temperature 100.00(10)
_diffrn_detector 'Photon counting pixel array'
_diffrn_detector_area_resol_mean 5.8140
_diffrn_detector_type 'Dectris PILATUS 2M'
_diffrn_measured_fraction_theta_full 0.992
_diffrn_measured_fraction_theta_max 0.991
_diffrn_measurement_details
;
List of Runs (angles in degrees, time in seconds):

  # Type    Start    End  Width  t~exp~   \w     \q     \k     \f   Frames
#--------------------------------------------------------------------------
  1  \f      0.00 179.00   1.00    0.20   0.00   0.00   0.00    --   179
  2  \w   -145.00  24.00   1.00    0.20    --   30.00   0.00   0.00  169
  3  \w   -145.00  24.00   1.00    0.20    --   30.00   0.00 120.00  169
  4  \w   -145.00  24.00   1.00    0.20    --   30.00   0.00 240.00  169
;
_diffrn_measurement_device 'Fixed \c 3-circle diffractometer'
_diffrn_measurement_device_type 'Fluid Film Devices'
_diffrn_measurement_method 'shutterless scans'
_diffrn_measurement_specimen_support 'MiTeGen MicroMount'
_diffrn_orient_matrix_type 'CrysAlisPro convention (1999,Acta A55,543-557)'
_diffrn_orient_matrix_UB_11 -0.0156830000
_diffrn_orient_matrix_UB_12 0.0007155000
_diffrn_orient_matrix_UB_13 0.0202160000
_diffrn_orient_matrix_UB_21 0.0334765000
_diffrn_orient_matrix_UB_22 0.0040052000
_diffrn_orient_matrix_UB_23 0.0098690000
_diffrn_orient_matrix_UB_31 0.0068190000
_diffrn_orient_matrix_UB_32 0.0323237000
_diffrn_orient_matrix_UB_33 -0.0016068000
_diffrn_radiation_monochromator 'Silicon 111'
_diffrn_radiation_probe x-ray
_diffrn_radiation_type synchrotron
_diffrn_radiation_wavelength 0.6889
_diffrn_reflns_av_R_equivalents 0.0743
_diffrn_reflns_av_unetI/netI 0.0743
_diffrn_reflns_Laue_measured_fraction_full 0.992
_diffrn_reflns_Laue_measured_fraction_max 0.991
_diffrn_reflns_limit_h_max 23
_diffrn_reflns_limit_h_min -23
_diffrn_reflns_limit_k_max 27
_diffrn_reflns_limit_k_min -27
_diffrn_reflns_limit_l_max 38
_diffrn_reflns_limit_l_min -38
_diffrn_reflns_number 164196
_diffrn_reflns_point_group_measured_fraction_full 0.992
_diffrn_reflns_point_group_measured_fraction_max 0.991
_diffrn_reflns_theta_full 24.415
_diffrn_reflns_theta_max 25.503
_diffrn_reflns_theta_min 1.592
_diffrn_source Synchrotron
_diffrn_source_details 'Allan et al. (2017)'
_diffrn_source_type 'Diamond Light Source Beamline I19-1'
_exptl_absorpt_coefficient_mu 0.760
_exptl_absorpt_correction_T_max 1.00000
_exptl_absorpt_correction_T_min 0.53414
_exptl_absorpt_correction_type multi-scan
_exptl_absorpt_process_details
;
CrysAlisPro 1.171.43.142a (Rigaku Oxford Diffraction, 2024)
Empirical absorption correction using spherical harmonics,
implemented in SCALE3 ABSPACK scaling algorithm.
;
_exptl_crystal_colour 'clear green'
_exptl_crystal_colour_lustre clear
_exptl_crystal_colour_primary green
_exptl_crystal_density_diffrn 1.355
_exptl_crystal_description block
_exptl_crystal_F_000 5324
_exptl_crystal_size_max 0.357
_exptl_crystal_size_mid 0.186
_exptl_crystal_size_min 0.157
_refine_diff_density_max 1.196
_refine_diff_density_min -1.269
_refine_diff_density_rms 0.139
_refine_ls_extinction_method none
_refine_ls_goodness_of_fit_ref 1.036
_refine_ls_hydrogen_treatment constr
_refine_ls_matrix_type full
_refine_ls_number_parameters 3097
_refine_ls_number_reflns 49932
_refine_ls_number_restraints 17521
_refine_ls_restrained_S_all 0.967
_refine_ls_R_factor_all 0.1679
_refine_ls_R_factor_gt 0.1397
_refine_ls_shift/su_max 0.001
_refine_ls_shift/su_mean 0.000
_refine_ls_structure_factor_coef Fsqd
_refine_ls_weighting_details 'w=1/[\s^2^(Fo^2^)+(0.1497P)^2^+156.0397P] where P=(Fo^2^+2Fc^2^)/3'
_refine_ls_weighting_scheme calc
_refine_ls_wR_factor_gt 0.3853
_refine_ls_wR_factor_ref 0.4002
_reflns_Friedel_coverage 0.000
_reflns_number_gt 33139
_reflns_number_total 49932
_reflns_threshold_expression 'I > 2\s(I)'
_cod_data_source_file d5cc01911g2.cif
_cod_data_source_block m_gt-253-17_2_c1_
_cod_depositor_comments 'Adding full bibliography for 7134703--7134709.cif.'
_cod_database_code 7134709
_shelx_shelxl_version_number 2019/3
_shelx_space_group_comment
;
The symmetry employed for this shelxl refinement is uniquely defined
by the following loop, which should always be used as a source of
symmetry information in preference to the above space-group names.
They are only intended as comments.
;
_shelx_estimated_absorpt_t_max 0.890
_shelx_estimated_absorpt_t_min 0.773
_olex2_refinement_description
;
1. Shared sites
{Cr1A, Ni1A}
{Cr2A, Ni2A}
{Cr3A, Ni3A}
{Cr4A, Ni4A}
{Cr5A, Ni5A}
{Cr6A, Ni6A}
{Cr7A, Ni7A}
{Cr8A, Ni8A}
{Cr1B, Ni1B}
{Cr2B, Ni2B}
{Cr3B, Ni3B}
{Cr4B, Ni4B}
{Cr5B, Ni5B}
{Cr6B, Ni6B}
{Cr7B, Ni7B}
{Cr8B, Ni8B}
2. Restrained distances
 C7A-C8A \\sim C7A-C8E
 with sigma of 0.02
 C26A-C25A \\sim C26E-C25A
 with sigma of 0.02
 C35E-C32A \\sim C35A-C32A \\sim C33E-C32A \\sim C33A-C32A
 with sigma of 0.02
 C81A-C80A \\sim C81E-C80A \\sim C83E-C80A \\sim C83A-C80A
 with sigma of 0.02
 C20B-C19B \\sim C20C-C19B
 with sigma of 0.02
 C74C-C73B \\sim C74B-C73B
 with sigma of 0.02
 C92B-C91B \\sim C92C-C91B
 with sigma of 0.02
 C2C-C1C \\sim C1-C2
 with sigma of 0.02
 C3C-C2 \\sim C3C-C1C \\sim C6E-C4E \\sim C6D-C4D
 with sigma of 0.02
 C3C-C2C \\sim C3C-C1
 with sigma of 0.02
 N1D-C4D \\sim N1E-C4E
 with sigma of 0.02
 N1D-C3D \\sim N1E-C3D
 with sigma of 0.02
 C2D-C1D \\sim C2E-C1E
 with sigma of 0.02
 C3D-C2D \\sim C3D-C2E
 with sigma of 0.02
 C5E-C4E \\sim C5D-C4D
 with sigma of 0.02
 C6D-C5D \\sim C6E-C5E
 with sigma of 0.02
3. Uiso/Uaniso restraints and constraints
All non-hydrogen atoms have similar U: within 2A with sigma of 0.04 and sigma
for terminal atoms of 0.08 within 2A
Uanis(Cr1A) = Uanis(Ni1A)
Uanis(Cr2A) = Uanis(Ni2A)
Uanis(Cr3A) = Uanis(Ni3A)
Uanis(Cr4A) = Uanis(Ni4A)
Uanis(Cr5A) = Uanis(Ni5A)
Uanis(Cr6A) = Uanis(Ni6A)
Uanis(Cr7A) = Uanis(Ni7A)
Uanis(Cr8A) = Uanis(Ni8A)
Uanis(Cr1B) = Uanis(Ni1B)
Uanis(Cr2B) = Uanis(Ni2B)
Uanis(Cr3B) = Uanis(Ni3B)
Uanis(Cr4B) = Uanis(Ni4B)
Uanis(Cr5B) = Uanis(Ni5B)
Uanis(Cr6B) = Uanis(Ni6B)
Uanis(Cr7B) = Uanis(Ni7B)
Uanis(Cr8B) = Uanis(Ni8B)
4. Rigid body (RIGU) restrains
 All non-hydrogen atoms
 with sigma for 1-2 distances of 0.004 and sigma for 1-3 distances of 0.004
5. Same fragment restrains
{O1A, O2A, C1A, C2A, C3A, C4A, C5A, C6A} sigma for 1-2: 0.02, 1-3: 0.04
as in
{O3A, O4A, C7A, C8A, C9A, C10A, C11A, C12A}
{O1A, O2A, C1A, C2A, C3A, C4A, C5A, C6A} sigma for 1-2: 0.02, 1-3: 0.04
as in
{O7A, O8A, C19A, C20A, C21A, C22A, C23A, C24A}
{O1A, O2A, C1A, C2A, C3A, C4A, C5A, C6A} sigma for 1-2: 0.02, 1-3: 0.04
as in
{O19A, O20A, C55A, C56A, C57A, C58A, C59A, C60A}
{O1A, O2A, C1A, C2A, C3A, C4A, C5A, C6A} sigma for 1-2: 0.02, 1-3: 0.04
as in
{O5A, O6A, C13A, C14A, C15A, C16A, C17A, C18A}
{O1A, O2A, C1A, C2A, C3A, C4A, C5A, C6A} sigma for 1-2: 0.02, 1-3: 0.04
as in
{O13A, O14A, C37A, C38A, C39A, C40A, C41A, C42A}
{O1A, O2A, C1A, C2A, C3A, C4A, C5A, C6A} sigma for 1-2: 0.02, 1-3: 0.04
as in
{O9A, O10A, C25A, C26A, C27A, C28A, C29A, C30A}
{O1A, O2A, C1A, C2A, C3A, C4A, C5A, C6A} sigma for 1-2: 0.02, 1-3: 0.04
as in
{O31A, O32A, C91A, C92A, C93A, C94A, C95A, C96A}
{O1A, O2A, C1A, C2A, C3A, C4A, C5A, C6A} sigma for 1-2: 0.02, 1-3: 0.04
as in
{O11A, O12A, C31A, C32A, C33A, C34A, C35A, C36A}
{O1A, O2A, C1A, C2A, C3A, C4A, C5A, C6A} sigma for 1-2: 0.02, 1-3: 0.04
as in
{O31B, O32B, C91B, C92B, C93B, C94B, C95B, C96B}
{O1A, O2A, C1A, C2A, C3A, C4A, C5A, C6A} sigma for 1-2: 0.02, 1-3: 0.04
as in
{O15A, O16A, C43A, C44A, C45A, C46A, C47A, C48A}
{O1A, O2A, C1A, C2A, C3A, C4A, C5A, C6A} sigma for 1-2: 0.02, 1-3: 0.04
as in
{O25A, O26A, C73A, C74A, C75A, C76A, C77A, C78A}
{O1A, O2A, C1A, C2A, C3A, C4A, C5A, C6A} sigma for 1-2: 0.02, 1-3: 0.04
as in
{O17A, O18A, C49A, C50A, C51A, C52A, C53A, C54A}
{C3A, C4A, C5A, C6A} sigma for 1-2: 0.02, 1-3: 0.04
as in
{C33E, C34E, C35E, C36E}
{C3A, C4A, C5A, C6A} sigma for 1-2: 0.02, 1-3: 0.04
as in
{C81E, C82E, C83E, C84E}
{O1A, O2A, C1A, C2A, C3A, C4A, C5A, C6A} sigma for 1-2: 0.02, 1-3: 0.04
as in
{O11B, O12B, C31B, C32B, C33B, C34B, C35B, C36B}
{O1A, O2A, C1A, C2A, C3A, C4A, C5A, C6A} sigma for 1-2: 0.02, 1-3: 0.04
as in
{O23A, O24A, C67A, C68A, C69A, C70A, C71A, C72A}
{O1A, O2A, C1A, C2A, C3A, C4A, C5A, C6A} sigma for 1-2: 0.02, 1-3: 0.04
as in
{O5B, O6B, C13B, C14B, C15B, C16B, C17B, C18B}
{O1A, O2A, C1A, C2A, C3A, C4A, C5A, C6A} sigma for 1-2: 0.02, 1-3: 0.04
as in
{O27A, O28A, C79A, C80A, C81A, C82A, C83A, C84A}
{O1A, O2A, C1A, C2A, C3A, C4A, C5A, C6A} sigma for 1-2: 0.02, 1-3: 0.04
as in
{O23B, O24B, C67B, C68B, C69B, C70B, C71B, C72B}
{O1A, O2A, C1A, C2A, C3A, C4A, C5A, C6A} sigma for 1-2: 0.02, 1-3: 0.04
as in
{O29A, O30A, C85A, C86A, C87A, C88A, C89A, C90A}
{O1A, O2A, C1A, C2A, C3A, C4A, C5A, C6A} sigma for 1-2: 0.02, 1-3: 0.04
as in
{O27B, O28B, C79B, C80B, C81B, C82B, C83B, C84B}
{O1A, O2A, C1A, C2A, C3A, C4A, C5A, C6A} sigma for 1-2: 0.02, 1-3: 0.04
as in
{O1B, O2B, C1B, C2B, C3B, C4B, C5B, C6B}
{O1A, O2A, C1A, C2A, C3A, C4A, C5A, C6A} sigma for 1-2: 0.02, 1-3: 0.04
as in
{O17B, O18B, C49B, C50B, C51B, C52B, C53B, C54B}
{O1A, O2A, C1A, C2A, C3A, C4A, C5A, C6A} sigma for 1-2: 0.02, 1-3: 0.04
as in
{O3B, O4B, C7B, C8B, C9B, C10B, C11B, C12B}
{C2A, C3A, C4A, C5A, C6A} sigma for 1-2: 0.02, 1-3: 0.04
as in
{C8E, C9E, C10E, C11E, C12E}
{C2A, C3A, C4A, C5A, C6A} sigma for 1-2: 0.02, 1-3: 0.04
as in
{C20C, C21C, C22C, C23C, C24C}
{C2A, C3A, C4A, C5A, C6A} sigma for 1-2: 0.02, 1-3: 0.04
as in
{C74C, C75C, C76C, C77C, C78C}
{O1A, O2A, C1A, C2A, C3A, C4A, C5A, C6A} sigma for 1-2: 0.02, 1-3: 0.04
as in
{O9B, O10B, C25B, C26B, C27B, C28B, C29B, C30B}
{O1A, O2A, C1A, C2A, C3A, C4A, C5A, C6A} sigma for 1-2: 0.02, 1-3: 0.04
as in
{O29B, O30B, C85B, C86B, C87B, C88B, C89B, C90B}
{O1A, O2A, C1A, C2A, C3A, C4A, C5A, C6A} sigma for 1-2: 0.02, 1-3: 0.04
as in
{O13B, O14B, C37B, C38B, C39B, C40B, C41B, C42B}
{N1D, C1D, C2D, C3D, C4D, C5D, C6D} sigma for 1-2: 0.02, 1-3: 0.04
as in
{N1D, C1D, C2D, C3D, C4D, C5D, C6D}
{O1A, O2A, C1A, C2A, C3A, C4A, C5A, C6A} sigma for 1-2: 0.02, 1-3: 0.04
as in
{O15B, O16B, C43B, C44B, C45B, C46B, C47B, C48B}
{C2A, C3A, C4A, C5A, C6A} sigma for 1-2: 0.02, 1-3: 0.04
as in
{C26E, C27E, C28E, C29E, C30E}
{O1A, O2A, C1A, C2A, C3A, C4A, C5A, C6A} sigma for 1-2: 0.02, 1-3: 0.04
as in
{O19B, O20B, C55B, C56B, C57B, C58B, C59B, C60B}
{C2A, C3A, C4A, C5A, C6A} sigma for 1-2: 0.02, 1-3: 0.04
as in
{C92C, C93C, C94C, C95C, C96C}
{O1A, O2A, C1A, C2A, C3A, C4A, C5A, C6A} sigma for 1-2: 0.02, 1-3: 0.04
as in
{O21B, O22B, C61B, C62B, C63B, C64B, C65B, C66B}
{O1A, O2A, C1A, C2A, C3A, C4A, C5A, C6A} sigma for 1-2: 0.02, 1-3: 0.04
as in
{O25B, O26B, C73B, C74B, C75B, C76B, C77B, C78B}
{O1A, O2A, C1A, C2A, C3A, C4A, C5A, C6A} sigma for 1-2: 0.02, 1-3: 0.04
as in
{O7B, O8B, C19B, C20B, C21B, C22B, C23B, C24B}
{O1A, O2A, C1A, C2A, C3A, C4A, C5A, C6A} sigma for 1-2: 0.02, 1-3: 0.04
as in
{O21A, O22A, C61A, C62A, C63A, C64A, C65A, C66A}
6. Others
 Sof(H32B)=Sof(C33E)=Sof(H33C)=Sof(H33D)=Sof(C34E)=Sof(H34D)=Sof(H34E)=
 Sof(H34F)=Sof(C35E)=Sof(H35C)=Sof(H35D)=Sof(C36E)=Sof(H36D)=Sof(H36E)=
 Sof(H36F)=1-FVAR(1)
 Sof(H32A)=Sof(C33A)=Sof(H33A)=Sof(H33B)=Sof(C34A)=Sof(H34A)=Sof(H34B)=
 Sof(H34C)=Sof(C35A)=Sof(H35A)=Sof(H35B)=Sof(C36A)=Sof(H36A)=Sof(H36B)=
 Sof(H36C)=FVAR(1)
 Sof(C26E)=Sof(H26E)=Sof(C27E)=Sof(H27C)=Sof(H27D)=Sof(C28E)=Sof(H28D)=
 Sof(H28E)=Sof(H28F)=Sof(C29E)=Sof(H29C)=Sof(H29D)=Sof(C30E)=Sof(H30D)=
 Sof(H30E)=Sof(H30F)=1-FVAR(2)
 Sof(C26A)=Sof(H26A)=Sof(C27A)=Sof(H27A)=Sof(H27B)=Sof(C28A)=Sof(H28A)=
 Sof(H28B)=Sof(H28C)=Sof(C29A)=Sof(H29A)=Sof(H29B)=Sof(C30A)=Sof(H30A)=
 Sof(H30B)=Sof(H30C)=FVAR(2)
 Sof(C8E)=Sof(H8E)=Sof(C9E)=Sof(H9EA)=Sof(H9EB)=Sof(C10E)=Sof(H10D)=Sof(H10E)=
 Sof(H10F)=Sof(C11E)=Sof(H11C)=Sof(H11D)=Sof(C12E)=Sof(H12D)=Sof(H12E)=
 Sof(H12F)=1-FVAR(3)
 Sof(C8A)=Sof(H8A)=Sof(C9A)=Sof(H9AA)=Sof(H9AB)=Sof(C10A)=Sof(H10A)=Sof(H10B)=
 Sof(H10C)=Sof(C11A)=Sof(H11A)=Sof(H11B)=Sof(C12A)=Sof(H12A)=Sof(H12B)=
 Sof(H12C)=FVAR(3)
 Sof(C92C)=Sof(H92C)=Sof(C93C)=Sof(H93E)=Sof(H93F)=Sof(C94C)=Sof(H94G)=
 Sof(H94H)=Sof(H94I)=Sof(C95C)=Sof(H95E)=Sof(H95F)=Sof(C96C)=Sof(H96G)=
 Sof(H96H)=Sof(H96I)=1-FVAR(4)
 Sof(C92B)=Sof(H92B)=Sof(C93B)=Sof(H93C)=Sof(H93D)=Sof(C94B)=Sof(H94D)=
 Sof(H94E)=Sof(H94F)=Sof(C95B)=Sof(H95C)=Sof(H95D)=Sof(C96B)=Sof(H96D)=
 Sof(H96E)=Sof(H96F)=FVAR(4)
 Sof(C74C)=Sof(H74C)=Sof(C75C)=Sof(H75E)=Sof(H75F)=Sof(C76C)=Sof(H76G)=
 Sof(H76H)=Sof(H76I)=Sof(C77C)=Sof(H77E)=Sof(H77F)=Sof(C78C)=Sof(H78G)=
 Sof(H78H)=Sof(H78I)=1-FVAR(5)
 Sof(C74B)=Sof(H74B)=Sof(C75B)=Sof(H75C)=Sof(H75D)=Sof(C76B)=Sof(H76D)=
 Sof(H76E)=Sof(H76F)=Sof(C77B)=Sof(H77C)=Sof(H77D)=Sof(C78B)=Sof(H78D)=
 Sof(H78E)=Sof(H78F)=FVAR(5)
 Sof(C20C)=Sof(H20C)=Sof(C21C)=Sof(H21E)=Sof(H21F)=Sof(C22C)=Sof(H22G)=
 Sof(H22H)=Sof(H22I)=Sof(C23C)=Sof(H23E)=Sof(H23F)=Sof(C24C)=Sof(H24G)=
 Sof(H24H)=Sof(H24I)=1-FVAR(6)
 Sof(C20B)=Sof(H20B)=Sof(C21B)=Sof(H21C)=Sof(H21D)=Sof(C22B)=Sof(H22D)=
 Sof(H22E)=Sof(H22F)=Sof(C23B)=Sof(H23C)=Sof(H23D)=Sof(C24B)=Sof(H24D)=
 Sof(H24E)=Sof(H24F)=FVAR(6)
 Sof(H3CC)=Sof(H3CD)=Sof(C1)=Sof(H1)=Sof(C2)=Sof(H2F)=Sof(H2G)=1-FVAR(7)
 Sof(C1C)=Sof(H1CC)=Sof(H1CD)=Sof(C2C)=Sof(H2C)=Sof(H3CA)=Sof(H3CB)=FVAR(7)
 Sof(H3DC)=Sof(H3DD)=Sof(C5E)=Sof(H5E)=Sof(C6E)=Sof(H6EA)=Sof(H6EB)=Sof(C4E)=
 Sof(H4EA)=Sof(H4EB)=Sof(N1E)=Sof(H1EA)=Sof(H1EB)=Sof(C2E)=Sof(H2E)=Sof(C1E)=
 Sof(H1EC)=Sof(H1ED)=1-FVAR(8)
 Sof(N1D)=Sof(H1DA)=Sof(H1DB)=Sof(C1D)=Sof(H1DC)=Sof(H1DD)=Sof(C2D)=Sof(H2D)=
 Sof(H3DA)=Sof(H3DB)=Sof(C4D)=Sof(H4DA)=Sof(H4DB)=Sof(C5D)=Sof(H5D)=Sof(C6D)=
 Sof(H6DA)=Sof(H6DB)=FVAR(8)
 Sof(H80B)=Sof(C81E)=Sof(H81C)=Sof(H81D)=Sof(C82E)=Sof(H82D)=Sof(H82E)=
 Sof(H82F)=Sof(C83E)=Sof(H83C)=Sof(H83D)=Sof(C84E)=Sof(H84D)=Sof(H84E)=
 Sof(H84F)=1-FVAR(9)
 Sof(H80A)=Sof(C81A)=Sof(H81A)=Sof(H81B)=Sof(C82A)=Sof(H82A)=Sof(H82B)=
 Sof(H82C)=Sof(C83A)=Sof(H83A)=Sof(H83B)=Sof(C84A)=Sof(H84A)=Sof(H84B)=
 Sof(H84C)=FVAR(9)
 Fixed Sof: Cr1A(0.875) Cr2A(0.875) Cr3A(0.875) Cr4A(0.875) Cr5A(0.875)
 Cr6A(0.875) Cr7A(0.875) Cr8A(0.875) Cr1B(0.875) Cr2B(0.875) Cr3B(0.875)
 Cr4B(0.875) Cr5B(0.875) Cr6B(0.875) Cr7B(0.875) Cr8B(0.875) Ni1A(0.125)
 Ni2A(0.125) Ni3A(0.125) Ni4A(0.125) Ni5A(0.125) Ni6A(0.125) Ni7A(0.125)
 Ni8A(0.125) Ni1B(0.125) Ni2B(0.125) Ni3B(0.125) Ni4B(0.125) Ni5B(0.125)
 Ni6B(0.125) Ni7B(0.125) Ni8B(0.125)
7.a Ternary CH refined with riding coordinates:
 C2A(H2A), C8A(H8A), C14A(H14A), C20A(H20A), C26A(H26A), C32A(H32A),
 C32A(H32B), C38A(H38A), C44A(H44A), C50A(H50A), C56A(H56A), C62A(H62A),
 C68A(H68A), C74A(H74A), C80A(H80A), C80A(H80B), C86A(H86A), C92A(H92A),
 C2B(H2B), C8B(H8B), C14B(H14B), C20B(H20B), C26B(H26B), C32B(H32C), C38B(H38B),
  C44B(H44B), C50B(H50B), C56B(H56B), C62B(H62B), C68B(H68B), C74B(H74B),
 C80B(H80C), C86B(H86B), C92B(H92B), C26E(H26E), C8E(H8E), C92C(H92C),
 C74C(H74C), C20C(H20C)
7.b Secondary CH2 refined with riding coordinates:
 C3A(H3AA,H3AB), C5A(H5AA,H5AB), C9A(H9AA,H9AB), C11A(H11A,H11B), C15A(H15A,
 H15B), C17A(H17A,H17B), C21A(H21A,H21B), C23A(H23A,H23B), C27A(H27A,H27B),
 C29A(H29A,H29B), C33A(H33A,H33B), C35A(H35A,H35B), C39A(H39A,H39B), C41A(H41A,
 H41B), C45A(H45A,H45B), C47A(H47A,H47B), C51A(H51A,H51B), C53A(H53A,H53B),
 C57A(H57A,H57B), C59A(H59A,H59B), C63A(H63A,H63B), C65A(H65A,H65B), C69A(H69A,
 H69B), C71A(H71A,H71B), C75A(H75A,H75B), C77A(H77A,H77B), C81A(H81A,H81B),
 C83A(H83A,H83B), C87A(H87A,H87B), C89A(H89A,H89B), C93A(H93A,H93B), C95A(H95A,
 H95B), C3B(H3BA,H3BB), C5B(H5BA,H5BB), C9B(H9BA,H9BB), C11B(H11E,H11F),
 C15B(H15C,H15D), C17B(H17C,H17D), C21B(H21C,H21D), C23B(H23C,H23D), C27B(H27E,
 H27F), C29B(H29E,H29F), C33B(H33E,H33F), C35B(H35E,H35F), C39B(H39C,H39D),
 C41B(H41C,H41D), C45B(H45C,H45D), C47B(H47C,H47D), C51B(H51C,H51D), C53B(H53C,
 H53D), C57B(H57C,H57D), C59B(H59C,H59D), C63B(H63C,H63D), C65B(H65C,H65D),
 C69B(H69C,H69D), C71B(H71C,H71D), C75B(H75C,H75D), C77B(H77C,H77D), C81B(H81E,
 H81F), C83B(H83E,H83F), C87B(H87C,H87D), C89B(H89C,H89D), C93B(H93C,H93D),
 C95B(H95C,H95D), N1C(H1CA,H1CB), C3C(H3CA,H3CB), C3C(H3CC,H3CD), C4C(H4CA,
 H4CB), N1D(H1DA,H1DB), C3D(H3DA,H3DB), C3D(H3DC,H3DD), C4D(H4DA,H4DB),
 C33E(H33C,H33D), C35E(H35C,H35D), C27E(H27C,H27D), C29E(H29C,H29D), C9E(H9EA,
 H9EB), C11E(H11C,H11D), C93C(H93E,H93F), C95C(H95E,H95F), C75C(H75E,H75F),
 C77C(H77E,H77F), C21C(H21E,H21F), C23C(H23E,H23F), C4E(H4EA,H4EB), N1E(H1EA,
 H1EB), C81E(H81C,H81D), C83E(H83C,H83D)
7.c Me refined with riding coordinates:
 C4A(H4AA,H4AB,H4AC), C6A(H6AA,H6AB,H6AC), C10A(H10A,H10B,H10C), C12A(H12A,
 H12B,H12C), C16A(H16A,H16B,H16C), C18A(H18A,H18B,H18C), C22A(H22A,H22B,H22C),
 C24A(H24A,H24B,H24C), C28A(H28A,H28B,H28C), C30A(H30A,H30B,H30C), C34A(H34A,
 H34B,H34C), C36A(H36A,H36B,H36C), C40A(H40A,H40B,H40C), C42A(H42A,H42B,H42C),
 C46A(H46A,H46B,H46C), C48A(H48A,H48B,H48C), C52A(H52A,H52B,H52C), C54A(H54A,
 H54B,H54C), C58A(H58A,H58B,H58C), C60A(H60A,H60B,H60C), C64A(H64A,H64B,H64C),
 C66A(H66A,H66B,H66C), C70A(H70A,H70B,H70C), C72A(H72A,H72B,H72C), C76A(H76A,
 H76B,H76C), C78A(H78A,H78B,H78C), C82A(H82A,H82B,H82C), C84A(H84A,H84B,H84C),
 C88A(H88A,H88B,H88C), C90A(H90A,H90B,H90C), C94A(H94A,H94B,H94C), C96A(H96A,
 H96B,H96C), C4B(H4BA,H4BB,H4BC), C6B(H6BA,H6BB,H6BC), C10B(H10G,H10H,H10I),
 C12B(H12G,H12H,H12I), C16B(H16D,H16E,H16F), C18B(H18D,H18E,H18F), C22B(H22D,
 H22E,H22F), C24B(H24D,H24E,H24F), C28B(H28G,H28H,H28I), C30B(H30G,H30H,H30I),
 C34B(H34G,H34H,H34I), C36B(H36G,H36H,H36I), C40B(H40D,H40E,H40F), C42B(H42D,
 H42E,H42F), C46B(H46D,H46E,H46F), C48B(H48D,H48E,H48F), C52B(H52D,H52E,H52F),
 C54B(H54D,H54E,H54F), C58B(H58D,H58E,H58F), C60B(H60D,H60E,H60F), C64B(H64D,
 H64E,H64F), C66B(H66D,H66E,H66F), C70B(H70D,H70E,H70F), C72B(H72D,H72E,H72F),
 C76B(H76D,H76E,H76F), C78B(H78D,H78E,H78F), C82B(H82G,H82H,H82I), C84B(H84G,
 H84H,H84I), C88B(H88D,H88E,H88F), C90B(H90D,H90E,H90F), C94B(H94D,H94E,H94F),
 C96B(H96D,H96E,H96F), C34E(H34D,H34E,H34F), C36E(H36D,H36E,H36F), C28E(H28D,
 H28E,H28F), C30E(H30D,H30E,H30F), C10E(H10D,H10E,H10F), C12E(H12D,H12E,H12F),
 C94C(H94G,H94H,H94I), C96C(H96G,H96H,H96I), C76C(H76G,H76H,H76I), C78C(H78G,
 H78H,H78I), C22C(H22G,H22H,H22I), C24C(H24G,H24H,H24I), C82E(H82D,H82E,H82F),
 C84E(H84D,H84E,H84F)
7.d Aromatic/amide H refined with riding coordinates:
 C2C(H2C), C5C(H5C), C2D(H2D), C5D(H5D), C1(H1), C5E(H5E), C2E(H2E)
7.e X=CH2 refined with riding coordinates:
 C1C(H1CC,H1CD), C6C(H6CA,H6CB), C1D(H1DC,H1DD), C6D(H6DA,H6DB), C2(H2F,H2G),
 C6E(H6EA,H6EB), C1E(H1EC,H1ED)
;
_olex2_submission_special_instructions 'No special instructions were received'
_oxdiff_exptl_absorpt_empirical_details
;
Empirical correction (ABSPACK) includes:
- Absorption correction using spherical harmonics
- Frame scaling
;
_oxdiff_exptl_absorpt_empirical_full_max 1.605
_oxdiff_exptl_absorpt_empirical_full_min 0.586

loop_
_space_group_symop_operation_xyz
'x, y, z'
'-x, -y, -z'

loop_
_atom_site_label
_atom_site_type_symbol
_atom_site_fract_x
_atom_site_fract_y
_atom_site_fract_z
_atom_site_U_iso_or_equiv
_atom_site_adp_type
_atom_site_occupancy
_atom_site_site_symmetry_order
_atom_site_calc_flag
_atom_site_refinement_flags_posn
_atom_site_refinement_flags_adp
_atom_site_refinement_flags_occupancy
_atom_site_disorder_assembly
_atom_site_disorder_group
Cr1A Cr 0.30129(9) 0.72491(9) -0.12835(5) 0.0542(4) Uani 0.875 1 d . U P . .
Cr2A Cr 0.42492(9) 0.68590(8) -0.06106(5) 0.0507(4) Uani 0.875 1 d . U P . .
Cr3A Cr 0.46597(9) 0.71134(8) 0.04720(5) 0.0475(4) Uani 0.875 1 d . U P . .
Cr4A Cr 0.37620(9) 0.73062(8) 0.14037(5) 0.0458(4) Uani 0.875 1 d . U P . .
Cr5A Cr 0.22288(10) 0.77830(9) 0.15272(5) 0.0533(4) Uani 0.875 1 d . U P . .
Cr6A Cr 0.08498(9) 0.78545(8) 0.08656(5) 0.0518(4) Uani 0.875 1 d . U P . .
Cr7A Cr 0.07135(9) 0.80833(8) -0.02097(5) 0.0498(4) Uani 0.875 1 d . U P . .
Cr8A Cr 0.14046(9) 0.75751(8) -0.11061(5) 0.0509(4) Uani 0.875 1 d . U P . .
Cr1B Cr 0.92893(9) 0.71145(9) 0.58927(6) 0.0567(4) Uani 0.875 1 d . U P . .
Cr2B Cr 0.94155(9) 0.68779(8) 0.48089(6) 0.0538(4) Uani 0.875 1 d . U P . .
Cr3B Cr 0.86800(9) 0.73650(9) 0.39184(5) 0.0546(4) Uani 0.875 1 d . U P . .
Cr4B Cr 0.70448(9) 0.76334(9) 0.37497(5) 0.0549(4) Uani 0.875 1 d . U P . .
Cr5B Cr 0.58358(8) 0.80652(8) 0.44088(5) 0.0498(4) Uani 0.875 1 d . U P . .
Cr6B Cr 0.54588(8) 0.78487(8) 0.54923(5) 0.0488(4) Uani 0.875 1 d . U P . .
Cr7B Cr 0.63881(8) 0.77144(7) 0.64245(5) 0.0442(3) Uani 0.875 1 d . U P . .
Cr8B Cr 0.79253(9) 0.72542(9) 0.65515(5) 0.0536(4) Uani 0.875 1 d . U P . .
Ni1A Ni 0.30129(9) 0.72491(9) -0.12835(5) 0.0542(4) Uani 0.125 1 d . U P . .
Ni2A Ni 0.42492(9) 0.68590(8) -0.06106(5) 0.0507(4) Uani 0.125 1 d . U P . .
Ni3A Ni 0.46597(9) 0.71134(8) 0.04720(5) 0.0475(4) Uani 0.125 1 d . U P . .
Ni4A Ni 0.37620(9) 0.73062(8) 0.14037(5) 0.0458(4) Uani 0.125 1 d . U P . .
Ni5A Ni 0.22288(10) 0.77830(9) 0.15272(5) 0.0533(4) Uani 0.125 1 d . U P . .
Ni6A Ni 0.08498(9) 0.78545(8) 0.08656(5) 0.0518(4) Uani 0.125 1 d . U P . .
Ni7A Ni 0.07135(9) 0.80833(8) -0.02097(5) 0.0498(4) Uani 0.125 1 d . U P . .
Ni8A Ni 0.14046(9) 0.75751(8) -0.11061(5) 0.0509(4) Uani 0.125 1 d . U P . .
Ni1B Ni 0.92893(9) 0.71145(9) 0.58927(6) 0.0567(4) Uani 0.125 1 d . U P . .
Ni2B Ni 0.94155(9) 0.68779(8) 0.48089(6) 0.0538(4) Uani 0.125 1 d . U P . .
Ni3B Ni 0.86800(9) 0.73650(9) 0.39184(5) 0.0546(4) Uani 0.125 1 d . U P . .
Ni4B Ni 0.70448(9) 0.76334(9) 0.37497(5) 0.0549(4) Uani 0.125 1 d . U P . .
Ni5B Ni 0.58358(8) 0.80652(8) 0.44088(5) 0.0498(4) Uani 0.125 1 d . U P . .
Ni6B Ni 0.54588(8) 0.78487(8) 0.54923(5) 0.0488(4) Uani 0.125 1 d . U P . .
Ni7B Ni 0.63881(8) 0.77144(7) 0.64245(5) 0.0442(3) Uani 0.125 1 d . U P . .
Ni8B Ni 0.79253(9) 0.72542(9) 0.65515(5) 0.0536(4) Uani 0.125 1 d . U P . .
F1A F 0.3572(3) 0.7342(3) -0.07523(17) 0.0492(12) Uani 1 1 d . U . . .
F2A F 0.3947(3) 0.6844(3) -0.00049(18) 0.0480(12) Uani 1 1 d . U . . .
F3A F 0.3973(3) 0.7456(3) 0.07739(16) 0.0434(11) Uani 1 1 d . U . . .
F4A F 0.2763(3) 0.7276(3) 0.12324(17) 0.0516(13) Uani 1 1 d . U . . .
F5A F 0.1863(3) 0.7955(3) 0.09596(18) 0.0532(13) Uani 1 1 d . U . . .
F6A F 0.0995(3) 0.7639(3) 0.02699(17) 0.0489(12) Uani 1 1 d . U . . .
F7A F 0.1524(3) 0.7960(3) -0.05381(18) 0.0515(13) Uani 1 1 d . U . . .
F8A F 0.2156(3) 0.7192(3) -0.09412(17) 0.0490(12) Uani 1 1 d . U . . .
F1B F 0.9122(3) 0.7324(3) 0.5290(2) 0.0586(14) Uani 1 1 d . U . . .
F2B F 0.8585(3) 0.6996(3) 0.44910(18) 0.0519(13) Uani 1 1 d . U . . .
F3B F 0.7916(3) 0.7733(3) 0.40852(18) 0.0497(12) Uani 1 1 d . U . . .
F4B F 0.6494(3) 0.7574(3) 0.42810(17) 0.0499(12) Uani 1 1 d . U . . .
F5B F 0.6138(3) 0.8109(3) 0.50099(16) 0.0456(12) Uani 1 1 d . U . . .
F6B F 0.6162(3) 0.7529(3) 0.57986(18) 0.0543(13) Uani 1 1 d . U . . .
F7B F 0.7380(3) 0.7743(3) 0.62514(17) 0.0509(13) Uani 1 1 d . U . . .
F8B F 0.8263(3) 0.7060(3) 0.59890(18) 0.0547(14) Uani 1 1 d . U . . .
O1A O 0.3883(4) 0.7322(4) -0.1636(2) 0.065(2) Uani 1 1 d D U . . .
O2A O 0.4575(4) 0.6891(4) -0.1215(2) 0.0633(19) Uani 1 1 d D U . . .
C1A C 0.4449(5) 0.7143(6) -0.1564(3) 0.064(3) Uani 1 1 d D U . . .
C2A C 0.5012(6) 0.7247(6) -0.1927(3) 0.077(3) Uani 1 1 d D U . . .
H2A H 0.547134 0.718496 -0.180140 0.093 Uiso 1 1 calc R U . . .
C3A C 0.4745(10) 0.6757(8) -0.2284(5) 0.138(7) Uani 1 1 d D U . . .
H3AA H 0.426323 0.678208 -0.238939 0.165 Uiso 1 1 calc R U . . .
H3AB H 0.508806 0.685922 -0.253407 0.165 Uiso 1 1 calc R U . . .
C4A C 0.4679(16) 0.6103(9) -0.2140(8) 0.208(13) Uani 1 1 d D U . . .
H4AA H 0.450538 0.581005 -0.238420 0.311 Uiso 1 1 calc R U . . .
H4AB H 0.515698 0.607121 -0.204212 0.311 Uiso 1 1 calc R U . . .
H4AC H 0.433151 0.599401 -0.189732 0.311 Uiso 1 1 calc R U . . .
C5A C 0.5177(8) 0.7923(6) -0.2089(5) 0.104(4) Uani 1 1 d D U . . .
H5AA H 0.552175 0.797749 -0.233738 0.125 Uiso 1 1 calc R U . . .
H5AB H 0.472009 0.799470 -0.220090 0.125 Uiso 1 1 calc R U . . .
C6A C 0.5493(10) 0.8409(8) -0.1753(7) 0.137(7) Uani 1 1 d D U . . .
H6AA H 0.558377 0.883055 -0.188284 0.206 Uiso 1 1 calc R U . . .
H6AB H 0.515087 0.836768 -0.150929 0.206 Uiso 1 1 calc R U . . .
H6AC H 0.595384 0.835044 -0.164599 0.206 Uiso 1 1 calc R U . . .
O3A O 0.2804(4) 0.6324(4) -0.1260(2) 0.0550(16) Uani 1 1 d D U . . .
O4A O 0.3459(4) 0.6090(4) -0.0715(2) 0.0610(18) Uani 1 1 d D U . . .
C7A C 0.2971(5) 0.5947(4) -0.1002(3) 0.059(2) Uani 1 1 d D U . . .
C8A C 0.2576(11) 0.5250(7) -0.1073(9) 0.079(6) Uani 0.436(18) 1 d D U P A 1
H8A H 0.265453 0.500449 -0.081113 0.094 Uiso 0.436(18) 1 calc R U P A 1
C9A C 0.1764(11) 0.5152(13) -0.1137(11) 0.081(7) Uani 0.436(18) 1 d D U P A 1
H9AA H 0.168719 0.528192 -0.143894 0.097 Uiso 0.436(18) 1 calc R U P A 1
H9AB H 0.152036 0.469298 -0.111514 0.097 Uiso 0.436(18) 1 calc R U P A 1
C10A C 0.139(3) 0.548(3) -0.083(2) 0.095(15) Uani 0.436(18) 1 d D U P A 1
H10A H 0.086788 0.537959 -0.091223 0.143 Uiso 0.436(18) 1 calc R U P A 1
H10B H 0.143711 0.535014 -0.053306 0.143 Uiso 0.436(18) 1 calc R U P A 1
H10C H 0.160470 0.594176 -0.085833 0.143 Uiso 0.436(18) 1 calc R U P A 1
C11A C 0.2931(17) 0.5040(18) -0.1470(11) 0.116(9) Uani 0.436(18) 1 d D U P A 1
H11A H 0.265204 0.460238 -0.154870 0.139 Uiso 0.436(18) 1 calc R U P A 1
H11B H 0.289827 0.531524 -0.172095 0.139 Uiso 0.436(18) 1 calc R U P A 1
C12A C 0.3702(17) 0.506(2) -0.1403(12) 0.107(11) Uani 0.436(18) 1 d D U P A 1
H12A H 0.389273 0.491943 -0.167100 0.161 Uiso 0.436(18) 1 calc R U P A 1
H12B H 0.398560 0.549338 -0.133347 0.161 Uiso 0.436(18) 1 calc R U P A 1
H12C H 0.373904 0.477960 -0.116100 0.161 Uiso 0.436(18) 1 calc R U P A 1
O5A O 0.4918(4) 0.6362(4) -0.0475(2) 0.0568(17) Uani 1 1 d D U . . .
O6A O 0.5380(4) 0.6781(4) 0.0172(2) 0.0544(16) Uani 1 1 d D U . . .
C13A C 0.5369(5) 0.6448(5) -0.0163(3) 0.057(2) Uani 1 1 d D U . . .
C14A C 0.5984(5) 0.6140(6) -0.0199(4) 0.076(3) Uani 1 1 d D U . . .
H14A H 0.583460 0.577051 -0.040327 0.091 Uiso 1 1 calc R U . . .
C15A C 0.6169(7) 0.5915(8) 0.0246(5) 0.099(5) Uani 1 1 d D U . . .
H15A H 0.659323 0.574406 0.021140 0.119 Uiso 1 1 calc R U . . .
H15B H 0.631730 0.628418 0.044473 0.119 Uiso 1 1 calc R U . . .
C16A C 0.5568(9) 0.5425(9) 0.0454(7) 0.127(7) Uani 1 1 d D U . . .
H16A H 0.573362 0.530826 0.073771 0.190 Uiso 1 1 calc R U . . .
H16B H 0.514883 0.559214 0.049853 0.190 Uiso 1 1 calc R U . . .
H16C H 0.542533 0.505091 0.026472 0.190 Uiso 1 1 calc R U . . .
C17A C 0.6650(6) 0.6623(7) -0.0384(4) 0.083(4) Uani 1 1 d D U . . .
H17A H 0.681008 0.697690 -0.017297 0.100 Uiso 1 1 calc R U . . .
H17B H 0.705159 0.642240 -0.041239 0.100 Uiso 1 1 calc R U . . .
C18A C 0.6529(8) 0.6884(9) -0.0815(4) 0.105(5) Uani 1 1 d D U . . .
H18A H 0.698023 0.718946 -0.091174 0.158 Uiso 1 1 calc R U . . .
H18B H 0.638348 0.653913 -0.102960 0.158 Uiso 1 1 calc R U . . .
H18C H 0.614158 0.709452 -0.078979 0.158 Uiso 1 1 calc R U . . .
O7A O 0.5029(4) 0.7655(3) -0.0527(2) 0.0519(15) Uani 1 1 d D U . . .
O8A O 0.5035(4) 0.7926(3) 0.0182(2) 0.0574(17) Uani 1 1 d D U . . .
C19A C 0.5231(5) 0.8037(4) -0.0212(3) 0.053(2) Uani 1 1 d D U . . .
C20A C 0.5728(5) 0.8690(4) -0.0311(3) 0.062(3) Uani 1 1 d D U . . .
H20A H 0.593765 0.868839 -0.061053 0.074 Uiso 1 1 calc R U . . .
C21A C 0.6349(6) 0.8858(6) 0.0023(4) 0.072(3) Uani 1 1 d D U . . .
H21A H 0.666375 0.928834 -0.004270 0.087 Uiso 1 1 calc R U . . .
H21B H 0.613754 0.887316 0.031731 0.087 Uiso 1 1 calc R U . . .
C22A C 0.6820(7) 0.8415(7) 0.0039(5) 0.085(4) Uani 1 1 d D U . . .
H22A H 0.720090 0.856135 0.026183 0.127 Uiso 1 1 calc R U . . .
H22B H 0.651928 0.798955 0.011367 0.127 Uiso 1 1 calc R U . . .
H22C H 0.704676 0.840573 -0.024721 0.127 Uiso 1 1 calc R U . . .
C23A C 0.5277(6) 0.9165(5) -0.0298(4) 0.074(3) Uani 1 1 d D U . . .
H23A H 0.503999 0.914104 -0.000811 0.089 Uiso 1 1 calc R U . . .
H23B H 0.560986 0.959708 -0.032999 0.089 Uiso 1 1 calc R U . . .
C24A C 0.4701(7) 0.9059(7) -0.0647(5) 0.089(4) Uani 1 1 d D U . . .
H24A H 0.443478 0.937780 -0.062000 0.133 Uiso 1 1 calc R U . . .
H24B H 0.493181 0.909267 -0.093585 0.133 Uiso 1 1 calc R U . . .
H24C H 0.436132 0.863613 -0.061361 0.133 Uiso 1 1 calc R U . . .
O9A O 0.5379(4) 0.7432(4) 0.0921(2) 0.0565(17) Uani 1 1 d D U . . .
O10A O 0.4790(4) 0.7339(4) 0.1551(2) 0.0561(16) Uani 1 1 d D U . . .
C25A C 0.5358(5) 0.7450(5) 0.1329(3) 0.054(2) Uani 1 1 d D U . . .
C26A C 0.6093(6) 0.7689(7) 0.1556(5) 0.065(4) Uani 0.685(14) 1 d D U P B 1
H26A H 0.602228 0.758405 0.187415 0.078 Uiso 0.685(14) 1 calc R U P B 1
C27A C 0.6621(8) 0.7351(7) 0.1374(6) 0.068(4) Uani 0.685(14) 1 d D U P B 1
H27A H 0.668571 0.743929 0.105719 0.082 Uiso 0.685(14) 1 calc R U P B 1
H27B H 0.710205 0.752193 0.151789 0.082 Uiso 0.685(14) 1 calc R U P B 1
C28A C 0.6371(15) 0.6648(8) 0.1441(10) 0.083(7) Uani 0.685(14) 1 d D U P B 1
H28A H 0.673174 0.645578 0.131800 0.124 Uiso 0.685(14) 1 calc R U P B 1
H28B H 0.631689 0.655642 0.175515 0.124 Uiso 0.685(14) 1 calc R U P B 1
H28C H 0.590032 0.647373 0.129420 0.124 Uiso 0.685(14) 1 calc R U P B 1
C29A C 0.6364(11) 0.8401(7) 0.1514(8) 0.093(6) Uani 0.685(14) 1 d D U P B 1
H29A H 0.648368 0.850603 0.120345 0.111 Uiso 0.685(14) 1 calc R U P B 1
H29B H 0.596051 0.858054 0.159446 0.111 Uiso 0.685(14) 1 calc R U P B 1
C30A C 0.7008(12) 0.8715(10) 0.1783(10) 0.116(10) Uani 0.685(14) 1 d D U P B 1
H30A H 0.713912 0.917262 0.173325 0.174 Uiso 0.685(14) 1 calc R U P B 1
H30B H 0.689369 0.862817 0.209343 0.174 Uiso 0.685(14) 1 calc R U P B 1
H30C H 0.741830 0.855346 0.170135 0.174 Uiso 0.685(14) 1 calc R U P B 1
O11A O 0.4298(4) 0.6297(3) 0.0761(2) 0.0521(16) Uani 1 1 d D U . . .
O12A O 0.3527(4) 0.6387(3) 0.1295(2) 0.0552(16) Uani 1 1 d D U . . .
C31A C 0.3853(5) 0.6081(4) 0.1066(3) 0.051(2) Uani 1 1 d D U . . .
C32A C 0.3702(6) 0.5379(4) 0.1158(3) 0.065(3) Uani 1 1 d D U . . .
H32A H 0.411186 0.523427 0.103254 0.078 Uiso 0.652(14) 1 calc R U P C 1
H32B H 0.363161 0.515216 0.086998 0.078 Uiso 0.348(14) 1 calc R U P C 2
C33A C 0.3000(9) 0.5039(9) 0.0911(6) 0.087(5) Uani 0.652(14) 1 d D U P C 1
H33A H 0.288203 0.458129 0.097477 0.105 Uiso 0.652(14) 1 calc R U P C 1
H33B H 0.259566 0.519300 0.102597 0.105 Uiso 0.652(14) 1 calc R U P C 1
C34A C 0.3036(12) 0.5128(11) 0.0428(6) 0.095(7) Uani 0.652(14) 1 d D U P C 1
H34A H 0.256830 0.489674 0.029617 0.143 Uiso 0.652(14) 1 calc R U P C 1
H34B H 0.313836 0.557884 0.035977 0.143 Uiso 0.652(14) 1 calc R U P C 1
H34C H 0.342525 0.496600 0.030848 0.143 Uiso 0.652(14) 1 calc R U P C 1
C35A C 0.3669(12) 0.5251(10) 0.1643(5) 0.092(6) Uani 0.652(14) 1 d D U P C 1
H35A H 0.322579 0.534032 0.176140 0.110 Uiso 0.652(14) 1 calc R U P C 1
H35B H 0.361578 0.479509 0.168816 0.110 Uiso 0.652(14) 1 calc R U P C 1
C36A C 0.4307(15) 0.562(2) 0.1901(9) 0.108(12) Uani 0.652(14) 1 d D U P C 1
H36A H 0.423431 0.550235 0.221060 0.161 Uiso 0.652(14) 1 calc R U P C 1
H36B H 0.474914 0.552455 0.179467 0.161 Uiso 0.652(14) 1 calc R U P C 1
H36C H 0.435814 0.607120 0.186810 0.161 Uiso 0.652(14) 1 calc R U P C 1
O13A O 0.3486(4) 0.7161(4) 0.2023(2) 0.0608(18) Uani 1 1 d D U . . .
O14A O 0.2559(5) 0.7593(4) 0.2098(2) 0.068(2) Uani 1 1 d D U . . .
C37A C 0.3009(6) 0.7313(6) 0.2243(3) 0.064(3) Uani 1 1 d D U . . .
C38A C 0.2935(8) 0.7145(6) 0.2728(3) 0.087(3) Uani 1 1 d D U . . .
H38A H 0.341548 0.711892 0.284447 0.105 Uiso 1 1 calc R U . . .
C39A C 0.2374(9) 0.6503(6) 0.2770(5) 0.107(5) Uani 1 1 d D U . . .
H39A H 0.230529 0.639828 0.308534 0.129 Uiso 1 1 calc R U . . .
H39B H 0.190201 0.653763 0.265462 0.129 Uiso 1 1 calc R U . . .
C40A C 0.2556(14) 0.5974(8) 0.2544(6) 0.149(9) Uani 1 1 d D U . . .
H40A H 0.216364 0.558375 0.259074 0.223 Uiso 1 1 calc R U . . .
H40B H 0.260972 0.606398 0.223019 0.223 Uiso 1 1 calc R U . . .
H40C H 0.301404 0.592427 0.266203 0.223 Uiso 1 1 calc R U . . .
C41A C 0.2671(8) 0.7625(7) 0.2998(4) 0.091(4) Uani 1 1 d D U . . .
H41A H 0.218531 0.763176 0.288841 0.109 Uiso 1 1 calc R U . . .
H41B H 0.261164 0.748024 0.330608 0.109 Uiso 1 1 calc R U . . .
C42A C 0.3156(11) 0.8271(7) 0.2990(5) 0.117(6) Uani 1 1 d D U . . .
H42A H 0.294754 0.854598 0.316988 0.176 Uiso 1 1 calc R U . . .
H42B H 0.363535 0.827437 0.310622 0.176 Uiso 1 1 calc R U . . .
H42C H 0.320818 0.842618 0.268775 0.176 Uiso 1 1 calc R U . . .
O15A O 0.4042(4) 0.8228(3) 0.1515(2) 0.0552(16) Uani 1 1 d D U . . .
O16A O 0.3036(4) 0.8549(4) 0.1458(3) 0.0621(18) Uani 1 1 d D U . . .
C43A C 0.3718(5) 0.8648(4) 0.1496(4) 0.059(2) Uani 1 1 d D U . . .
C44A C 0.4153(5) 0.9331(5) 0.1564(3) 0.069(3) Uani 1 1 d D U . . .
H44A H 0.396122 0.959811 0.135766 0.082 Uiso 1 1 calc R U . . .
C45A C 0.4957(6) 0.9421(6) 0.1461(4) 0.079(3) Uani 1 1 d D U . . .
H45A H 0.523072 0.986245 0.153163 0.095 Uiso 1 1 calc R U . . .
H45B H 0.514289 0.914020 0.165342 0.095 Uiso 1 1 calc R U . . .
C46A C 0.5110(7) 0.9289(6) 0.0998(4) 0.079(3) Uani 1 1 d D U . . .
H46A H 0.563593 0.935814 0.096056 0.119 Uiso 1 1 calc R U . . .
H46B H 0.485319 0.884910 0.092607 0.119 Uiso 1 1 calc R U . . .
H46C H 0.494120 0.957276 0.080404 0.119 Uiso 1 1 calc R U . . .
C47A C 0.4038(8) 0.9534(7) 0.2032(4) 0.089(4) Uani 1 1 d D U . . .
H47A H 0.416240 0.923286 0.223787 0.106 Uiso 1 1 calc R U . . .
H47B H 0.438437 0.995504 0.208716 0.106 Uiso 1 1 calc R U . . .
C48A C 0.3289(9) 0.9569(9) 0.2134(5) 0.111(6) Uani 1 1 d D U . . .
H48A H 0.327023 0.970241 0.243910 0.167 Uiso 1 1 calc R U . . .
H48B H 0.316358 0.987628 0.193958 0.167 Uiso 1 1 calc R U . . .
H48C H 0.294106 0.915230 0.209067 0.167 Uiso 1 1 calc R U . . .
O17A O 0.1694(4) 0.8305(4) 0.1829(2) 0.068(2) Uani 1 1 d D U . . .
O18A O 0.0640(4) 0.8084(4) 0.1462(2) 0.0654(19) Uani 1 1 d D U . . .
C49A C 0.1047(6) 0.8309(6) 0.1778(3) 0.066(3) Uani 1 1 d D U . . .
C50A C 0.0714(7) 0.8641(5) 0.2123(3) 0.076(3) Uani 1 1 d D U . . .
H50A H 0.017217 0.848104 0.209127 0.092 Uiso 1 1 calc R U . . .
C51A C 0.0903(9) 0.8461(7) 0.2573(4) 0.096(4) Uani 1 1 d D U . . .
H51A H 0.143979 0.860567 0.261134 0.116 Uiso 1 1 calc R U . . .
H51B H 0.068515 0.868436 0.279293 0.116 Uiso 1 1 calc R U . . .
C52A C 0.0647(11) 0.7771(8) 0.2659(6) 0.122(7) Uani 1 1 d D U . . .
H52A H 0.078731 0.768628 0.295680 0.184 Uiso 1 1 calc R U . . .
H52B H 0.011501 0.762565 0.262976 0.184 Uiso 1 1 calc R U . . .
H52C H 0.087036 0.754689 0.244801 0.184 Uiso 1 1 calc R U . . .
C53A C 0.0931(8) 0.9341(5) 0.2007(5) 0.088(4) Uani 1 1 d D U . . .
H53A H 0.146119 0.951665 0.206002 0.105 Uiso 1 1 calc R U . . .
H53B H 0.084465 0.938062 0.168983 0.105 Uiso 1 1 calc R U . . .
C54A C 0.0543(9) 0.9727(7) 0.2249(6) 0.103(5) Uani 1 1 d D U . . .
H54A H 0.071748 1.016784 0.215317 0.155 Uiso 1 1 calc R U . . .
H54B H 0.001784 0.956693 0.219268 0.155 Uiso 1 1 calc R U . . .
H54C H 0.063583 0.970328 0.256374 0.155 Uiso 1 1 calc R U . . .
O19A O 0.1380(4) 0.7024(4) 0.1596(2) 0.0635(18) Uani 1 1 d D U . . .
O20A O 0.0636(4) 0.6963(4) 0.1025(2) 0.0601(17) Uani 1 1 d D U . . .
C55A C 0.0846(6) 0.6734(5) 0.1368(3) 0.063(2) Uani 1 1 d D U . . .
C56A C 0.0346(6) 0.6105(5) 0.1509(4) 0.085(3) Uani 1 1 d D U . . .
H56A H 0.015903 0.585200 0.124016 0.102 Uiso 1 1 calc R U . . .
C57A C 0.0756(9) 0.5744(8) 0.1777(6) 0.117(6) Uani 1 1 d D U . . .
H57A H 0.099510 0.601177 0.202607 0.140 Uiso 1 1 calc R U . . .
H57B H 0.040265 0.536418 0.189984 0.140 Uiso 1 1 calc R U . . .
C58A C 0.1316(10) 0.5542(10) 0.1529(8) 0.144(8) Uani 1 1 d D U . . .
H58A H 0.155969 0.531047 0.172328 0.216 Uiso 1 1 calc R U . . .
H58B H 0.108383 0.526632 0.128632 0.216 Uiso 1 1 calc R U . . .
H58C H 0.167706 0.591475 0.141272 0.216 Uiso 1 1 calc R U . . .
C59A C -0.0311(8) 0.6205(8) 0.1758(5) 0.107(5) Uani 1 1 d D U . . .
H59A H -0.061461 0.578773 0.185888 0.128 Uiso 1 1 calc R U . . .
H59B H -0.012734 0.646340 0.202122 0.128 Uiso 1 1 calc R U . . .
C60A C -0.0779(9) 0.6510(10) 0.1513(7) 0.126(7) Uani 1 1 d D U . . .
H60A H -0.117901 0.655065 0.170073 0.190 Uiso 1 1 calc R U . . .
H60B H -0.049124 0.693096 0.141835 0.190 Uiso 1 1 calc R U . . .
H60C H -0.098000 0.625322 0.125551 0.190 Uiso 1 1 calc R U . . .
O21A O -0.0178(4) 0.7761(4) 0.0738(2) 0.0607(18) Uani 1 1 d D U . . .
O22A O -0.0146(4) 0.8227(4) 0.0088(2) 0.0560(16) Uani 1 1 d D U . . .
C61A C -0.0456(5) 0.8017(5) 0.0443(3) 0.057(2) Uani 1 1 d D U . . .
C62A C -0.1223(5) 0.8070(5) 0.0517(3) 0.066(3) Uani 1 1 d D U . . .
H62A H -0.127874 0.842671 0.033128 0.079 Uiso 1 1 calc R U . . .
C63A C -0.1769(6) 0.7474(6) 0.0351(5) 0.091(4) Uani 1 1 d D U . . .
H63A H -0.226019 0.754214 0.035409 0.110 Uiso 1 1 calc R U . . .
H63B H -0.165086 0.740668 0.004224 0.110 Uiso 1 1 calc R U . . .
C64A C -0.1802(8) 0.6892(7) 0.0598(7) 0.110(6) Uani 1 1 d D U . . .
H64A H -0.216862 0.653468 0.046591 0.165 Uiso 1 1 calc R U . . .
H64B H -0.132362 0.680879 0.058999 0.165 Uiso 1 1 calc R U . . .
H64C H -0.193455 0.694462 0.090265 0.165 Uiso 1 1 calc R U . . .
C65A C -0.1344(7) 0.8237(7) 0.0987(4) 0.086(4) Uani 1 1 d D U . . .
H65A H -0.185485 0.825225 0.101650 0.103 Uiso 1 1 calc R U . . .
H65B H -0.128188 0.789343 0.117820 0.103 Uiso 1 1 calc R U . . .
C66A C -0.0854(8) 0.8844(7) 0.1146(5) 0.098(5) Uani 1 1 d D U . . .
H66A H -0.097205 0.891169 0.145094 0.147 Uiso 1 1 calc R U . . .
H66B H -0.034628 0.883093 0.112705 0.147 Uiso 1 1 calc R U . . .
H66C H -0.092057 0.919057 0.096498 0.147 Uiso 1 1 calc R U . . .
O23A O 0.1095(4) 0.8765(3) 0.0733(2) 0.0520(15) Uani 1 1 d D U . . .
O24A O 0.1356(4) 0.8874(3) 0.0017(2) 0.0551(16) Uani 1 1 d D U . . .
C67A C 0.1359(6) 0.9085(4) 0.0402(3) 0.060(2) Uani 1 1 d D U . . .
C68A C 0.1760(7) 0.9772(5) 0.0484(4) 0.088(4) Uani 1 1 d D U . . .
H68A H 0.216859 0.989407 0.026826 0.106 Uiso 1 1 calc R U . . .
C69A C 0.2101(10) 0.9878(7) 0.0944(4) 0.129(6) Uani 1 1 d D U . . .
H69A H 0.170112 0.984080 0.115720 0.154 Uiso 1 1 calc R U . . .
H69B H 0.231981 0.952935 0.100462 0.154 Uiso 1 1 calc R U . . .
C70A C 0.2655(13) 1.0472(9) 0.1030(6) 0.162(11) Uani 1 1 d D U . . .
H70A H 0.282446 1.047798 0.133390 0.244 Uiso 1 1 calc R U . . .
H70B H 0.306695 1.051312 0.083124 0.244 Uiso 1 1 calc R U . . .
H70C H 0.244549 1.082596 0.098451 0.244 Uiso 1 1 calc R U . . .
C71A C 0.1237(12) 1.0162(8) 0.0382(7) 0.152(7) Uani 1 1 d D U . . .
H71A H 0.080394 1.001365 0.057241 0.182 Uiso 1 1 calc R U . . .
H71B H 0.147862 1.060756 0.046164 0.182 Uiso 1 1 calc R U . . .
C72A C 0.0982(14) 1.0147(11) -0.0075(8) 0.175(10) Uani 1 1 d D U . . .
H72A H 0.065023 1.041287 -0.010275 0.262 Uiso 1 1 calc R U . . .
H72B H 0.140218 1.030698 -0.026824 0.262 Uiso 1 1 calc R U . . .
H72C H 0.072527 0.971111 -0.015711 0.262 Uiso 1 1 calc R U . . .
O25A O 0.0453(4) 0.8535(4) -0.0707(2) 0.0598(18) Uani 1 1 d D U . . .
O26A O 0.0643(4) 0.7960(3) -0.1283(2) 0.0551(17) Uani 1 1 d D U . . .
C73A C 0.0383(6) 0.8368(5) -0.1104(3) 0.063(3) Uani 1 1 d D U . . .
C74A C -0.0049(7) 0.8704(7) -0.1386(4) 0.092(4) Uani 1 1 d D U . . .
H74A H -0.025587 0.842847 -0.164265 0.111 Uiso 1 1 calc R U . . .
C75A C -0.0669(8) 0.8820(9) -0.1125(6) 0.125(6) Uani 1 1 d D U . . .
H75A H -0.046180 0.910092 -0.087524 0.150 Uiso 1 1 calc R U . . .
H75B H -0.093599 0.904724 -0.131242 0.150 Uiso 1 1 calc R U . . .
C76A C -0.1201(8) 0.8237(9) -0.0952(6) 0.118(6) Uani 1 1 d D U . . .
H76A H -0.158348 0.835505 -0.078711 0.178 Uiso 1 1 calc R U . . .
H76B H -0.142184 0.796038 -0.119634 0.178 Uiso 1 1 calc R U . . .
H76C H -0.094671 0.801417 -0.075830 0.178 Uiso 1 1 calc R U . . .
C77A C 0.0485(10) 0.9313(8) -0.1554(6) 0.139(7) Uani 1 1 d D U . . .
H77A H 0.020308 0.960646 -0.164531 0.167 Uiso 1 1 calc R U . . .
H77B H 0.080628 0.951586 -0.130846 0.167 Uiso 1 1 calc R U . . .
C78A C 0.0944(12) 0.9232(10) -0.1920(6) 0.140(7) Uani 1 1 d D U . . .
H78A H 0.126678 0.964524 -0.200502 0.210 Uiso 1 1 calc R U . . .
H78B H 0.123889 0.895366 -0.183200 0.210 Uiso 1 1 calc R U . . .
H78C H 0.063430 0.904447 -0.216962 0.210 Uiso 1 1 calc R U . . .
O27A O 0.0060(4) 0.7270(3) -0.0414(2) 0.0543(16) Uani 1 1 d D U . . .
O28A O 0.0674(4) 0.6831(3) -0.0880(2) 0.0541(16) Uani 1 1 d D U . . .
C79A C 0.0143(5) 0.6813(4) -0.0637(3) 0.052(2) Uani 1 1 d D U . . .
C80A C -0.0459(5) 0.6200(5) -0.0614(3) 0.067(3) Uani 1 1 d D U . . .
H80A H -0.032479 0.587406 -0.079871 0.081 Uiso 0.52(2) 1 calc R U P D 1
H80B H -0.020439 0.585988 -0.061910 0.081 Uiso 0.48(2) 1 calc R U P D 2
C81A C -0.1170(8) 0.6304(12) -0.0787(8) 0.075(6) Uani 0.52(2) 1 d D U P D 1
H81A H -0.158198 0.592929 -0.071946 0.090 Uiso 0.52(2) 1 calc R U P D 1
H81B H -0.126059 0.667406 -0.063705 0.090 Uiso 0.52(2) 1 calc R U P D 1
C82A C -0.114(2) 0.641(2) -0.1271(8) 0.133(15) Uani 0.52(2) 1 d D U P D 1
H82A H -0.160124 0.647961 -0.137129 0.199 Uiso 0.52(2) 1 calc R U P D 1
H82B H -0.073797 0.679019 -0.133871 0.199 Uiso 0.52(2) 1 calc R U P D 1
H82C H -0.105913 0.604596 -0.142106 0.199 Uiso 0.52(2) 1 calc R U P D 1
C83A C -0.0568(14) 0.5967(15) -0.0143(7) 0.095(8) Uani 0.52(2) 1 d D U P D 1
H83A H -0.079174 0.625499 0.001865 0.114 Uiso 0.52(2) 1 calc R U P D 1
H83B H -0.093032 0.554588 -0.014765 0.114 Uiso 0.52(2) 1 calc R U P D 1
C84A C 0.0058(17) 0.5912(14) 0.0110(10) 0.102(11) Uani 0.52(2) 1 d D U P D 1
H84A H -0.010102 0.575726 0.040432 0.153 Uiso 0.52(2) 1 calc R U P D 1
H84B H 0.027915 0.561382 -0.003535 0.153 Uiso 0.52(2) 1 calc R U P D 1
H84C H 0.041851 0.632691 0.013188 0.153 Uiso 0.52(2) 1 calc R U P D 1
O29A O 0.1312(4) 0.7184(4) -0.1679(2) 0.0584(18) Uani 1 1 d D U . . .
O30A O 0.2442(4) 0.7151(4) -0.1828(2) 0.066(2) Uani 1 1 d D U . . .
C85A C 0.1784(5) 0.7068(6) -0.1923(3) 0.062(3) Uani 1 1 d D U . . .
C86A C 0.1548(7) 0.6826(5) -0.2382(3) 0.077(3) Uani 1 1 d D U . . .
H86A H 0.102900 0.682941 -0.242167 0.093 Uiso 1 1 calc R U . . .
C87A C 0.1577(8) 0.6141(6) -0.2426(4) 0.093(4) Uani 1 1 d D U . . .
H87A H 0.147657 0.600586 -0.273510 0.112 Uiso 1 1 calc R U . . .
H87B H 0.207612 0.612249 -0.235453 0.112 Uiso 1 1 calc R U . . .
C88A C 0.1051(12) 0.5692(8) -0.2142(6) 0.133(7) Uani 1 1 d D U . . .
H88A H 0.109751 0.526429 -0.218623 0.200 Uiso 1 1 calc R U . . .
H88B H 0.115327 0.581538 -0.183449 0.200 Uiso 1 1 calc R U . . .
H88C H 0.055310 0.569863 -0.221545 0.200 Uiso 1 1 calc R U . . .
C89A C 0.2004(8) 0.7279(7) -0.2708(4) 0.093(4) Uani 1 1 d D U . . .
H89A H 0.252383 0.729946 -0.266146 0.112 Uiso 1 1 calc R U . . .
H89B H 0.186741 0.711283 -0.300670 0.112 Uiso 1 1 calc R U . . .
C90A C 0.1923(11) 0.7934(8) -0.2679(6) 0.126(6) Uani 1 1 d D U . . .
H90A H 0.223337 0.820223 -0.289897 0.189 Uiso 1 1 calc R U . . .
H90B H 0.141249 0.792061 -0.273186 0.189 Uiso 1 1 calc R U . . .
H90C H 0.206964 0.810745 -0.238623 0.189 Uiso 1 1 calc R U . . .
O31A O 0.2122(4) 0.8331(4) -0.1338(2) 0.0574(17) Uani 1 1 d D U . . .
O32A O 0.3224(4) 0.8165(4) -0.1303(2) 0.0604(18) Uani 1 1 d D U . . .
C91A C 0.2813(5) 0.8516(5) -0.1355(4) 0.061(2) Uani 1 1 d D U . . .
C92A C 0.3177(7) 0.9206(5) -0.1457(4) 0.080(3) Uani 1 1 d D U . . .
H92A H 0.368200 0.931480 -0.133233 0.096 Uiso 1 1 calc R U . . .
C93A C 0.3244(9) 0.9299(7) -0.1948(4) 0.098(4) Uani 1 1 d D U . . .
H93A H 0.274763 0.917992 -0.207711 0.118 Uiso 1 1 calc R U . . .
H93B H 0.346526 0.975435 -0.200741 0.118 Uiso 1 1 calc R U . . .
C94A C 0.3683(9) 0.8935(8) -0.2174(5) 0.100(5) Uani 1 1 d D U . . .
H94A H 0.369571 0.902453 -0.248883 0.151 Uiso 1 1 calc R U . . .
H94B H 0.418095 0.905740 -0.205688 0.151 Uiso 1 1 calc R U . . .
H94C H 0.346168 0.848166 -0.212674 0.151 Uiso 1 1 calc R U . . .
C95A C 0.2783(8) 0.9642(6) -0.1246(4) 0.087(4) Uani 1 1 d D U . . .
H95A H 0.303770 1.008163 -0.133181 0.104 Uiso 1 1 calc R U . . .
H95B H 0.228393 0.954040 -0.137097 0.104 Uiso 1 1 calc R U . . .
C96A C 0.2722(10) 0.9620(8) -0.0767(5) 0.107(5) Uani 1 1 d D U . . .
H96A H 0.245933 0.991871 -0.066897 0.160 Uiso 1 1 calc R U . . .
H96B H 0.245476 0.919118 -0.067626 0.160 Uiso 1 1 calc R U . . .
H96C H 0.321113 0.973428 -0.063697 0.160 Uiso 1 1 calc R U . . .
O1B O 1.0315(4) 0.7181(4) 0.5776(2) 0.067(2) Uani 1 1 d D U . . .
O2B O 1.0271(4) 0.6760(4) 0.5109(2) 0.0635(18) Uani 1 1 d D U . . .
C1B C 1.0588(5) 0.6952(6) 0.5465(3) 0.063(3) Uani 1 1 d D U . . .
C2B C 1.1371(5) 0.6929(5) 0.5518(4) 0.072(3) Uani 1 1 d D U . . .
H2B H 1.144270 0.659987 0.531044 0.086 Uiso 1 1 calc R U . . .
C3B C 1.1516(8) 0.6727(7) 0.5975(4) 0.085(4) Uani 1 1 d D U . . .
H3BA H 1.203672 0.673686 0.599871 0.102 Uiso 1 1 calc R U . . .
H3BB H 1.142431 0.703305 0.618900 0.102 Uiso 1 1 calc R U . . .
C4B C 1.1052(9) 0.6077(7) 0.6088(5) 0.104(5) Uani 1 1 d D U . . .
H4BA H 1.116753 0.597006 0.638536 0.157 Uiso 1 1 calc R U . . .
H4BB H 1.053573 0.606610 0.607094 0.157 Uiso 1 1 calc R U . . .
H4BC H 1.114833 0.576981 0.588059 0.157 Uiso 1 1 calc R U . . .
C5B C 1.1879(7) 0.7563(7) 0.5373(6) 0.106(5) Uani 1 1 d D U . . .
H5BA H 1.238258 0.752353 0.535864 0.127 Uiso 1 1 calc R U . . .
H5BB H 1.173841 0.765369 0.507308 0.127 Uiso 1 1 calc R U . . .
C6B C 1.1880(9) 0.8106(8) 0.5657(7) 0.131(7) Uani 1 1 d D U . . .
H6BA H 1.222004 0.849006 0.553903 0.196 Uiso 1 1 calc R U . . .
H6BB H 1.138799 0.815950 0.566673 0.196 Uiso 1 1 calc R U . . .
H6BC H 1.203360 0.802904 0.595293 0.196 Uiso 1 1 calc R U . . .
O3B O 0.8993(4) 0.6204(4) 0.5753(2) 0.0590(17) Uani 1 1 d D U . . .
O4B O 0.8794(4) 0.6074(4) 0.5036(2) 0.0605(18) Uani 1 1 d D U . . .
C7B C 0.8720(6) 0.5883(4) 0.5424(3) 0.058(2) Uani 1 1 d D U . . .
C8B C 0.8306(6) 0.5192(5) 0.5483(4) 0.077(3) Uani 1 1 d D U . . .
H8B H 0.786948 0.512633 0.528833 0.092 Uiso 1 1 calc R U . . .
C9B C 0.7994(9) 0.5068(7) 0.5937(4) 0.110(5) Uani 1 1 d D U . . .
H9BA H 0.839274 0.503471 0.613531 0.132 Uiso 1 1 calc R U . . .
H9BB H 0.784600 0.544456 0.603026 0.132 Uiso 1 1 calc R U . . .
C10B C 0.7368(9) 0.4507(9) 0.6009(6) 0.126(8) Uani 1 1 d D U . . .
H10G H 0.722518 0.448725 0.631800 0.190 Uiso 1 1 calc R U . . .
H10H H 0.695675 0.453589 0.582597 0.190 Uiso 1 1 calc R U . . .
H10I H 0.750622 0.412399 0.593154 0.190 Uiso 1 1 calc R U . . .
C11B C 0.8746(8) 0.4777(7) 0.5283(6) 0.117(5) Uani 1 1 d D U . . .
H11E H 0.846801 0.432781 0.532326 0.140 Uiso 1 1 calc R U . . .
H11F H 0.878983 0.485841 0.496473 0.140 Uiso 1 1 calc R U . . .
C12B C 0.9479(9) 0.4869(11) 0.5465(10) 0.173(11) Uani 1 1 d D U . . .
H12G H 0.971654 0.458498 0.531749 0.260 Uiso 1 1 calc R U . . .
H12H H 0.976683 0.530880 0.541972 0.260 Uiso 1 1 calc R U . . .
H12I H 0.944423 0.477690 0.577912 0.260 Uiso 1 1 calc R U . . .
O5B O 0.9658(4) 0.6425(4) 0.4308(2) 0.0640(19) Uani 1 1 d D U . . .
O6B O 0.9464(5) 0.6992(4) 0.3741(3) 0.068(2) Uani 1 1 d D U . . .
C13B C 0.9710(6) 0.6586(6) 0.3914(3) 0.065(3) Uani 1 1 d D U . . .
C14B C 1.0161(6) 0.6269(7) 0.3629(4) 0.099(4) Uani 1 1 d D U . . .
H14B H 1.014403 0.585772 0.377268 0.119 Uiso 1 1 calc R U . . .
C15B C 1.0947(7) 0.6660(11) 0.3639(6) 0.149(7) Uani 1 1 d D U . . .
H15C H 1.123483 0.643136 0.346863 0.179 Uiso 1 1 calc R U . . .
H15D H 1.098037 0.706099 0.348332 0.179 Uiso 1 1 calc R U . . .
C16B C 1.1300(8) 0.6819(10) 0.4072(5) 0.127(6) Uani 1 1 d D U . . .
H16D H 1.180670 0.707235 0.403188 0.191 Uiso 1 1 calc R U . . .
H16E H 1.103591 0.706055 0.424212 0.191 Uiso 1 1 calc R U . . .
H16F H 1.129146 0.642823 0.422736 0.191 Uiso 1 1 calc R U . . .
C17B C 0.9852(9) 0.6109(10) 0.3174(5) 0.141(7) Uani 1 1 d D U . . .
H17C H 0.987244 0.651069 0.302187 0.169 Uiso 1 1 calc R U . . .
H17D H 1.017606 0.590633 0.301271 0.169 Uiso 1 1 calc R U . . .
C18B C 0.9101(9) 0.5695(9) 0.3139(6) 0.125(6) Uani 1 1 d D U . . .
H18D H 0.896394 0.562693 0.282968 0.187 Uiso 1 1 calc R U . . .
H18E H 0.907215 0.528808 0.327757 0.187 Uiso 1 1 calc R U . . .
H18F H 0.876737 0.589473 0.328678 0.187 Uiso 1 1 calc R U . . .
O7B O 1.0050(4) 0.7692(4) 0.4594(2) 0.0606(18) Uani 1 1 d D U . . .
O8B O 0.9400(4) 0.8118(4) 0.4139(3) 0.0624(18) Uani 1 1 d D U . . .
C19B C 0.9949(5) 0.8149(5) 0.4385(4) 0.063(2) Uani 1 1 d D U . . .
C20B C 1.0530(9) 0.8776(8) 0.4431(6) 0.079(5) Uani 0.62(3) 1 d D U P E 1
H20B H 1.035228 0.910105 0.427136 0.095 Uiso 0.62(3) 1 calc R U P E 1
C21B C 1.0666(14) 0.8992(16) 0.4902(8) 0.112(8) Uani 0.62(3) 1 d D U P E 1
H21C H 1.089299 0.869764 0.505403 0.135 Uiso 0.62(3) 1 calc R U P E 1
H21D H 1.102830 0.941360 0.490350 0.135 Uiso 0.62(3) 1 calc R U P E 1
C22B C 1.0033(19) 0.9036(17) 0.5161(10) 0.127(13) Uani 0.62(3) 1 d D U P E 1
H22D H 1.019238 0.917931 0.545777 0.190 Uiso 0.62(3) 1 calc R U P E 1
H22E H 0.981090 0.933784 0.502243 0.190 Uiso 0.62(3) 1 calc R U P E 1
H22F H 0.967504 0.861902 0.517355 0.190 Uiso 0.62(3) 1 calc R U P E 1
C23B C 1.1225(10) 0.8738(13) 0.4211(8) 0.093(7) Uani 0.62(3) 1 d D U P E 1
H23C H 1.157072 0.916764 0.421278 0.112 Uiso 0.62(3) 1 calc R U P E 1
H23D H 1.144319 0.846731 0.439340 0.112 Uiso 0.62(3) 1 calc R U P E 1
C24B C 1.1179(17) 0.8500(15) 0.3764(8) 0.116(12) Uani 0.62(3) 1 d D U P E 1
H24D H 1.166676 0.850121 0.366337 0.174 Uiso 0.62(3) 1 calc R U P E 1
H24E H 1.085591 0.806728 0.375457 0.174 Uiso 0.62(3) 1 calc R U P E 1
H24F H 1.098404 0.877089 0.357310 0.174 Uiso 0.62(3) 1 calc R U P E 1
O9B O 0.8753(4) 0.7775(4) 0.3348(2) 0.0654(19) Uani 1 1 d D U . . .
O10B O 0.7566(4) 0.7711(4) 0.3202(2) 0.0647(19) Uani 1 1 d D U . . .
C25B C 0.8236(5) 0.7796(6) 0.3098(3) 0.069(3) Uani 1 1 d D U . . .
C26B C 0.8444(8) 0.8004(7) 0.2633(3) 0.099(4) Uani 1 1 d D U . . .
H26B H 0.898591 0.809033 0.261442 0.119 Uiso 1 1 calc R U . . .
C27B C 0.8123(11) 0.7462(9) 0.2328(5) 0.148(7) Uani 1 1 d D U . . .
H27E H 0.758591 0.738041 0.232574 0.178 Uiso 1 1 calc R U . . .
H27F H 0.829922 0.758942 0.202792 0.178 Uiso 1 1 calc R U . . .
C28B C 0.8295(16) 0.6865(10) 0.2435(8) 0.200(12) Uani 1 1 d D U . . .
H28G H 0.806384 0.654001 0.221911 0.300 Uiso 1 1 calc R U . . .
H28H H 0.882461 0.693417 0.242897 0.300 Uiso 1 1 calc R U . . .
H28I H 0.810968 0.672467 0.272747 0.300 Uiso 1 1 calc R U . . .
C29B C 0.8278(14) 0.8616(9) 0.2535(6) 0.172(8) Uani 1 1 d D U . . .
H29E H 0.842142 0.873160 0.222827 0.206 Uiso 1 1 calc R U . . .
H29F H 0.774268 0.854237 0.255319 0.206 Uiso 1 1 calc R U . . .
C30B C 0.8625(16) 0.9157(9) 0.2814(8) 0.213(13) Uani 1 1 d D U . . .
H30G H 0.847551 0.952661 0.271822 0.319 Uiso 1 1 calc R U . . .
H30H H 0.847490 0.905842 0.311821 0.319 Uiso 1 1 calc R U . . .
H30I H 0.915616 0.924835 0.279209 0.319 Uiso 1 1 calc R U . . .
O11B O 0.7986(4) 0.6592(4) 0.3688(2) 0.0638(19) Uani 1 1 d D U . . .
O12B O 0.6872(4) 0.6716(4) 0.3755(2) 0.0597(17) Uani 1 1 d D U . . .
C31B C 0.7305(5) 0.6388(5) 0.3682(3) 0.062(2) Uani 1 1 d D U . . .
C32B C 0.6945(8) 0.5706(5) 0.3574(4) 0.087(4) Uani 1 1 d D U . . .
H32C H 0.645095 0.565850 0.370252 0.104 Uiso 1 1 calc R U . . .
C33B C 0.6744(13) 0.5585(8) 0.3110(5) 0.134(7) Uani 1 1 d D U . . .
H33E H 0.720206 0.560676 0.295041 0.160 Uiso 1 1 calc R U . . .
H33F H 0.644026 0.514061 0.308980 0.160 Uiso 1 1 calc R U . . .
C34B C 0.6365(10) 0.5963(8) 0.2859(5) 0.101(5) Uani 1 1 d D U . . .
H34G H 0.628630 0.580111 0.255810 0.152 Uiso 1 1 calc R U . . .
H34H H 0.589290 0.593480 0.299533 0.152 Uiso 1 1 calc R U . . .
H34I H 0.666116 0.640491 0.285476 0.152 Uiso 1 1 calc R U . . .
C35B C 0.7185(12) 0.5258(7) 0.3843(6) 0.131(7) Uani 1 1 d D U . . .
H35E H 0.675910 0.487816 0.385094 0.157 Uiso 1 1 calc R U . . .
H35F H 0.755491 0.513795 0.366175 0.157 Uiso 1 1 calc R U . . .
C36B C 0.7475(15) 0.5307(9) 0.4275(6) 0.168(11) Uani 1 1 d D U . . .
H36G H 0.757893 0.491017 0.435443 0.252 Uiso 1 1 calc R U . . .
H36H H 0.792668 0.565447 0.428870 0.252 Uiso 1 1 calc R U . . .
H36I H 0.711917 0.539085 0.448067 0.252 Uiso 1 1 calc R U . . .
O13B O 0.6158(4) 0.7521(4) 0.3408(2) 0.068(2) Uani 1 1 d D U . . .
O14B O 0.5481(4) 0.8017(4) 0.3800(2) 0.0554(17) Uani 1 1 d D U . . .
C37B C 0.5610(5) 0.7721(6) 0.3467(3) 0.064(3) Uani 1 1 d D U . . .
C38B C 0.5055(6) 0.7585(6) 0.3098(3) 0.079(3) Uani 1 1 d D U . . .
H38B H 0.462354 0.772701 0.319031 0.095 Uiso 1 1 calc R U . . .
C39B C 0.4798(8) 0.6869(6) 0.3002(5) 0.103(4) Uani 1 1 d D U . . .
H39C H 0.446443 0.679384 0.274610 0.124 Uiso 1 1 calc R U . . .
H39D H 0.522659 0.672282 0.292260 0.124 Uiso 1 1 calc R U . . .
C40B C 0.4417(10) 0.6488(8) 0.3377(6) 0.120(6) Uani 1 1 d D U . . .
H40D H 0.426775 0.603891 0.329576 0.180 Uiso 1 1 calc R U . . .
H40E H 0.474691 0.655078 0.362959 0.180 Uiso 1 1 calc R U . . .
H40F H 0.398414 0.662186 0.345295 0.180 Uiso 1 1 calc R U . . .
C41B C 0.5379(11) 0.7947(9) 0.2694(4) 0.152(8) Uani 1 1 d D U . . .
H41C H 0.579752 0.779728 0.259812 0.182 Uiso 1 1 calc R U . . .
H41D H 0.500923 0.784660 0.245724 0.182 Uiso 1 1 calc R U . . .
C42B C 0.5631(17) 0.8640(9) 0.2750(6) 0.208(14) Uani 1 1 d D U . . .
H42D H 0.583299 0.883665 0.247346 0.311 Uiso 1 1 calc R U . . .
H42E H 0.521873 0.879618 0.283664 0.311 Uiso 1 1 calc R U . . .
H42F H 0.600858 0.874675 0.297780 0.311 Uiso 1 1 calc R U . . .
O15B O 0.7240(4) 0.8550(4) 0.3735(2) 0.0563(16) Uani 1 1 d D U . . .
O16B O 0.6610(4) 0.8842(3) 0.4286(2) 0.0540(16) Uani 1 1 d D U . . .
C43B C 0.7068(5) 0.8953(4) 0.3976(3) 0.054(2) Uani 1 1 d D U . . .
C44B C 0.7499(5) 0.9631(5) 0.3911(4) 0.073(3) Uani 1 1 d D U . . .
H44B H 0.772660 0.965323 0.361491 0.087 Uiso 1 1 calc R U . . .
C45B C 0.8116(7) 0.9837(7) 0.4231(6) 0.104(5) Uani 1 1 d D U . . .
H45C H 0.834640 1.029605 0.419254 0.125 Uiso 1 1 calc R U . . .
H45D H 0.791322 0.977431 0.453116 0.125 Uiso 1 1 calc R U . . .
C46B C 0.8688(8) 0.9503(7) 0.4192(7) 0.116(6) Uani 1 1 d D U . . .
H46D H 0.906783 0.966674 0.441276 0.174 Uiso 1 1 calc R U . . .
H46E H 0.847003 0.904897 0.423863 0.174 Uiso 1 1 calc R U . . .
H46F H 0.890411 0.957180 0.389931 0.174 Uiso 1 1 calc R U . . .
C47B C 0.7009(8) 1.0057(6) 0.3896(5) 0.093(4) Uani 1 1 d D U . . .
H47C H 0.678148 1.005422 0.418760 0.112 Uiso 1 1 calc R U . . .
H47D H 0.731058 1.049389 0.383902 0.112 Uiso 1 1 calc R U . . .
C48B C 0.6422(10) 0.9881(9) 0.3561(6) 0.118(6) Uani 1 1 d D U . . .
H48D H 0.612777 1.018022 0.357196 0.177 Uiso 1 1 calc R U . . .
H48E H 0.664104 0.989328 0.326964 0.177 Uiso 1 1 calc R U . . .
H48F H 0.611104 0.945287 0.361881 0.177 Uiso 1 1 calc R U . . .
O17B O 0.5173(4) 0.8569(4) 0.4539(2) 0.0575(17) Uani 1 1 d D U . . .
O18B O 0.4720(4) 0.8156(4) 0.5185(2) 0.0558(17) Uani 1 1 d D U . . .
C49B C 0.4712(5) 0.8483(5) 0.4846(3) 0.055(2) Uani 1 1 d D U . . .
C50B C 0.4083(5) 0.8770(6) 0.4801(3) 0.068(3) Uani 1 1 d D U . . .
H50B H 0.424011 0.914566 0.460336 0.082 Uiso 1 1 calc R U . . .
C51B C 0.3443(6) 0.8290(7) 0.4586(4) 0.080(3) Uani 1 1 d D U . . .
H51C H 0.328140 0.791873 0.478143 0.096 Uiso 1 1 calc R U . . .
H51D H 0.303302 0.847982 0.455701 0.096 Uiso 1 1 calc R U . . .
C52B C 0.3606(9) 0.8068(10) 0.4146(4) 0.123(7) Uani 1 1 d D U . . .
H52D H 0.316956 0.776129 0.403001 0.184 Uiso 1 1 calc R U . . .
H52E H 0.375408 0.843014 0.394728 0.184 Uiso 1 1 calc R U . . .
H52F H 0.400284 0.786819 0.417204 0.184 Uiso 1 1 calc R U . . .
C53B C 0.3886(6) 0.8993(7) 0.5241(4) 0.080(3) Uani 1 1 d D U . . .
H53C H 0.344476 0.913985 0.520293 0.096 Uiso 1 1 calc R U . . .
H53D H 0.375807 0.862668 0.544162 0.096 Uiso 1 1 calc R U . . .
C54B C 0.4456(8) 0.9503(7) 0.5450(5) 0.098(5) Uani 1 1 d D U . . .
H54D H 0.427751 0.961340 0.573085 0.147 Uiso 1 1 calc R U . . .
H54E H 0.489212 0.936038 0.549817 0.147 Uiso 1 1 calc R U . . .
H54F H 0.457801 0.987487 0.525887 0.147 Uiso 1 1 calc R U . . .
O19B O 0.5048(3) 0.7279(3) 0.4504(2) 0.0513(15) Uani 1 1 d D U . . .
O20B O 0.5100(4) 0.7014(3) 0.5210(2) 0.0532(16) Uani 1 1 d D U . . .
C55B C 0.4868(5) 0.6910(4) 0.4823(3) 0.052(2) Uani 1 1 d D U . . .
C56B C 0.4349(5) 0.6259(4) 0.4736(3) 0.062(3) Uani 1 1 d D U . . .
H56B H 0.413197 0.625530 0.443718 0.075 Uiso 1 1 calc R U . . .
C57B C 0.4790(6) 0.5778(5) 0.4748(4) 0.073(3) Uani 1 1 d D U . . .
H57C H 0.502670 0.580057 0.503844 0.088 Uiso 1 1 calc R U . . .
H57D H 0.445060 0.534894 0.471528 0.088 Uiso 1 1 calc R U . . .
C58B C 0.5365(7) 0.5868(6) 0.4403(5) 0.081(4) Uani 1 1 d D U . . .
H58D H 0.562092 0.554233 0.443362 0.122 Uiso 1 1 calc R U . . .
H58E H 0.513661 0.583478 0.411312 0.122 Uiso 1 1 calc R U . . .
H58F H 0.571377 0.628724 0.443686 0.122 Uiso 1 1 calc R U . . .
C59B C 0.3736(6) 0.6095(6) 0.5072(4) 0.069(3) Uani 1 1 d D U . . .
H59C H 0.340500 0.567333 0.500041 0.083 Uiso 1 1 calc R U . . .
H59D H 0.394888 0.606831 0.536421 0.083 Uiso 1 1 calc R U . . .
C60B C 0.3299(7) 0.6560(7) 0.5092(5) 0.081(4) Uani 1 1 d D U . . .
H60D H 0.291658 0.642531 0.531399 0.122 Uiso 1 1 calc R U . . .
H60E H 0.361883 0.697792 0.517055 0.122 Uiso 1 1 calc R U . . .
H60F H 0.307428 0.658244 0.480630 0.122 Uiso 1 1 calc R U . . .
O21B O 0.4739(4) 0.7552(4) 0.5944(2) 0.0614(19) Uani 1 1 d D U . . .
O22B O 0.5373(4) 0.7678(4) 0.6575(2) 0.0553(17) Uani 1 1 d D U . . .
C61B C 0.4785(5) 0.7544(5) 0.6356(3) 0.058(2) Uani 1 1 d D U . . .
C62B C 0.4062(5) 0.7318(5) 0.6598(4) 0.071(3) Uani 1 1 d D U . . .
H62B H 0.414264 0.743374 0.691491 0.085 Uiso 1 1 calc R U . . .
C63B C 0.3762(8) 0.6598(6) 0.6556(6) 0.100(5) Uani 1 1 d D U . . .
H63C H 0.360370 0.649484 0.624902 0.120 Uiso 1 1 calc R U . . .
H63D H 0.416223 0.640596 0.661666 0.120 Uiso 1 1 calc R U . . .
C64B C 0.3137(8) 0.6300(8) 0.6850(6) 0.110(6) Uani 1 1 d D U . . .
H64D H 0.298183 0.584238 0.680051 0.165 Uiso 1 1 calc R U . . .
H64E H 0.328915 0.638715 0.715606 0.165 Uiso 1 1 calc R U . . .
H64F H 0.272934 0.647624 0.678758 0.165 Uiso 1 1 calc R U . . .
C65B C 0.3513(6) 0.7627(6) 0.6409(4) 0.077(3) Uani 1 1 d D U . . .
H65C H 0.342974 0.750892 0.609682 0.093 Uiso 1 1 calc R U . . .
H65D H 0.304340 0.746751 0.656479 0.093 Uiso 1 1 calc R U . . .
C66B C 0.3770(8) 0.8343(6) 0.6449(5) 0.091(4) Uani 1 1 d D U . . .
H66D H 0.340145 0.852402 0.632355 0.136 Uiso 1 1 calc R U . . .
H66E H 0.384476 0.846200 0.675852 0.136 Uiso 1 1 calc R U . . .
H66F H 0.423097 0.850339 0.629071 0.136 Uiso 1 1 calc R U . . .
O23B O 0.5794(4) 0.8676(4) 0.5770(2) 0.0575(17) Uani 1 1 d D U . . .
O24B O 0.6599(4) 0.8621(3) 0.6304(2) 0.0583(17) Uani 1 1 d D U . . .
C67B C 0.6242(6) 0.8904(5) 0.6074(3) 0.062(2) Uani 1 1 d D U . . .
C68B C 0.6312(8) 0.9595(5) 0.6167(4) 0.091(4) Uani 1 1 d D U . . .
H68B H 0.587176 0.968910 0.603815 0.109 Uiso 1 1 calc R U . . .
C69B C 0.6962(10) 0.9980(8) 0.5919(5) 0.124(6) Uani 1 1 d D U . . .
H69C H 0.704660 1.043048 0.599995 0.149 Uiso 1 1 calc R U . . .
H69D H 0.739610 0.985159 0.601260 0.149 Uiso 1 1 calc R U . . .
C70B C 0.6900(12) 0.9924(11) 0.5433(5) 0.145(8) Uani 1 1 d D U . . .
H70D H 0.734615 1.019007 0.529911 0.218 Uiso 1 1 calc R U . . .
H70E H 0.683095 0.948238 0.534694 0.218 Uiso 1 1 calc R U . . .
H70F H 0.648070 1.006253 0.533427 0.218 Uiso 1 1 calc R U . . .
C71B C 0.6315(12) 0.9739(9) 0.6651(5) 0.142(7) Uani 1 1 d D U . . .
H71C H 0.672895 0.962509 0.679122 0.171 Uiso 1 1 calc R U . . .
H71D H 0.639213 1.019883 0.669166 0.171 Uiso 1 1 calc R U . . .
C72B C 0.5617(12) 0.9387(11) 0.6874(7) 0.166(10) Uani 1 1 d D U . . .
H72D H 0.564787 0.949663 0.718602 0.249 Uiso 1 1 calc R U . . .
H72E H 0.520677 0.950474 0.674098 0.249 Uiso 1 1 calc R U . . .
H72F H 0.554367 0.893084 0.684057 0.249 Uiso 1 1 calc R U . . .
O25B O 0.6669(4) 0.7893(4) 0.7036(2) 0.0629(19) Uani 1 1 d D U . . .
O26B O 0.7602(4) 0.7477(5) 0.7116(2) 0.072(2) Uani 1 1 d D U . . .
C73B C 0.7154(6) 0.7747(7) 0.7265(3) 0.074(3) Uani 1 1 d D U . . .
C74B C 0.7195(10) 0.7891(8) 0.7752(4) 0.075(4) Uani 0.69(2) 1 d D U P F 1
H74B H 0.669987 0.789179 0.785877 0.090 Uiso 0.69(2) 1 calc R U P F 1
C75B C 0.7717(10) 0.8554(9) 0.7806(6) 0.079(5) Uani 0.69(2) 1 d D U P F 1
H75C H 0.779639 0.865312 0.812183 0.095 Uiso 0.69(2) 1 calc R U P F 1
H75D H 0.819454 0.856520 0.767480 0.095 Uiso 0.69(2) 1 calc R U P F 1
C76B C 0.7425(16) 0.9039(10) 0.7593(9) 0.105(8) Uani 0.69(2) 1 d D U P F 1
H76D H 0.777164 0.945820 0.763371 0.158 Uiso 0.69(2) 1 calc R U P F 1
H76E H 0.735476 0.894614 0.728001 0.158 Uiso 0.69(2) 1 calc R U P F 1
H76F H 0.695696 0.903398 0.772665 0.158 Uiso 0.69(2) 1 calc R U P F 1
C77B C 0.7463(12) 0.7413(10) 0.8014(6) 0.077(5) Uani 0.69(2) 1 d D U P F 1
H77C H 0.795350 0.741912 0.790582 0.092 Uiso 0.69(2) 1 calc R U P F 1
H77D H 0.751788 0.755271 0.832370 0.092 Uiso 0.69(2) 1 calc R U P F 1
C78B C 0.6993(13) 0.6756(10) 0.7998(6) 0.083(6) Uani 0.69(2) 1 d D U P F 1
H78D H 0.721138 0.648621 0.817570 0.125 Uiso 0.69(2) 1 calc R U P F 1
H78E H 0.650942 0.673920 0.811320 0.125 Uiso 0.69(2) 1 calc R U P F 1
H78F H 0.694619 0.660527 0.769421 0.125 Uiso 0.69(2) 1 calc R U P F 1
O27B O 0.6110(4) 0.6799(3) 0.6552(2) 0.0559(16) Uani 1 1 d D U . . .
O28B O 0.7116(4) 0.6489(4) 0.6488(2) 0.0619(18) Uani 1 1 d D U . . .
C79B C 0.6442(5) 0.6379(4) 0.6541(3) 0.059(2) Uani 1 1 d D U . . .
C80B C 0.5998(6) 0.5701(5) 0.6610(3) 0.070(3) Uani 1 1 d D U . . .
H80C H 0.619233 0.543256 0.640540 0.085 Uiso 1 1 calc R U . . .
C81B C 0.5194(6) 0.5576(7) 0.6511(4) 0.083(4) Uani 1 1 d D U . . .
H81E H 0.494953 0.512481 0.657132 0.100 Uiso 1 1 calc R U . . .
H81F H 0.498934 0.583038 0.671565 0.100 Uiso 1 1 calc R U . . .
C82B C 0.5007(9) 0.5719(7) 0.6054(4) 0.091(4) Uani 1 1 d D U . . .
H82G H 0.447588 0.562240 0.602345 0.137 Uiso 1 1 calc R U . . .
H82H H 0.523119 0.616747 0.599148 0.137 Uiso 1 1 calc R U . . .
H82I H 0.519127 0.545991 0.584675 0.137 Uiso 1 1 calc R U . . .
C83B C 0.6119(8) 0.5496(8) 0.7074(4) 0.095(4) Uani 1 1 d D U . . .
H83E H 0.599249 0.579432 0.728197 0.115 Uiso 1 1 calc R U . . .
H83F H 0.577398 0.507371 0.712600 0.115 Uiso 1 1 calc R U . . .
C84B C 0.6868(8) 0.5462(9) 0.7179(5) 0.108(5) Uani 1 1 d D U . . .
H84G H 0.688530 0.532642 0.748362 0.162 Uiso 1 1 calc R U . . .
H84H H 0.699619 0.515675 0.698355 0.162 Uiso 1 1 calc R U . . .
H84I H 0.721536 0.587953 0.713999 0.162 Uiso 1 1 calc R U . . .
O29B O 0.8446(4) 0.6733(4) 0.6860(2) 0.0645(19) Uani 1 1 d D U . . .
O30B O 0.9493(4) 0.6890(4) 0.6485(2) 0.0623(19) Uani 1 1 d D U . . .
C85B C 0.9096(5) 0.6704(6) 0.6816(3) 0.063(3) Uani 1 1 d D U . . .
C86B C 0.9403(7) 0.6395(5) 0.7186(3) 0.075(3) Uani 1 1 d D U . . .
H86B H 0.994403 0.650310 0.714711 0.090 Uiso 1 1 calc R U . . .
C87B C 0.9259(9) 0.6647(7) 0.7624(4) 0.101(5) Uani 1 1 d D U . . .
H87C H 0.872691 0.650923 0.767923 0.121 Uiso 1 1 calc R U . . .
H87D H 0.949764 0.645741 0.785329 0.121 Uiso 1 1 calc R U . . .
C88B C 0.9519(10) 0.7348(8) 0.7667(6) 0.115(6) Uani 1 1 d D U . . .
H88D H 0.940414 0.747292 0.796018 0.172 Uiso 1 1 calc R U . . .
H88E H 1.004760 0.749007 0.762136 0.172 Uiso 1 1 calc R U . . .
H88F H 0.927549 0.754198 0.744698 0.172 Uiso 1 1 calc R U . . .
C89B C 0.9102(8) 0.5680(6) 0.7159(5) 0.100(4) Uani 1 1 d D U . . .
H89C H 0.916902 0.550352 0.744830 0.120 Uiso 1 1 calc R U . . .
H89D H 0.856968 0.557979 0.710513 0.120 Uiso 1 1 calc R U . . .
C90B C 0.9404(13) 0.5356(10) 0.6834(7) 0.150(8) Uani 1 1 d D U . . .
H90D H 0.916427 0.490138 0.685052 0.225 Uiso 1 1 calc R U . . .
H90E H 0.932671 0.551169 0.654261 0.225 Uiso 1 1 calc R U . . .
H90F H 0.992857 0.543510 0.688722 0.225 Uiso 1 1 calc R U . . .
O31B O 0.8780(4) 0.8009(4) 0.6605(2) 0.0676(19) Uani 1 1 d D U . . .
O32B O 0.9532(5) 0.8010(4) 0.6046(3) 0.068(2) Uani 1 1 d D U . . .
C91B C 0.9328(6) 0.8265(5) 0.6370(4) 0.071(3) Uani 1 1 d D U . . .
C92B C 0.9841(9) 0.8885(7) 0.6525(8) 0.099(5) Uani 0.72(2) 1 d D U P G 1
H92B H 1.002813 0.914168 0.625844 0.118 Uiso 0.72(2) 1 calc R U P G 1
C93B C 0.9449(12) 0.9255(11) 0.6797(8) 0.119(7) Uani 0.72(2) 1 d D U P G 1
H93C H 0.922247 0.899191 0.704931 0.143 Uiso 0.72(2) 1 calc R U P G 1
H93D H 0.981382 0.963293 0.691487 0.143 Uiso 0.72(2) 1 calc R U P G 1
C94B C 0.8874(17) 0.9467(17) 0.6566(11) 0.134(10) Uani 0.72(2) 1 d D U P G 1
H94D H 0.865168 0.970312 0.676920 0.201 Uiso 0.72(2) 1 calc R U P G 1
H94E H 0.909188 0.974029 0.632015 0.201 Uiso 0.72(2) 1 calc R U P G 1
H94F H 0.849900 0.909762 0.645494 0.201 Uiso 0.72(2) 1 calc R U P G 1
C95B C 1.0498(10) 0.8755(11) 0.6755(8) 0.110(6) Uani 0.72(2) 1 d D U P G 1
H95C H 1.079674 0.915261 0.688963 0.132 Uiso 0.72(2) 1 calc R U P G 1
H95D H 1.031881 0.844784 0.699403 0.132 Uiso 0.72(2) 1 calc R U P G 1
C96B C 1.0958(15) 0.8509(17) 0.6470(10) 0.154(12) Uani 0.72(2) 1 d D U P G 1
H96D H 1.136411 0.843824 0.663988 0.231 Uiso 0.72(2) 1 calc R U P G 1
H96E H 1.067147 0.810860 0.634138 0.231 Uiso 0.72(2) 1 calc R U P G 1
H96F H 1.115008 0.881439 0.623684 0.231 Uiso 0.72(2) 1 calc R U P G 1
N1C N 0.2643(7) 0.7460(6) 0.0310(4) 0.086(3) Uani 1 1 d . U . . .
H1CA H 0.229992 0.756716 0.047612 0.103 Uiso 1 1 calc R U . . .
H1CB H 0.298066 0.738729 0.049829 0.103 Uiso 1 1 calc R U . . .
C1C C 0.1439(19) 0.5941(14) 0.0382(13) 0.145(14) Uani 0.60(3) 1 d D U P H 1
H1CC H 0.119034 0.578129 0.011855 0.174 Uiso 0.60(3) 1 calc R U P H 1
H1CD H 0.130003 0.571984 0.064947 0.174 Uiso 0.60(3) 1 calc R U P H 1
C2C C 0.1889(18) 0.6383(12) 0.0379(10) 0.093(8) Uani 0.60(3) 1 d D U P H 1
H2C H 0.207508 0.647282 0.066785 0.111 Uiso 0.60(3) 1 calc R U P H 1
C3C C 0.2288(7) 0.6865(6) 0.0093(4) 0.067(3) Uani 1 1 d D U . . .
H3CA H 0.195188 0.694203 -0.013322 0.080 Uiso 0.60(3) 1 calc R U P H 1
H3CB H 0.266494 0.671088 -0.005757 0.080 Uiso 0.60(3) 1 calc R U P H 1
H3CC H 0.183530 0.691045 -0.004332 0.080 Uiso 0.40(3) 1 calc R U P H 2
H3CD H 0.261153 0.681162 -0.014841 0.080 Uiso 0.40(3) 1 calc R U P H 2
C4C C 0.2998(7) 0.8000(6) 0.0054(4) 0.069(3) Uani 1 1 d . U . . .
H4CA H 0.262269 0.811769 -0.012386 0.082 Uiso 1 1 calc R U . . .
H4CB H 0.333406 0.787529 -0.015072 0.082 Uiso 1 1 calc R U . . .
C5C C 0.3406(10) 0.8554(8) 0.0290(6) 0.097(4) Uani 1 1 d . U . . .
H5C H 0.381704 0.851554 0.045163 0.116 Uiso 1 1 calc R U . . .
C6C C 0.3275(10) 0.9086(8) 0.0303(7) 0.106(5) Uani 1 1 d . U . . .
H6CA H 0.287075 0.914942 0.014733 0.127 Uiso 1 1 calc R U . . .
H6CB H 0.358144 0.942180 0.046995 0.127 Uiso 1 1 calc R U . . .
N1D N 0.7466(8) 0.7503(6) 0.5348(4) 0.072(4) Uani 0.767(14) 1 d D U P I 1
H1DA H 0.711607 0.760594 0.551017 0.086 Uiso 0.767(14) 1 calc R U P I 1
H1DB H 0.777668 0.739456 0.553963 0.086 Uiso 0.767(14) 1 calc R U P I 1
C1D C 0.6798(12) 0.5847(10) 0.5369(9) 0.093(7) Uani 0.767(14) 1 d D U P I 1
H1DC H 0.719207 0.575231 0.522150 0.112 Uiso 0.767(14) 1 calc R U P I 1
H1DD H 0.647629 0.553402 0.554388 0.112 Uiso 0.767(14) 1 calc R U P I 1
C2D C 0.6699(11) 0.6399(9) 0.5333(6) 0.076(4) Uani 0.767(14) 1 d D U P I 1
H2D H 0.629436 0.645788 0.548967 0.091 Uiso 0.767(14) 1 calc R U P I 1
C3D C 0.7112(7) 0.6943(7) 0.5088(4) 0.074(3) Uani 1 1 d D U . . .
H3DA H 0.678006 0.705946 0.487573 0.089 Uiso 0.767(14) 1 calc R U P I 1
H3DB H 0.749213 0.681956 0.491897 0.089 Uiso 0.767(14) 1 calc R U P I 1
H3DC H 0.681425 0.703953 0.484684 0.089 Uiso 0.233(14) 1 calc R U P I 2
H3DD H 0.685775 0.698845 0.536350 0.089 Uiso 0.233(14) 1 calc R U P I 2
C4D C 0.7866(16) 0.8058(8) 0.5123(14) 0.070(4) Uani 0.767(14) 1 d D U P I 1
H4DA H 0.753933 0.817002 0.490425 0.084 Uiso 0.767(14) 1 calc R U P I 1
H4DB H 0.826936 0.795907 0.496054 0.084 Uiso 0.767(14) 1 calc R U P I 1
C5D C 0.8167(15) 0.8597(10) 0.5396(7) 0.104(6) Uani 0.767(14) 1 d D U P I 1
H5D H 0.852944 0.856629 0.560117 0.125 Uiso 0.767(14) 1 calc R U P I 1
C6D C 0.800(2) 0.9100(12) 0.5389(11) 0.165(12) Uani 0.767(14) 1 d D U P I 1
H6DA H 0.763881 0.915314 0.518895 0.197 Uiso 0.767(14) 1 calc R U P I 1
H6DB H 0.822938 0.943321 0.558377 0.197 Uiso 0.767(14) 1 calc R U P I 1
C33E C 0.3035(13) 0.5094(14) 0.1435(12) 0.078(8) Uani 0.348(14) 1 d D U P C 2
H33C H 0.309239 0.531890 0.172007 0.094 Uiso 0.348(14) 1 calc R U P C 2
H33D H 0.260087 0.516191 0.128748 0.094 Uiso 0.348(14) 1 calc R U P C 2
C34E C 0.291(2) 0.4406(14) 0.1517(14) 0.083(11) Uani 0.348(14) 1 d D U P C 2
H34D H 0.246892 0.425055 0.169725 0.125 Uiso 0.348(14) 1 calc R U P C 2
H34E H 0.283623 0.417868 0.123672 0.125 Uiso 0.348(14) 1 calc R U P C 2
H34F H 0.332814 0.433579 0.166965 0.125 Uiso 0.348(14) 1 calc R U P C 2
C35E C 0.4388(12) 0.5285(17) 0.1371(10) 0.072(7) Uani 0.348(14) 1 d D U P C 2
H35C H 0.434077 0.482646 0.138257 0.087 Uiso 0.348(14) 1 calc R U P C 2
H35D H 0.481188 0.548310 0.118292 0.087 Uiso 0.348(14) 1 calc R U P C 2
C36E C 0.454(3) 0.555(3) 0.1818(12) 0.081(11) Uani 0.348(14) 1 d D U P C 2
H36D H 0.499032 0.546678 0.192884 0.122 Uiso 0.348(14) 1 calc R U P C 2
H36E H 0.460695 0.600548 0.181098 0.122 Uiso 0.348(14) 1 calc R U P C 2
H36F H 0.413480 0.534740 0.201107 0.122 Uiso 0.348(14) 1 calc R U P C 2
C26E C 0.6015(11) 0.7481(13) 0.1616(10) 0.064(6) Uani 0.315(14) 1 d D U P B 2
H26E H 0.596963 0.775655 0.186858 0.076 Uiso 0.315(14) 1 calc R U P B 2
C27E C 0.607(2) 0.6869(13) 0.1820(9) 0.067(7) Uani 0.315(14) 1 d D U P B 2
H27C H 0.648675 0.696510 0.202413 0.081 Uiso 0.315(14) 1 calc R U P B 2
H27D H 0.562007 0.668651 0.199331 0.081 Uiso 0.315(14) 1 calc R U P B 2
C28E C 0.615(3) 0.6387(17) 0.1499(16) 0.074(12) Uani 0.315(14) 1 d D U P B 2
H28D H 0.618300 0.600669 0.165517 0.112 Uiso 0.315(14) 1 calc R U P B 2
H28E H 0.573383 0.627869 0.129955 0.112 Uiso 0.315(14) 1 calc R U P B 2
H28F H 0.660187 0.655772 0.133043 0.112 Uiso 0.315(14) 1 calc R U P B 2
C29E C 0.6697(16) 0.7845(13) 0.1377(11) 0.060(6) Uani 0.315(14) 1 d D U P B 2
H29C H 0.712862 0.783739 0.155505 0.072 Uiso 0.315(14) 1 calc R U P B 2
H29D H 0.672803 0.762821 0.109651 0.072 Uiso 0.315(14) 1 calc R U P B 2
C30E C 0.673(2) 0.8512(13) 0.1285(13) 0.066(9) Uani 0.315(14) 1 d D U P B 2
H30D H 0.718237 0.871648 0.113036 0.099 Uiso 0.315(14) 1 calc R U P B 2
H30E H 0.631066 0.852534 0.110146 0.099 Uiso 0.315(14) 1 calc R U P B 2
H30F H 0.671179 0.873480 0.156062 0.099 Uiso 0.315(14) 1 calc R U P B 2
C8E C 0.2562(12) 0.5263(7) -0.1029(9) 0.079(5) Uani 0.564(18) 1 d D U P A 2
H8E H 0.225130 0.532668 -0.127881 0.095 Uiso 0.564(18) 1 calc R U P A 2
C9E C 0.1937(12) 0.5061(11) -0.0727(8) 0.086(6) Uani 0.564(18) 1 d D U P A 2
H9EA H 0.213378 0.511017 -0.042491 0.103 Uiso 0.564(18) 1 calc R U P A 2
H9EB H 0.171051 0.460294 -0.077554 0.103 Uiso 0.564(18) 1 calc R U P A 2
C10E C 0.135(2) 0.538(3) -0.0748(15) 0.089(11) Uani 0.564(18) 1 d D U P A 2
H10D H 0.097317 0.519472 -0.052949 0.134 Uiso 0.564(18) 1 calc R U P A 2
H10E H 0.155107 0.583216 -0.068833 0.134 Uiso 0.564(18) 1 calc R U P A 2
H10F H 0.112552 0.532220 -0.104084 0.134 Uiso 0.564(18) 1 calc R U P A 2
C11E C 0.2898(19) 0.4846(14) -0.1286(9) 0.111(8) Uani 0.564(18) 1 d D U P A 2
H11C H 0.260929 0.440018 -0.124707 0.133 Uiso 0.564(18) 1 calc R U P A 2
H11D H 0.339756 0.489030 -0.117560 0.133 Uiso 0.564(18) 1 calc R U P A 2
C12E C 0.293(2) 0.5009(16) -0.1769(8) 0.133(12) Uani 0.564(18) 1 d D U P A 2
H12D H 0.315605 0.472593 -0.192950 0.200 Uiso 0.564(18) 1 calc R U P A 2
H12E H 0.243718 0.495804 -0.188068 0.200 Uiso 0.564(18) 1 calc R U P A 2
H12F H 0.322486 0.544779 -0.180926 0.200 Uiso 0.564(18) 1 calc R U P A 2
C92C C 0.977(2) 0.8929(13) 0.650(2) 0.102(8) Uani 0.28(2) 1 d D U P G 2
H92C H 1.014490 0.901407 0.626263 0.123 Uiso 0.28(2) 1 calc R U P G 2
C93C C 0.949(3) 0.9502(18) 0.645(2) 0.113(10) Uani 0.28(2) 1 d D U P G 2
H93E H 0.965480 0.978266 0.670392 0.135 Uiso 0.28(2) 1 calc R U P G 2
H93F H 0.972006 0.973612 0.618532 0.135 Uiso 0.28(2) 1 calc R U P G 2
C94C C 0.869(3) 0.938(3) 0.641(3) 0.123(17) Uani 0.28(2) 1 d D U P G 2
H94G H 0.857265 0.978732 0.637401 0.185 Uiso 0.28(2) 1 calc R U P G 2
H94H H 0.851512 0.911926 0.614756 0.185 Uiso 0.28(2) 1 calc R U P G 2
H94I H 0.844963 0.916597 0.666804 0.185 Uiso 0.28(2) 1 calc R U P G 2
C95C C 1.026(3) 0.897(3) 0.6894(17) 0.119(10) Uani 0.28(2) 1 d D U P G 2
H95E H 1.014228 0.926853 0.710444 0.142 Uiso 0.28(2) 1 calc R U P G 2
H95F H 1.013077 0.855015 0.703522 0.142 Uiso 0.28(2) 1 calc R U P G 2
C96C C 1.106(2) 0.917(3) 0.684(2) 0.115(16) Uani 0.28(2) 1 d D U P G 2
H96G H 1.129681 0.916790 0.712846 0.173 Uiso 0.28(2) 1 calc R U P G 2
H96H H 1.120753 0.886887 0.664662 0.173 Uiso 0.28(2) 1 calc R U P G 2
H96I H 1.121911 0.959185 0.671628 0.173 Uiso 0.28(2) 1 calc R U P G 2
C74C C 0.736(2) 0.8204(14) 0.7654(9) 0.070(7) Uani 0.31(2) 1 d D U P F 2
H74C H 0.688765 0.824044 0.777591 0.084 Uiso 0.31(2) 1 calc R U P F 2
C75C C 0.786(2) 0.8879(17) 0.7631(14) 0.080(9) Uani 0.31(2) 1 d D U P F 2
H75E H 0.790219 0.906464 0.792910 0.096 Uiso 0.31(2) 1 calc R U P F 2
H75F H 0.835259 0.885990 0.754398 0.096 Uiso 0.31(2) 1 calc R U P F 2
C76C C 0.763(3) 0.931(2) 0.7328(18) 0.111(16) Uani 0.31(2) 1 d D U P F 2
H76G H 0.798575 0.972990 0.733790 0.166 Uiso 0.31(2) 1 calc R U P F 2
H76H H 0.760129 0.914293 0.702896 0.166 Uiso 0.31(2) 1 calc R U P F 2
H76I H 0.714956 0.934828 0.741521 0.166 Uiso 0.31(2) 1 calc R U P F 2
C77C C 0.766(2) 0.783(2) 0.7994(11) 0.071(7) Uani 0.31(2) 1 d D U P F 2
H77E H 0.815622 0.782906 0.790276 0.085 Uiso 0.31(2) 1 calc R U P F 2
H77F H 0.770754 0.806131 0.827678 0.085 Uiso 0.31(2) 1 calc R U P F 2
C78C C 0.722(3) 0.718(2) 0.8064(19) 0.086(13) Uani 0.31(2) 1 d D U P F 2
H78G H 0.745661 0.697833 0.828635 0.129 Uiso 0.31(2) 1 calc R U P F 2
H78H H 0.673223 0.717129 0.816392 0.129 Uiso 0.31(2) 1 calc R U P F 2
H78I H 0.718206 0.693845 0.778895 0.129 Uiso 0.31(2) 1 calc R U P F 2
C20C C 1.0531(18) 0.8778(14) 0.4371(10) 0.086(7) Uani 0.38(3) 1 d D U P E 2
H20C H 1.025184 0.909949 0.435066 0.104 Uiso 0.38(3) 1 calc R U P E 2
C21C C 1.094(2) 0.892(3) 0.4802(12) 0.099(9) Uani 0.38(3) 1 d D U P E 2
H21E H 1.115774 0.857519 0.486737 0.119 Uiso 0.38(3) 1 calc R U P E 2
H21F H 1.133583 0.931576 0.477150 0.119 Uiso 0.38(3) 1 calc R U P E 2
C22C C 1.047(3) 0.899(3) 0.5179(13) 0.107(14) Uani 0.38(3) 1 d D U P E 2
H22G H 1.076416 0.908168 0.544624 0.161 Uiso 0.38(3) 1 calc R U P E 2
H22H H 1.025370 0.933893 0.512176 0.161 Uiso 0.38(3) 1 calc R U P E 2
H22I H 1.007537 0.859737 0.521775 0.161 Uiso 0.38(3) 1 calc R U P E 2
C23C C 1.101(2) 0.889(2) 0.3970(12) 0.092(9) Uani 0.38(3) 1 d D U P E 2
H23E H 1.124066 0.935104 0.394853 0.110 Uiso 0.38(3) 1 calc R U P E 2
H23F H 1.140218 0.868727 0.402009 0.110 Uiso 0.38(3) 1 calc R U P E 2
C24C C 1.068(3) 0.867(3) 0.3546(12) 0.15(2) Uani 0.38(3) 1 d D U P E 2
H24G H 1.105226 0.877941 0.331866 0.221 Uiso 0.38(3) 1 calc R U P E 2
H24H H 1.045990 0.821477 0.355392 0.221 Uiso 0.38(3) 1 calc R U P E 2
H24I H 1.029754 0.888198 0.348200 0.221 Uiso 0.38(3) 1 calc R U P E 2
C1 C 0.2094(19) 0.6279(12) 0.0339(12) 0.062(7) Uani 0.40(3) 1 d D U P H 2
H1 H 0.170012 0.624952 0.053513 0.074 Uiso 0.40(3) 1 calc R U P H 2
C2 C 0.231(2) 0.5849(12) 0.0350(12) 0.081(10) Uani 0.40(3) 1 d D U P H 2
H2F H 0.270411 0.582907 0.016713 0.098 Uiso 0.40(3) 1 calc R U P H 2
H2G H 0.209476 0.550924 0.054159 0.098 Uiso 0.40(3) 1 calc R U P H 2
C5E C 0.840(4) 0.868(3) 0.509(2) 0.106(12) Uani 0.233(14) 1 d D U P I 2
H5E H 0.862401 0.878966 0.481444 0.127 Uiso 0.233(14) 1 calc R U P I 2
C6E C 0.863(4) 0.906(3) 0.539(2) 0.090(14) Uani 0.233(14) 1 d D U P I 2
H6EA H 0.842093 0.897034 0.567793 0.108 Uiso 0.233(14) 1 calc R U P I 2
H6EB H 0.901150 0.942996 0.534375 0.108 Uiso 0.233(14) 1 calc R U P I 2
C4E C 0.783(6) 0.810(2) 0.511(5) 0.085(10) Uani 0.233(14) 1 d D U P I 2
H4EA H 0.757642 0.813795 0.538720 0.102 Uiso 0.233(14) 1 calc R U P I 2
H4EB H 0.748977 0.814820 0.487525 0.102 Uiso 0.233(14) 1 calc R U P I 2
N1E N 0.779(2) 0.745(2) 0.5090(19) 0.090(9) Uani 0.233(14) 1 d D U P I 2
H1EA H 0.805792 0.737089 0.532187 0.107 Uiso 0.233(14) 1 calc R U P I 2
H1EB H 0.803932 0.739318 0.484498 0.107 Uiso 0.233(14) 1 calc R U P I 2
C2E C 0.707(3) 0.6282(14) 0.505(2) 0.088(10) Uani 0.233(14) 1 d D U P I 2
H2E H 0.738028 0.611032 0.487438 0.106 Uiso 0.233(14) 1 calc R U P I 2
C1E C 0.654(4) 0.596(4) 0.529(3) 0.103(18) Uani 0.233(14) 1 d D U P I 2
H1EC H 0.625917 0.617807 0.545193 0.123 Uiso 0.233(14) 1 calc R U P I 2
H1ED H 0.643299 0.551733 0.530183 0.123 Uiso 0.233(14) 1 calc R U P I 2
C81E C -0.0889(16) 0.6121(13) -0.1039(7) 0.087(7) Uani 0.48(2) 1 d D U P D 2
H81C H -0.056879 0.605847 -0.127924 0.105 Uiso 0.48(2) 1 calc R U P D 2
H81D H -0.130004 0.573062 -0.101839 0.105 Uiso 0.48(2) 1 calc R U P D 2
C82E C -0.119(3) 0.6655(17) -0.1159(14) 0.101(12) Uani 0.48(2) 1 d D U P D 2
H82D H -0.145573 0.655854 -0.143612 0.152 Uiso 0.48(2) 1 calc R U P D 2
H82E H -0.152056 0.671381 -0.092826 0.152 Uiso 0.48(2) 1 calc R U P D 2
H82F H -0.078733 0.704255 -0.118981 0.152 Uiso 0.48(2) 1 calc R U P D 2
C83E C -0.0919(15) 0.6080(17) -0.0204(7) 0.083(7) Uani 0.48(2) 1 d D U P D 2
H83C H -0.115208 0.642454 -0.016349 0.100 Uiso 0.48(2) 1 calc R U P D 2
H83D H -0.130949 0.567757 -0.023552 0.100 Uiso 0.48(2) 1 calc R U P D 2
C84E C -0.047(2) 0.6045(15) 0.0186(10) 0.090(8) Uani 0.48(2) 1 d D U P D 2
H84D H -0.077701 0.596766 0.044692 0.135 Uiso 0.48(2) 1 calc R U P D 2
H84E H -0.024281 0.569992 0.014789 0.135 Uiso 0.48(2) 1 calc R U P D 2
H84F H -0.008559 0.644598 0.021983 0.135 Uiso 0.48(2) 1 calc R U P D 2

loop_
_atom_site_aniso_label
_atom_site_aniso_U_11
_atom_site_aniso_U_22
_atom_site_aniso_U_33
_atom_site_aniso_U_23
_atom_site_aniso_U_13
_atom_site_aniso_U_12
Cr1A 0.0430(8) 0.0764(11) 0.0436(8) 0.0012(7) -0.0017(6) 0.0172(8)
Cr2A 0.0469(9) 0.0614(10) 0.0441(8) -0.0017(7) -0.0013(6) 0.0159(8)
Cr3A 0.0441(8) 0.0570(9) 0.0437(8) 0.0003(7) -0.0025(6) 0.0180(7)
Cr4A 0.0502(9) 0.0535(9) 0.0393(7) -0.0024(6) -0.0050(6) 0.0238(7)
Cr5A 0.0594(10) 0.0716(11) 0.0398(8) -0.0064(7) -0.0064(7) 0.0362(9)
Cr6A 0.0454(9) 0.0651(10) 0.0478(8) -0.0015(7) -0.0031(7) 0.0205(8)
Cr7A 0.0470(9) 0.0583(10) 0.0463(8) -0.0041(7) -0.0042(6) 0.0183(7)
Cr8A 0.0462(9) 0.0649(10) 0.0441(8) -0.0025(7) -0.0025(6) 0.0200(8)
Cr1B 0.0477(9) 0.0722(11) 0.0532(9) -0.0002(8) 0.0072(7) 0.0216(8)
Cr2B 0.0470(9) 0.0625(10) 0.0553(9) 0.0031(7) 0.0102(7) 0.0209(8)
Cr3B 0.0503(9) 0.0677(11) 0.0510(9) 0.0016(8) 0.0149(7) 0.0251(8)
Cr4B 0.0455(9) 0.0746(11) 0.0451(8) -0.0054(8) 0.0097(7) 0.0177(8)
Cr5B 0.0415(8) 0.0666(10) 0.0438(8) -0.0029(7) 0.0063(6) 0.0190(7)
Cr6B 0.0416(8) 0.0643(10) 0.0417(8) -0.0057(7) 0.0065(6) 0.0169(7)
Cr7B 0.0434(8) 0.0543(9) 0.0395(7) -0.0069(6) 0.0038(6) 0.0215(7)
Cr8B 0.0519(9) 0.0756(11) 0.0411(8) 0.0005(7) 0.0044(7) 0.0308(8)
Ni1A 0.0430(8) 0.0764(11) 0.0436(8) 0.0012(7) -0.0017(6) 0.0172(8)
Ni2A 0.0469(9) 0.0614(10) 0.0441(8) -0.0017(7) -0.0013(6) 0.0159(8)
Ni3A 0.0441(8) 0.0570(9) 0.0437(8) 0.0003(7) -0.0025(6) 0.0180(7)
Ni4A 0.0502(9) 0.0535(9) 0.0393(7) -0.0024(6) -0.0050(6) 0.0238(7)
Ni5A 0.0594(10) 0.0716(11) 0.0398(8) -0.0064(7) -0.0064(7) 0.0362(9)
Ni6A 0.0454(9) 0.0651(10) 0.0478(8) -0.0015(7) -0.0031(7) 0.0205(8)
Ni7A 0.0470(9) 0.0583(10) 0.0463(8) -0.0041(7) -0.0042(6) 0.0183(7)
Ni8A 0.0462(9) 0.0649(10) 0.0441(8) -0.0025(7) -0.0025(6) 0.0200(8)
Ni1B 0.0477(9) 0.0722(11) 0.0532(9) -0.0002(8) 0.0072(7) 0.0216(8)
Ni2B 0.0470(9) 0.0625(10) 0.0553(9) 0.0031(7) 0.0102(7) 0.0209(8)
Ni3B 0.0503(9) 0.0677(11) 0.0510(9) 0.0016(8) 0.0149(7) 0.0251(8)
Ni4B 0.0455(9) 0.0746(11) 0.0451(8) -0.0054(8) 0.0097(7) 0.0177(8)
Ni5B 0.0415(8) 0.0666(10) 0.0438(8) -0.0029(7) 0.0063(6) 0.0190(7)
Ni6B 0.0416(8) 0.0643(10) 0.0417(8) -0.0057(7) 0.0065(6) 0.0169(7)
Ni7B 0.0434(8) 0.0543(9) 0.0395(7) -0.0069(6) 0.0038(6) 0.0215(7)
Ni8B 0.0519(9) 0.0756(11) 0.0411(8) 0.0005(7) 0.0044(7) 0.0308(8)
F1A 0.047(3) 0.058(3) 0.043(3) 0.004(2) -0.007(2) 0.015(3)
F2A 0.045(3) 0.051(3) 0.049(3) 0.000(2) -0.002(2) 0.016(2)
F3A 0.045(3) 0.054(3) 0.041(3) 0.000(2) -0.005(2) 0.030(2)
F4A 0.054(3) 0.063(3) 0.044(3) -0.004(2) 0.001(2) 0.026(3)
F5A 0.057(3) 0.063(3) 0.046(3) -0.003(2) -0.006(2) 0.027(3)
F6A 0.046(3) 0.056(3) 0.044(3) -0.002(2) -0.005(2) 0.013(3)
F7A 0.043(3) 0.064(3) 0.047(3) 0.001(2) -0.001(2) 0.014(3)
F8A 0.046(3) 0.060(3) 0.042(3) -0.001(2) -0.002(2) 0.016(3)
F1B 0.062(4) 0.060(3) 0.057(3) -0.002(3) 0.010(3) 0.021(3)
F2B 0.052(3) 0.061(3) 0.050(3) 0.000(2) 0.011(2) 0.027(3)
F3B 0.042(3) 0.060(3) 0.051(3) -0.003(2) 0.010(2) 0.019(2)
F4B 0.042(3) 0.063(3) 0.046(3) -0.002(2) 0.007(2) 0.017(3)
F5B 0.042(3) 0.057(3) 0.040(3) -0.004(2) 0.006(2) 0.017(2)
F6B 0.060(3) 0.052(3) 0.043(3) -0.003(2) 0.005(2) 0.004(3)
F7B 0.050(3) 0.064(3) 0.043(3) -0.003(2) 0.004(2) 0.022(3)
F8B 0.054(3) 0.070(4) 0.046(3) -0.001(3) 0.009(2) 0.028(3)
O1A 0.050(4) 0.103(6) 0.046(4) 0.007(4) 0.007(3) 0.028(4)
O2A 0.070(5) 0.079(5) 0.041(3) -0.004(3) 0.001(3) 0.022(4)
C1A 0.053(5) 0.096(8) 0.044(5) -0.004(5) 0.003(4) 0.026(5)
C2A 0.061(7) 0.125(8) 0.048(5) 0.005(5) 0.011(5) 0.029(7)
C3A 0.115(13) 0.193(13) 0.077(10) -0.050(10) 0.044(9) -0.002(13)
C4A 0.25(3) 0.153(13) 0.17(2) -0.066(14) 0.13(2) -0.034(18)
C5A 0.062(8) 0.142(10) 0.120(12) 0.044(8) 0.038(8) 0.045(8)
C6A 0.111(15) 0.117(12) 0.183(18) 0.010(11) 0.083(13) 0.028(11)
O3A 0.046(4) 0.072(4) 0.051(4) -0.016(3) -0.003(3) 0.022(3)
O4A 0.065(4) 0.063(4) 0.050(4) -0.005(3) -0.007(3) 0.011(4)
C7A 0.051(5) 0.068(5) 0.057(5) -0.010(4) 0.002(4) 0.018(4)
C8A 0.076(9) 0.067(7) 0.089(13) -0.025(9) -0.002(10) 0.013(8)
C9A 0.073(10) 0.052(12) 0.110(17) -0.005(12) 0.002(11) 0.005(9)
C10A 0.08(2) 0.07(2) 0.14(3) 0.02(2) 0.04(2) 0.012(17)
C11A 0.132(15) 0.092(17) 0.124(18) -0.036(15) 0.027(15) 0.031(15)
C12A 0.133(17) 0.11(2) 0.08(2) -0.008(19) 0.039(17) 0.045(19)
O5A 0.055(4) 0.065(4) 0.054(4) -0.005(3) -0.002(3) 0.024(4)
O6A 0.042(4) 0.075(5) 0.051(4) 0.003(3) 0.002(3) 0.024(3)
C13A 0.046(5) 0.073(6) 0.054(5) 0.003(4) 0.001(4) 0.021(5)
C14A 0.054(6) 0.100(8) 0.082(7) -0.001(6) 0.011(5) 0.038(6)
C15A 0.070(8) 0.138(12) 0.113(10) 0.043(9) 0.024(7) 0.068(8)
C16A 0.084(11) 0.147(17) 0.147(16) 0.036(12) 0.009(11) 0.027(11)
C17A 0.058(6) 0.120(11) 0.073(7) -0.002(7) 0.013(6) 0.027(7)
C18A 0.067(9) 0.178(17) 0.072(8) 0.012(9) 0.020(7) 0.034(10)
O7A 0.046(4) 0.064(4) 0.047(3) 0.003(3) 0.003(3) 0.015(3)
O8A 0.058(4) 0.060(4) 0.050(3) 0.002(3) -0.005(3) 0.009(3)
C19A 0.044(5) 0.062(5) 0.052(4) 0.000(4) -0.002(4) 0.016(4)
C20A 0.053(6) 0.067(6) 0.058(6) 0.009(5) -0.009(4) 0.005(4)
C21A 0.055(6) 0.080(8) 0.071(7) 0.003(6) -0.015(5) 0.001(5)
C22A 0.060(7) 0.099(10) 0.091(10) -0.006(8) -0.014(7) 0.015(7)
C23A 0.060(7) 0.064(7) 0.089(8) 0.015(6) -0.009(6) 0.004(5)
C24A 0.071(8) 0.086(10) 0.103(10) 0.033(8) -0.022(7) 0.012(7)
O9A 0.045(4) 0.074(5) 0.050(3) 0.004(3) -0.006(3) 0.017(3)
O10A 0.055(4) 0.069(5) 0.050(4) -0.007(3) -0.009(3) 0.027(3)
C25A 0.052(4) 0.064(6) 0.053(4) 0.000(4) -0.006(3) 0.025(4)
C26A 0.058(7) 0.082(8) 0.056(8) -0.004(8) -0.015(6) 0.018(6)
C27A 0.044(7) 0.086(9) 0.074(10) 0.000(8) -0.011(7) 0.018(7)
C28A 0.073(16) 0.086(10) 0.090(15) 0.000(13) -0.007(12) 0.024(12)
C29A 0.087(12) 0.081(8) 0.103(14) -0.016(10) -0.036(10) 0.012(8)
C30A 0.094(16) 0.084(13) 0.17(2) -0.015(15) -0.075(16) 0.025(11)
O11A 0.054(4) 0.059(4) 0.050(4) 0.002(3) 0.006(3) 0.025(3)
O12A 0.064(4) 0.058(4) 0.049(4) 0.004(3) 0.004(3) 0.025(3)
C31A 0.053(5) 0.058(5) 0.047(5) 0.003(4) 0.000(4) 0.021(4)
C32A 0.065(6) 0.059(5) 0.077(6) 0.012(5) 0.009(5) 0.028(5)
C33A 0.080(11) 0.068(10) 0.109(10) -0.018(10) 0.007(9) 0.012(8)
C34A 0.074(14) 0.090(15) 0.107(10) -0.037(12) 0.000(10) -0.002(12)
C35A 0.089(12) 0.097(13) 0.087(8) 0.031(9) 0.011(8) 0.023(10)
C36A 0.10(2) 0.13(2) 0.088(15) 0.033(16) -0.005(15) 0.027(18)
O13A 0.072(5) 0.072(5) 0.050(4) 0.001(3) -0.005(3) 0.040(4)
O14A 0.082(5) 0.103(6) 0.037(3) -0.003(3) -0.006(3) 0.056(5)
C37A 0.080(7) 0.084(7) 0.042(5) -0.004(5) -0.009(4) 0.047(6)
C38A 0.105(10) 0.122(8) 0.044(5) 0.008(6) -0.006(6) 0.048(7)
C39A 0.104(11) 0.140(9) 0.085(10) 0.031(8) 0.018(9) 0.046(8)
C40A 0.24(3) 0.120(12) 0.101(13) 0.046(10) 0.059(15) 0.067(14)
C41A 0.085(9) 0.159(10) 0.044(6) 0.000(7) 0.001(6) 0.060(8)
C42A 0.157(16) 0.145(11) 0.060(8) -0.023(9) 0.001(10) 0.059(10)
O15A 0.055(4) 0.061(4) 0.054(4) -0.002(3) -0.017(3) 0.025(3)
O16A 0.068(4) 0.066(4) 0.061(4) -0.012(3) -0.015(3) 0.033(4)
C43A 0.062(5) 0.066(5) 0.054(6) -0.011(5) -0.012(5) 0.028(4)
C44A 0.076(6) 0.066(6) 0.068(6) -0.013(5) -0.018(5) 0.026(5)
C45A 0.072(6) 0.061(7) 0.097(8) -0.013(6) -0.011(6) 0.008(6)
C46A 0.066(8) 0.066(8) 0.104(8) -0.005(7) 0.000(7) 0.016(6)
C47A 0.107(9) 0.082(9) 0.075(7) -0.027(7) -0.017(7) 0.024(8)
C48A 0.137(12) 0.126(14) 0.082(10) -0.038(10) -0.002(9) 0.055(12)
O17A 0.082(5) 0.087(5) 0.047(4) -0.012(4) -0.006(3) 0.044(4)
O18A 0.066(5) 0.091(6) 0.048(4) -0.001(3) 0.001(3) 0.038(4)
C49A 0.080(6) 0.078(7) 0.050(5) -0.003(5) -0.004(4) 0.041(6)
C50A 0.087(8) 0.095(7) 0.063(6) -0.013(5) -0.002(6) 0.050(7)
C51A 0.117(11) 0.138(10) 0.061(6) -0.011(7) 0.008(7) 0.081(10)
C52A 0.149(16) 0.147(12) 0.105(12) 0.031(11) 0.049(12) 0.096(13)
C53A 0.081(9) 0.082(7) 0.106(10) -0.027(6) 0.009(8) 0.032(7)
C54A 0.104(12) 0.103(11) 0.125(13) -0.009(10) 0.011(10) 0.064(10)
O19A 0.069(4) 0.084(5) 0.049(4) 0.008(3) 0.005(3) 0.039(4)
O20A 0.060(4) 0.069(4) 0.053(4) 0.004(3) 0.000(3) 0.020(4)
C55A 0.071(6) 0.076(6) 0.051(5) 0.004(4) 0.011(4) 0.035(5)
C56A 0.102(8) 0.080(7) 0.075(8) 0.014(6) 0.016(6) 0.027(6)
C57A 0.100(11) 0.122(13) 0.131(14) 0.046(10) 0.011(9) 0.034(9)
C58A 0.095(14) 0.151(19) 0.19(2) 0.030(16) 0.032(13) 0.039(12)
C59A 0.085(9) 0.119(13) 0.105(12) 0.012(9) 0.026(8) 0.011(8)
C60A 0.078(11) 0.156(18) 0.150(17) 0.004(13) 0.036(10) 0.041(11)
O21A 0.042(4) 0.082(5) 0.061(4) 0.002(4) -0.001(3) 0.022(3)
O22A 0.054(4) 0.067(4) 0.053(4) -0.010(3) -0.002(3) 0.027(3)
C61A 0.049(5) 0.071(7) 0.053(5) -0.013(4) -0.004(4) 0.022(5)
C62A 0.047(5) 0.092(7) 0.067(6) -0.012(5) -0.007(4) 0.031(5)
C63A 0.047(6) 0.100(8) 0.130(12) -0.025(7) -0.011(7) 0.027(6)
C64A 0.053(8) 0.092(9) 0.189(18) -0.013(10) 0.000(10) 0.025(7)
C65A 0.067(8) 0.111(10) 0.080(7) -0.008(7) 0.019(6) 0.025(7)
C66A 0.083(10) 0.125(12) 0.087(10) -0.036(9) 0.017(8) 0.030(8)
O23A 0.049(4) 0.064(4) 0.051(3) -0.009(3) -0.003(3) 0.029(3)
O24A 0.055(4) 0.055(4) 0.056(4) -0.002(3) -0.003(3) 0.017(3)
C67A 0.057(6) 0.064(5) 0.060(5) -0.007(4) -0.002(4) 0.020(5)
C68A 0.084(8) 0.066(6) 0.105(8) -0.028(6) 0.029(6) 0.006(5)
C69A 0.147(14) 0.109(12) 0.085(8) -0.033(8) 0.040(8) -0.037(9)
C70A 0.18(2) 0.143(16) 0.102(13) -0.013(12) 0.002(13) -0.061(15)
C71A 0.134(15) 0.075(10) 0.25(2) -0.019(14) 0.029(14) 0.041(10)
C72A 0.16(2) 0.124(17) 0.28(2) 0.049(19) 0.019(19) 0.094(17)
O25A 0.073(5) 0.064(4) 0.053(3) -0.001(3) -0.005(3) 0.036(4)
O26A 0.056(4) 0.069(4) 0.052(4) 0.000(3) -0.014(3) 0.037(3)
C73A 0.070(7) 0.076(7) 0.054(5) -0.001(4) -0.011(5) 0.039(6)
C74A 0.120(10) 0.121(10) 0.068(7) -0.001(7) -0.023(6) 0.086(8)
C75A 0.116(11) 0.183(16) 0.113(12) -0.011(11) -0.024(9) 0.102(10)
C76A 0.084(10) 0.187(17) 0.113(13) -0.032(11) -0.019(8) 0.086(10)
C77A 0.179(15) 0.149(14) 0.119(13) 0.056(11) -0.006(11) 0.092(11)
C78A 0.19(2) 0.156(19) 0.091(12) 0.037(12) -0.016(10) 0.067(15)
O27A 0.047(4) 0.064(4) 0.050(4) -0.006(3) -0.005(3) 0.013(3)
O28A 0.047(4) 0.061(4) 0.056(4) -0.005(3) -0.003(3) 0.018(3)
C79A 0.044(4) 0.065(5) 0.049(5) -0.008(4) -0.010(3) 0.019(4)
C80A 0.052(5) 0.068(6) 0.078(6) -0.012(5) -0.004(4) 0.012(4)
C81A 0.046(8) 0.073(13) 0.093(12) -0.003(11) -0.018(9) -0.004(9)
C82A 0.13(3) 0.13(3) 0.094(14) 0.001(18) -0.056(16) -0.04(2)
C83A 0.096(16) 0.078(15) 0.094(11) 0.015(11) -0.016(11) -0.002(14)
C84A 0.11(2) 0.067(17) 0.11(2) 0.019(15) -0.032(16) -0.009(16)
O29A 0.046(4) 0.086(5) 0.047(4) -0.007(3) -0.008(3) 0.027(4)
O30A 0.045(3) 0.106(6) 0.048(4) -0.005(4) -0.003(3) 0.024(4)
C85A 0.047(5) 0.089(8) 0.051(5) -0.008(5) -0.004(4) 0.024(5)
C86A 0.070(7) 0.128(8) 0.042(5) -0.006(5) -0.006(4) 0.040(7)
C87A 0.089(10) 0.121(8) 0.064(8) -0.031(6) 0.002(7) 0.021(8)
C88A 0.170(19) 0.117(12) 0.102(13) -0.016(10) 0.032(12) 0.022(13)
C89A 0.073(8) 0.141(10) 0.064(7) 0.008(7) -0.010(6) 0.029(8)
C90A 0.149(17) 0.169(13) 0.090(11) 0.046(11) -0.001(11) 0.093(13)
O31A 0.057(4) 0.066(4) 0.052(4) 0.010(3) 0.002(3) 0.020(3)
O32A 0.045(4) 0.078(5) 0.057(4) 0.014(3) -0.003(3) 0.014(3)
C91A 0.055(5) 0.070(6) 0.056(6) 0.005(5) 0.002(5) 0.015(4)
C92A 0.075(8) 0.074(6) 0.084(7) 0.023(6) 0.015(6) 0.012(5)
C93A 0.109(12) 0.091(10) 0.086(8) 0.023(7) 0.011(8) 0.014(8)
C94A 0.100(12) 0.130(14) 0.077(9) 0.031(9) 0.016(8) 0.041(10)
C95A 0.076(9) 0.069(7) 0.111(8) 0.012(7) 0.001(7) 0.014(6)
C96A 0.115(13) 0.081(10) 0.110(9) -0.010(8) 0.007(9) 0.002(9)
O1B 0.046(4) 0.089(6) 0.064(4) -0.004(4) 0.008(3) 0.017(4)
O2B 0.057(4) 0.073(5) 0.064(4) 0.003(4) 0.010(3) 0.023(4)
C1B 0.060(5) 0.079(7) 0.055(5) 0.009(5) 0.010(4) 0.028(5)
C2B 0.062(6) 0.092(7) 0.073(6) 0.003(6) 0.007(5) 0.040(5)
C3B 0.079(9) 0.111(9) 0.070(7) -0.007(6) -0.012(6) 0.035(7)
C4B 0.104(12) 0.121(11) 0.088(10) 0.023(9) -0.013(9) 0.031(9)
C5B 0.055(7) 0.118(10) 0.146(14) 0.035(9) 0.013(8) 0.028(7)
C6B 0.069(10) 0.102(10) 0.22(2) 0.015(11) -0.011(12) 0.028(9)
O3B 0.052(4) 0.072(4) 0.060(4) 0.003(3) 0.010(3) 0.028(3)
O4B 0.062(4) 0.062(4) 0.058(4) 0.007(3) 0.003(3) 0.018(4)
C7B 0.047(5) 0.070(5) 0.063(5) 0.005(4) 0.004(4) 0.023(5)
C8B 0.066(7) 0.068(6) 0.094(8) 0.020(6) -0.004(6) 0.016(5)
C9B 0.105(11) 0.112(11) 0.083(8) 0.030(8) -0.019(7) -0.020(8)
C10B 0.106(13) 0.136(15) 0.099(12) 0.034(11) -0.017(10) -0.029(11)
C11B 0.106(11) 0.066(8) 0.185(16) 0.011(10) -0.003(10) 0.033(8)
C12B 0.103(12) 0.128(17) 0.31(3) 0.007(19) -0.005(15) 0.070(13)
O5B 0.062(5) 0.076(5) 0.059(4) -0.002(3) 0.017(3) 0.028(4)
O6B 0.067(5) 0.082(5) 0.062(4) 0.009(4) 0.025(4) 0.034(4)
C13B 0.050(6) 0.092(8) 0.063(5) 0.006(5) 0.019(5) 0.035(5)
C14B 0.100(8) 0.124(11) 0.091(8) 0.012(7) 0.055(6) 0.061(8)
C15B 0.086(8) 0.206(18) 0.169(14) -0.042(15) 0.048(9) 0.063(10)
C16B 0.080(10) 0.20(2) 0.129(12) 0.043(12) 0.048(8) 0.088(11)
C17B 0.153(13) 0.142(16) 0.121(10) -0.040(12) 0.041(10) 0.029(11)
C18B 0.149(13) 0.105(13) 0.114(13) -0.030(10) 0.058(10) 0.024(10)
O7B 0.049(4) 0.069(4) 0.064(4) 0.008(3) 0.012(3) 0.017(3)
O8B 0.048(4) 0.068(4) 0.075(5) 0.005(4) 0.015(3) 0.021(3)
C19B 0.049(5) 0.068(5) 0.071(6) 0.007(4) 0.014(4) 0.017(4)
C20B 0.061(8) 0.076(8) 0.089(10) 0.011(8) 0.013(7) 0.001(7)
C21B 0.097(16) 0.098(14) 0.103(12) -0.009(11) 0.026(11) -0.035(13)
C22B 0.13(3) 0.091(19) 0.12(2) -0.021(16) 0.050(19) -0.028(19)
C23B 0.076(10) 0.097(14) 0.097(13) 0.007(11) 0.021(10) 0.009(10)
C24B 0.10(2) 0.12(2) 0.098(15) -0.015(14) 0.042(14) -0.022(17)
O9B 0.064(4) 0.078(5) 0.059(4) 0.006(4) 0.018(3) 0.026(4)
O10B 0.064(4) 0.093(6) 0.043(4) -0.001(3) 0.010(3) 0.030(4)
C25B 0.068(5) 0.092(8) 0.053(5) -0.006(5) 0.019(4) 0.034(6)
C26B 0.106(10) 0.164(11) 0.056(6) 0.026(6) 0.027(6) 0.085(9)
C27B 0.116(14) 0.255(18) 0.064(9) -0.024(11) 0.028(9) 0.037(14)
C28B 0.22(3) 0.209(19) 0.17(2) -0.073(17) 0.10(2) 0.061(19)
C29B 0.23(2) 0.229(17) 0.112(14) 0.088(12) 0.065(15) 0.155(17)
C30B 0.35(4) 0.156(16) 0.17(2) 0.071(13) 0.16(2) 0.13(2)
O11B 0.068(4) 0.074(5) 0.051(4) -0.010(3) 0.011(3) 0.022(4)
O12B 0.049(4) 0.067(4) 0.058(4) -0.010(3) 0.011(3) 0.007(3)
C31B 0.071(5) 0.071(6) 0.045(5) -0.010(5) 0.003(5) 0.024(4)
C32B 0.104(10) 0.068(6) 0.086(7) -0.015(6) 0.000(7) 0.019(6)
C33B 0.177(17) 0.097(12) 0.118(10) -0.027(9) -0.060(12) 0.025(11)
C34B 0.125(14) 0.098(11) 0.080(9) -0.020(8) -0.001(9) 0.030(10)
C35B 0.156(16) 0.069(8) 0.149(13) 0.000(9) -0.066(12) 0.003(9)
C36B 0.23(3) 0.081(12) 0.144(15) 0.013(11) -0.080(16) -0.028(14)
O13B 0.057(4) 0.105(6) 0.046(4) -0.014(4) -0.005(3) 0.028(4)
O14B 0.043(4) 0.075(5) 0.048(3) 0.001(3) 0.000(3) 0.017(3)
C37B 0.050(5) 0.092(8) 0.049(5) -0.005(5) 0.001(4) 0.019(5)
C38B 0.064(7) 0.132(9) 0.047(5) -0.004(6) -0.008(5) 0.035(7)
C39B 0.066(9) 0.144(10) 0.103(10) -0.046(8) -0.027(7) 0.037(8)
C40B 0.099(13) 0.126(13) 0.136(14) -0.012(10) -0.035(10) 0.032(10)
C41B 0.127(15) 0.226(16) 0.056(8) 0.022(10) -0.018(8) -0.026(14)
C42B 0.27(3) 0.213(17) 0.071(12) 0.052(13) -0.051(15) -0.05(2)
O15B 0.049(4) 0.077(4) 0.047(4) 0.006(3) 0.009(3) 0.024(3)
O16B 0.047(4) 0.066(4) 0.050(4) -0.001(3) 0.006(3) 0.020(3)
C43B 0.042(5) 0.074(5) 0.053(5) 0.010(4) 0.005(4) 0.024(4)
C44B 0.068(6) 0.066(6) 0.089(8) 0.015(6) 0.018(5) 0.028(5)
C45B 0.079(9) 0.068(8) 0.164(14) 0.004(9) -0.015(8) 0.018(6)
C46B 0.072(9) 0.077(10) 0.20(2) 0.000(11) -0.031(11) 0.022(8)
C47B 0.086(9) 0.080(8) 0.126(12) -0.001(8) 0.004(7) 0.043(7)
C48B 0.131(14) 0.118(14) 0.125(14) 0.017(11) -0.032(10) 0.068(12)
O17B 0.048(4) 0.078(5) 0.051(4) 0.000(3) 0.006(3) 0.026(4)
O18B 0.049(4) 0.083(5) 0.043(3) -0.001(3) 0.004(3) 0.031(4)
C49B 0.047(5) 0.078(7) 0.045(5) -0.004(4) 0.001(4) 0.025(5)
C50B 0.051(5) 0.097(8) 0.066(6) 0.009(5) 0.009(4) 0.035(5)
C51B 0.049(6) 0.119(10) 0.073(7) 0.014(6) 0.000(5) 0.025(6)
C52B 0.073(10) 0.21(2) 0.069(8) -0.019(10) -0.021(7) 0.018(11)
C53B 0.052(6) 0.115(10) 0.081(7) 0.002(6) 0.015(5) 0.038(6)
C54B 0.081(9) 0.110(11) 0.113(12) -0.022(9) 0.013(8) 0.042(8)
O19B 0.035(3) 0.074(4) 0.044(3) -0.004(3) 0.006(3) 0.014(3)
O20B 0.046(4) 0.062(4) 0.046(3) -0.002(3) 0.005(3) 0.005(3)
C55B 0.035(4) 0.072(5) 0.047(4) -0.003(4) 0.008(3) 0.014(4)
C56B 0.047(5) 0.078(6) 0.052(6) -0.010(5) 0.007(4) 0.000(4)
C57B 0.058(7) 0.071(7) 0.081(8) -0.012(6) 0.010(5) 0.002(5)
C58B 0.073(8) 0.069(8) 0.094(9) -0.012(7) 0.023(7) 0.007(6)
C59B 0.054(6) 0.078(8) 0.068(7) -0.007(6) 0.010(5) 0.006(5)
C60B 0.051(7) 0.100(10) 0.090(9) -0.005(8) 0.017(6) 0.017(6)
O21B 0.048(4) 0.090(5) 0.045(3) -0.003(3) 0.007(3) 0.018(4)
O22B 0.055(4) 0.078(5) 0.042(3) -0.009(3) 0.004(3) 0.034(3)
C61B 0.057(5) 0.073(7) 0.047(4) -0.004(5) 0.008(4) 0.023(5)
C62B 0.059(6) 0.093(7) 0.063(6) 0.006(6) 0.017(5) 0.026(5)
C63B 0.089(10) 0.092(7) 0.112(11) 0.005(8) 0.042(9) 0.016(7)
C64B 0.065(9) 0.125(13) 0.130(14) 0.027(11) 0.015(8) 0.010(9)
C65B 0.054(6) 0.112(8) 0.066(7) 0.002(7) 0.008(5) 0.022(6)
C66B 0.073(9) 0.108(8) 0.102(11) 0.001(8) 0.025(8) 0.040(8)
O23B 0.060(4) 0.066(4) 0.055(4) -0.009(3) 0.002(3) 0.030(3)
O24B 0.059(4) 0.055(4) 0.065(4) -0.011(3) -0.005(3) 0.023(3)
C67B 0.065(6) 0.069(6) 0.060(6) -0.014(4) -0.002(4) 0.032(5)
C68B 0.105(10) 0.060(6) 0.110(9) -0.016(6) -0.010(7) 0.027(6)
C69B 0.117(13) 0.091(10) 0.153(12) -0.010(10) 0.003(10) 0.013(9)
C70B 0.133(17) 0.130(17) 0.145(12) 0.039(13) -0.010(12) -0.007(14)
C71B 0.186(18) 0.102(13) 0.128(11) -0.049(10) 0.009(11) 0.023(12)
C72B 0.18(2) 0.162(19) 0.147(17) -0.087(15) 0.044(14) 0.025(15)
O25B 0.065(4) 0.092(5) 0.040(3) -0.014(3) 0.000(3) 0.036(4)
O26B 0.066(5) 0.121(7) 0.044(4) -0.005(4) 0.008(3) 0.051(5)
C73B 0.081(7) 0.115(9) 0.041(5) -0.015(5) -0.002(4) 0.054(6)
C74B 0.079(10) 0.117(11) 0.037(6) -0.005(7) 0.011(7) 0.040(9)
C75B 0.079(11) 0.115(12) 0.054(9) -0.018(8) 0.015(8) 0.047(9)
C76B 0.13(2) 0.106(14) 0.093(16) -0.033(11) -0.030(15) 0.054(14)
C77B 0.078(13) 0.122(14) 0.042(8) -0.003(10) 0.017(9) 0.047(11)
C78B 0.097(15) 0.119(13) 0.043(9) -0.010(10) 0.002(9) 0.045(12)
O27B 0.056(4) 0.065(4) 0.047(4) -0.001(3) 0.008(3) 0.018(3)
O28B 0.064(4) 0.077(5) 0.050(4) 0.010(3) 0.013(3) 0.029(4)
C79B 0.068(5) 0.069(5) 0.045(5) 0.008(4) 0.009(5) 0.028(4)
C80B 0.080(6) 0.065(6) 0.070(6) 0.008(5) 0.026(5) 0.027(5)
C81B 0.088(7) 0.076(8) 0.076(7) 0.015(7) 0.014(6) 0.005(7)
C82B 0.119(12) 0.070(9) 0.076(8) 0.001(7) -0.004(7) 0.010(8)
C83B 0.104(9) 0.089(10) 0.085(8) 0.030(7) 0.009(7) 0.013(9)
C84B 0.117(11) 0.126(14) 0.084(10) 0.033(10) 0.012(9) 0.039(11)
O29B 0.055(4) 0.095(6) 0.053(4) 0.014(4) 0.008(3) 0.038(4)
O30B 0.048(4) 0.090(5) 0.056(4) 0.001(3) 0.000(3) 0.031(4)
C85B 0.054(5) 0.089(7) 0.057(5) -0.004(5) -0.001(4) 0.036(5)
C86B 0.068(7) 0.104(7) 0.065(6) 0.010(5) -0.005(5) 0.044(6)
C87B 0.117(12) 0.151(11) 0.068(7) 0.006(8) -0.008(8) 0.093(10)
C88B 0.112(13) 0.159(12) 0.092(11) -0.042(11) -0.017(10) 0.072(12)
C89B 0.073(9) 0.103(8) 0.133(12) 0.021(8) -0.010(9) 0.039(7)
C90B 0.142(19) 0.129(16) 0.19(2) -0.039(14) -0.016(15) 0.055(14)
O31B 0.057(4) 0.090(5) 0.057(4) -0.012(4) -0.008(3) 0.023(4)
O32B 0.067(5) 0.070(5) 0.063(4) -0.003(3) 0.007(4) 0.013(4)
C91B 0.061(6) 0.079(6) 0.072(6) -0.009(5) 0.003(5) 0.017(5)
C92B 0.095(9) 0.090(9) 0.096(11) -0.026(8) 0.003(8) 0.001(7)
C93B 0.116(14) 0.103(13) 0.123(15) -0.040(11) 0.013(11) 0.006(10)
C94B 0.16(2) 0.12(2) 0.13(2) -0.056(17) -0.005(17) 0.036(17)
C95B 0.097(12) 0.097(14) 0.115(15) -0.032(11) -0.016(10) -0.006(9)
C96B 0.11(2) 0.19(3) 0.18(3) -0.01(2) -0.003(17) 0.061(19)
N1C 0.093(8) 0.081(6) 0.077(7) -0.003(5) -0.002(6) 0.014(6)
C1C 0.14(2) 0.113(17) 0.15(3) -0.008(17) 0.05(2) -0.018(16)
C2C 0.094(18) 0.081(11) 0.097(14) -0.017(10) 0.036(13) 0.015(10)
C3C 0.065(7) 0.081(6) 0.060(6) -0.010(5) -0.002(5) 0.027(5)
C4C 0.070(7) 0.082(6) 0.061(7) 0.003(5) 0.003(5) 0.035(5)
C5C 0.101(11) 0.080(7) 0.111(11) -0.003(7) 0.000(9) 0.030(7)
C6C 0.090(11) 0.076(8) 0.150(16) -0.008(9) 0.018(11) 0.021(8)
N1D 0.067(8) 0.082(7) 0.063(7) -0.010(5) 0.007(6) 0.017(6)
C1D 0.066(12) 0.088(10) 0.131(18) 0.006(10) -0.019(12) 0.032(9)
C2D 0.074(10) 0.073(8) 0.081(11) -0.008(7) 0.003(8) 0.021(7)
C3D 0.065(7) 0.086(6) 0.070(7) -0.009(5) 0.008(5) 0.017(5)
C4D 0.053(8) 0.083(7) 0.076(9) -0.001(6) 0.010(7) 0.025(6)
C5D 0.127(15) 0.085(9) 0.082(11) 0.000(9) 0.018(11) -0.001(10)
C6D 0.25(3) 0.107(14) 0.14(2) -0.005(14) 0.02(2) 0.053(18)
C33E 0.070(12) 0.077(13) 0.081(16) 0.012(13) 0.009(11) 0.010(12)
C34E 0.07(2) 0.076(15) 0.08(2) 0.012(15) -0.025(18) -0.006(14)
C35E 0.075(11) 0.073(16) 0.078(14) 0.025(12) 0.006(11) 0.037(12)
C36E 0.10(3) 0.10(2) 0.061(15) 0.038(15) 0.015(15) 0.05(2)
C26E 0.057(8) 0.076(12) 0.059(11) -0.001(10) -0.016(8) 0.019(10)
C27E 0.064(15) 0.081(14) 0.060(14) 0.001(10) -0.019(12) 0.025(11)
C28E 0.07(3) 0.08(2) 0.07(2) 0.006(19) 0.01(2) 0.03(2)
C29E 0.050(9) 0.069(12) 0.063(14) -0.011(11) -0.016(10) 0.017(11)
C30E 0.06(2) 0.072(14) 0.07(2) -0.003(14) 0.020(17) 0.027(14)
C8E 0.075(10) 0.068(7) 0.087(11) -0.018(8) -0.006(8) 0.010(7)
C9E 0.074(11) 0.068(12) 0.104(14) -0.006(10) 0.001(9) 0.002(8)
C10E 0.087(17) 0.07(2) 0.11(2) 0.019(17) 0.023(15) 0.012(15)
C11E 0.119(16) 0.082(13) 0.137(15) -0.010(13) 0.019(14) 0.040(12)
C12E 0.18(3) 0.11(2) 0.114(15) -0.050(16) 0.015(19) 0.04(2)
C92C 0.100(14) 0.089(10) 0.103(15) -0.030(11) 0.006(12) 0.005(9)
C93C 0.114(18) 0.090(13) 0.12(2) -0.034(16) -0.003(18) 0.009(14)
C94C 0.12(2) 0.09(3) 0.16(4) -0.09(3) -0.01(3) 0.020(19)
C95C 0.111(16) 0.109(19) 0.120(17) -0.037(16) -0.010(14) 0.005(15)
C96C 0.112(17) 0.11(3) 0.13(4) 0.05(3) 0.01(2) 0.05(2)
C74C 0.071(15) 0.115(13) 0.037(10) -0.009(9) -0.003(10) 0.047(12)
C75C 0.083(19) 0.115(14) 0.051(17) -0.016(12) -0.003(17) 0.043(14)
C76C 0.15(4) 0.11(2) 0.08(3) -0.01(2) -0.03(3) 0.05(3)
C77C 0.069(15) 0.122(17) 0.037(11) -0.008(13) 0.001(11) 0.055(15)
C78C 0.09(3) 0.127(19) 0.05(2) 0.011(19) 0.01(2) 0.056(18)
C20C 0.066(12) 0.080(10) 0.099(12) 0.015(11) 0.012(9) -0.004(10)
C21C 0.083(17) 0.091(16) 0.101(13) 0.012(14) 0.008(12) -0.013(15)
C22C 0.09(3) 0.10(3) 0.107(17) 0.00(2) 0.02(2) -0.01(3)
C23C 0.075(16) 0.085(18) 0.098(14) 0.023(14) 0.017(12) -0.005(14)
C24C 0.13(4) 0.17(4) 0.107(17) 0.00(2) 0.007(19) -0.01(3)
C1 0.037(14) 0.077(10) 0.073(15) -0.009(10) 0.013(11) 0.021(9)
C2 0.07(2) 0.074(14) 0.10(2) -0.007(13) 0.023(17) 0.029(14)
C5E 0.11(2) 0.096(14) 0.10(2) -0.014(16) 0.020(19) -0.001(15)
C6E 0.09(3) 0.08(2) 0.11(3) -0.01(2) -0.02(3) 0.04(2)
C4E 0.084(17) 0.092(11) 0.071(18) -0.008(15) 0.015(17) 0.010(12)
N1E 0.083(14) 0.092(11) 0.081(18) -0.014(15) 0.010(16) 0.005(11)
C2E 0.07(2) 0.087(10) 0.11(2) -0.006(16) 0.002(19) 0.018(13)
C1E 0.08(3) 0.09(2) 0.13(4) 0.00(3) 0.02(3) 0.01(3)
C81E 0.071(15) 0.086(14) 0.099(11) -0.027(12) -0.030(11) 0.011(11)
C82E 0.10(2) 0.10(2) 0.11(2) -0.031(16) -0.060(19) 0.023(17)
C83E 0.072(14) 0.071(14) 0.097(10) -0.017(11) 0.017(9) 0.005(12)
C84E 0.11(2) 0.071(17) 0.093(12) 0.007(15) 0.020(14) 0.038(17)

loop_
_atom_type_symbol
_atom_type_description
_atom_type_scat_dispersion_real
_atom_type_scat_dispersion_imag
_atom_type_scat_source
C C 0.0028 0.0015 'International Tables Vol C Tables 4.2.6.8 and 6.1.1.4'
H H 0.0000 0.0000 'International Tables Vol C Tables 4.2.6.8 and 6.1.1.4'
Cr Cr 0.3152 0.5930 'International Tables Vol C Tables 4.2.6.8 and 6.1.1.4'
F F 0.0164 0.0097 'International Tables Vol C Tables 4.2.6.8 and 6.1.1.4'
N N 0.0056 0.0031 'International Tables Vol C Tables 4.2.6.8 and 6.1.1.4'
Ni Ni 0.3427 1.0569 'International Tables Vol C Tables 4.2.6.8 and 6.1.1.4'
O O 0.0101 0.0057 'International Tables Vol C Tables 4.2.6.8 and 6.1.1.4'

loop_
_geom_angle_atom_site_label_1
_geom_angle_atom_site_label_2
_geom_angle_atom_site_label_3
_geom_angle
_geom_angle_site_symmetry_1
_geom_angle_site_symmetry_3
_geom_angle_publ_flag
F1A Cr1A O1A 91.3(3) . . ?
F1A Cr1A O3A 91.3(3) . . ?
F1A Cr1A O30A 179.8(4) . . ?
F1A Cr1A O32A 88.3(3) . . ?
F8A Cr1A F1A 89.1(2) . . ?
F8A Cr1A O1A 178.9(3) . . ?
F8A Cr1A O3A 89.4(3) . . ?
F8A Cr1A O30A 91.0(3) . . ?
F8A Cr1A O32A 90.6(3) . . ?
O1A Cr1A O3A 91.6(3) . . ?
O1A Cr1A O30A 88.5(3) . . ?
O30A Cr1A O3A 88.5(3) . . ?
O32A Cr1A O1A 88.4(3) . . ?
O32A Cr1A O3A 179.6(3) . . ?
O32A Cr1A O30A 91.9(4) . . ?
F1A Cr2A O2A 91.4(3) . . ?
F1A Cr2A O4A 88.2(3) . . ?
F1A Cr2A O5A 179.0(3) . . ?
F1A Cr2A O7A 89.6(3) . . ?
F2A Cr2A F1A 89.0(2) . . ?
F2A Cr2A O2A 178.5(3) . . ?
F2A Cr2A O4A 89.1(3) . . ?
F2A Cr2A O5A 91.5(3) . . ?
F2A Cr2A O7A 92.4(3) . . ?
O2A Cr2A O4A 92.3(3) . . ?
O2A Cr2A O5A 88.2(3) . . ?
O2A Cr2A O7A 86.1(3) . . ?
O4A Cr2A O7A 177.3(3) . . ?
O5A Cr2A O4A 90.9(3) . . ?
O5A Cr2A O7A 91.3(3) . . ?
F3A Cr3A F2A 89.1(2) . . ?
F3A Cr3A O6A 178.5(3) . . ?
F3A Cr3A O8A 88.6(3) . . ?
F3A Cr3A O9A 90.7(3) . . ?
F3A Cr3A O11A 92.2(3) . . ?
O6A Cr3A F2A 92.3(3) . . ?
O8A Cr3A F2A 89.1(3) . . ?
O8A Cr3A O6A 90.8(3) . . ?
O8A Cr3A O11A 179.1(3) . . ?
O9A Cr3A F2A 176.2(3) . . ?
O9A Cr3A O6A 88.0(3) . . ?
O9A Cr3A O8A 87.1(3) . . ?
O9A Cr3A O11A 92.6(3) . . ?
O11A Cr3A F2A 91.2(3) . . ?
O11A Cr3A O6A 88.4(3) . . ?
F3A Cr4A O10A 93.4(3) . . ?
F3A Cr4A O15A 90.6(3) . . ?
F4A Cr4A F3A 84.2(2) . . ?
F4A Cr4A O10A 177.6(3) . . ?
F4A Cr4A O12A 89.0(3) . . ?
F4A Cr4A O13A 92.0(3) . . ?
F4A Cr4A O15A 93.4(3) . . ?
O12A Cr4A F3A 89.3(3) . . ?
O12A Cr4A O10A 90.7(3) . . ?
O12A Cr4A O15A 177.6(3) . . ?
O13A Cr4A F3A 176.2(3) . . ?
O13A Cr4A O10A 90.4(3) . . ?
O13A Cr4A O12A 91.0(3) . . ?
O13A Cr4A O15A 89.3(3) . . ?
O15A Cr4A O10A 86.9(3) . . ?
F4A Cr5A F5A 88.5(2) . . ?
F4A Cr5A O14A 92.1(3) . . ?
F4A Cr5A O16A 91.8(3) . . ?
F4A Cr5A O17A 179.4(3) . . ?
F4A Cr5A O19A 90.2(3) . . ?
F5A Cr5A O16A 88.4(3) . . ?
F5A Cr5A O17A 91.7(3) . . ?
F5A Cr5A O19A 90.5(3) . . ?
O14A Cr5A F5A 178.0(4) . . ?
O14A Cr5A O16A 93.5(4) . . ?
O14A Cr5A O17A 87.6(3) . . ?
O14A Cr5A O19A 87.6(4) . . ?
O16A Cr5A O17A 87.8(3) . . ?
O16A Cr5A O19A 177.7(3) . . ?
O17A Cr5A O19A 90.3(4) . . ?
F5A Cr6A F6A 87.5(2) . . ?
F5A Cr6A O18A 96.1(3) . . ?
F5A Cr6A O20A 89.9(3) . . ?
F5A Cr6A O21A 177.1(3) . . ?
F5A Cr6A O23A 88.2(3) . . ?
F6A Cr6A O18A 176.2(3) . . ?
F6A Cr6A O20A 89.7(3) . . ?
F6A Cr6A O21A 89.8(3) . . ?
F6A Cr6A O23A 92.6(3) . . ?
O18A Cr6A O23A 86.5(3) . . ?
O20A Cr6A O18A 91.4(3) . . ?
O20A Cr6A O21A 91.3(3) . . ?
O20A Cr6A O23A 177.1(3) . . ?
O21A Cr6A O18A 86.5(3) . . ?
O21A Cr6A O23A 90.6(3) . . ?
F6A Cr7A F7A 88.6(2) . . ?
F6A Cr7A O22A 95.3(3) . . ?
F6A Cr7A O24A 89.5(3) . . ?
F6A Cr7A O25A 178.3(3) . . ?
F6A Cr7A O27A 88.4(3) . . ?
F7A Cr7A O22A 176.0(3) . . ?
F7A Cr7A O24A 88.8(3) . . ?
F7A Cr7A O25A 89.7(3) . . ?
F7A Cr7A O27A 92.2(3) . . ?
O24A Cr7A O22A 92.2(3) . . ?
O24A Cr7A O25A 90.3(3) . . ?
O24A Cr7A O27A 177.6(3) . . ?
O25A Cr7A O22A 86.4(3) . . ?
O25A Cr7A O27A 91.9(3) . . ?
O27A Cr7A O22A 87.0(3) . . ?
F7A Cr8A F8A 86.9(2) . . ?
F7A Cr8A O26A 93.9(3) . . ?
F7A Cr8A O28A 91.0(3) . . ?
F7A Cr8A O29A 178.3(3) . . ?
F7A Cr8A O31A 89.1(3) . . ?
F8A Cr8A O26A 179.1(3) . . ?
F8A Cr8A O28A 89.1(3) . . ?
F8A Cr8A O29A 91.5(3) . . ?
F8A Cr8A O31A 92.2(3) . . ?
O26A Cr8A O28A 91.1(3) . . ?
O26A Cr8A O31A 87.7(3) . . ?
O28A Cr8A O31A 178.8(3) . . ?
O29A Cr8A O26A 87.6(3) . . ?
O29A Cr8A O28A 89.7(3) . . ?
O29A Cr8A O31A 90.2(3) . . ?
F1B Cr1B F8B 86.0(3) . . ?
F1B Cr1B O1B 92.0(3) . . ?
F1B Cr1B O3B 91.1(3) . . ?
F1B Cr1B O32B 89.6(3) . . ?
F8B Cr1B O1B 178.0(3) . . ?
F8B Cr1B O3B 88.4(3) . . ?
O1B Cr1B O3B 91.9(3) . . ?
O30B Cr1B F1B 177.4(3) . . ?
O30B Cr1B F8B 96.3(3) . . ?
O30B Cr1B O1B 85.6(3) . . ?
O30B Cr1B O3B 87.8(3) . . ?
O30B Cr1B O32B 91.6(4) . . ?
O32B Cr1B F8B 88.6(3) . . ?
O32B Cr1B O1B 91.1(4) . . ?
O32B Cr1B O3B 176.9(3) . . ?
F1B Cr2B F2B 87.0(3) . . ?
F1B Cr2B O2B 94.8(3) . . ?
F1B Cr2B O4B 90.0(3) . . ?
F1B Cr2B O5B 176.7(3) . . ?
F1B Cr2B O7B 89.1(3) . . ?
F2B Cr2B O2B 177.9(3) . . ?
F2B Cr2B O4B 89.4(3) . . ?
F2B Cr2B O5B 89.8(3) . . ?
F2B Cr2B O7B 91.6(3) . . ?
O2B Cr2B O4B 91.7(3) . . ?
O2B Cr2B O5B 88.4(3) . . ?
O2B Cr2B O7B 87.4(3) . . ?
O4B Cr2B O7B 178.7(3) . . ?
O5B Cr2B O4B 89.3(3) . . ?
O5B Cr2B O7B 91.6(3) . . ?
F2B Cr3B F3B 86.8(2) . . ?
F2B Cr3B O6B 93.9(3) . . ?
F2B Cr3B O8B 90.5(3) . . ?
F2B Cr3B O9B 176.9(3) . . ?
F2B Cr3B O11B 89.7(3) . . ?
F3B Cr3B O6B 179.4(3) . . ?
F3B Cr3B O8B 89.2(3) . . ?
F3B Cr3B O9B 90.4(3) . . ?
F3B Cr3B O11B 93.0(3) . . ?
O8B Cr3B O6B 90.7(3) . . ?
O8B Cr3B O9B 88.3(3) . . ?
O8B Cr3B O11B 177.7(3) . . ?
O9B Cr3B O6B 89.0(3) . . ?
O9B Cr3B O11B 91.6(4) . . ?
O11B Cr3B O6B 87.0(4) . . ?
F3B Cr4B F4B 89.9(2) . . ?
F3B Cr4B O10B 92.5(3) . . ?
F3B Cr4B O12B 90.1(3) . . ?
F3B Cr4B O13B 179.3(3) . . ?
F3B Cr4B O15B 89.3(3) . . ?
F4B Cr4B O10B 177.3(3) . . ?
F4B Cr4B O12B 89.4(3) . . ?
F4B Cr4B O13B 90.2(3) . . ?
F4B Cr4B O15B 92.0(3) . . ?
O10B Cr4B O12B 91.9(3) . . ?
O10B Cr4B O13B 87.4(3) . . ?
O10B Cr4B O15B 86.7(3) . . ?
O13B Cr4B O12B 89.2(4) . . ?
O13B Cr4B O15B 91.4(4) . . ?
O15B Cr4B O12B 178.5(3) . . ?
F4B Cr5B F5B 89.3(2) . . ?
F4B Cr5B O14B 92.7(3) . . ?
F4B Cr5B O16B 90.0(3) . . ?
F4B Cr5B O17B 179.6(3) . . ?
F4B Cr5B O19B 89.6(3) . . ?
F5B Cr5B O14B 177.5(3) . . ?
F5B Cr5B O16B 90.0(3) . . ?
F5B Cr5B O17B 90.6(3) . . ?
F5B Cr5B O19B 92.6(3) . . ?
O16B Cr5B O14B 91.6(3) . . ?
O16B Cr5B O19B 177.4(3) . . ?
O17B Cr5B O14B 87.4(3) . . ?
O17B Cr5B O16B 89.6(3) . . ?
O17B Cr5B O19B 90.7(3) . . ?
O19B Cr5B O14B 85.9(3) . . ?
F5B Cr6B O18B 91.2(3) . . ?
F5B Cr6B O20B 88.4(3) . . ?
F5B Cr6B O23B 92.0(3) . . ?
F6B Cr6B F5B 90.0(2) . . ?
F6B Cr6B O18B 178.5(3) . . ?
F6B Cr6B O20B 88.0(3) . . ?
F6B Cr6B O21B 91.8(3) . . ?
F6B Cr6B O23B 93.1(3) . . ?
O18B Cr6B O20B 91.1(3) . . ?
O21B Cr6B F5B 176.1(3) . . ?
O21B Cr6B O18B 86.9(3) . . ?
O21B Cr6B O20B 88.2(3) . . ?
O21B Cr6B O23B 91.3(3) . . ?
O23B Cr6B O18B 87.8(3) . . ?
O23B Cr6B O20B 178.8(3) . . ?
F6B Cr7B O27B 90.1(3) . . ?
F7B Cr7B F6B 84.1(2) . . ?
F7B Cr7B O22B 177.7(3) . . ?
F7B Cr7B O24B 89.7(3) . . ?
F7B Cr7B O25B 92.6(3) . . ?
F7B Cr7B O27B 93.9(3) . . ?
O22B Cr7B F6B 93.7(3) . . ?
O22B Cr7B O27B 86.1(3) . . ?
O24B Cr7B F6B 89.8(3) . . ?
O24B Cr7B O22B 90.3(3) . . ?
O24B Cr7B O27B 176.4(3) . . ?
O25B Cr7B F6B 176.6(3) . . ?
O25B Cr7B O22B 89.7(3) . . ?
O25B Cr7B O24B 90.6(3) . . ?
O25B Cr7B O27B 89.7(3) . . ?
F7B Cr8B O26B 91.3(3) . . ?
F7B Cr8B O28B 90.9(3) . . ?
F7B Cr8B O29B 177.9(3) . . ?
F7B Cr8B O31B 90.9(3) . . ?
F8B Cr8B F7B 88.1(2) . . ?
F8B Cr8B O26B 178.3(4) . . ?
F8B Cr8B O28B 87.5(3) . . ?
F8B Cr8B O29B 92.4(3) . . ?
F8B Cr8B O31B 90.5(3) . . ?
O26B Cr8B O28B 94.1(4) . . ?
O26B Cr8B O29B 88.3(3) . . ?
O26B Cr8B O31B 87.9(4) . . ?
O28B Cr8B O29B 87.1(3) . . ?
O28B Cr8B O31B 177.2(3) . . ?
O29B Cr8B O31B 91.1(4) . . ?
Cr1A F1A Cr2A 124.5(3) . . ?
Cr2A F2A Cr3A 121.6(3) . . ?
Cr3A F3A Cr4A 122.2(3) . . ?
Cr5A F4A Cr4A 121.6(3) . . ?
Cr6A F5A Cr5A 121.2(3) . . ?
Cr6A F6A Cr7A 121.1(3) . . ?
Cr8A F7A Cr7A 122.2(3) . . ?
Cr1A F8A Cr8A 123.8(3) . . ?
Cr2B F1B Cr1B 120.5(3) . . ?
Cr3B F2B Cr2B 122.0(3) . . ?
Cr4B F3B Cr3B 123.2(3) . . ?
Cr5B F4B Cr4B 124.6(3) . . ?
Cr5B F5B Cr6B 123.1(3) . . ?
Cr6B F6B Cr7B 121.9(3) . . ?
Cr8B F7B Cr7B 121.6(3) . . ?
Cr8B F8B Cr1B 121.1(3) . . ?
C1A O1A Cr1A 131.2(6) . . ?
C1A O2A Cr2A 136.4(7) . . ?
O1A C1A C2A 117.1(8) . . ?
O2A C1A O1A 124.7(8) . . ?
O2A C1A C2A 118.2(9) . . ?
C1A C2A H2A 108.1 . . ?
C3A C2A C1A 109.6(9) . . ?
C3A C2A H2A 108.1 . . ?
C5A C2A C1A 109.4(9) . . ?
C5A C2A H2A 108.1 . . ?
C5A C2A C3A 113.5(11) . . ?
C2A C3A H3AA 108.9 . . ?
C2A C3A H3AB 108.9 . . ?
H3AA C3A H3AB 107.7 . . ?
C4A C3A C2A 113.4(14) . . ?
C4A C3A H3AA 108.9 . . ?
C4A C3A H3AB 108.9 . . ?
C3A C4A H4AA 109.5 . . ?
C3A C4A H4AB 109.5 . . ?
C3A C4A H4AC 109.5 . . ?
H4AA C4A H4AB 109.5 . . ?
H4AA C4A H4AC 109.5 . . ?
H4AB C4A H4AC 109.5 . . ?
C2A C5A H5AA 108.7 . . ?
C2A C5A H5AB 108.7 . . ?
H5AA C5A H5AB 107.6 . . ?
C6A C5A C2A 114.4(13) . . ?
C6A C5A H5AA 108.7 . . ?
C6A C5A H5AB 108.7 . . ?
C5A C6A H6AA 109.5 . . ?
C5A C6A H6AB 109.5 . . ?
C5A C6A H6AC 109.5 . . ?
H6AA C6A H6AB 109.5 . . ?
H6AA C6A H6AC 109.5 . . ?
H6AB C6A H6AC 109.5 . . ?
C7A O3A Cr1A 134.2(6) . . ?
C7A O4A Cr2A 132.0(7) . . ?
O3A C7A O4A 125.8(9) . . ?
O3A C7A C8A 115.8(12) . . ?
O3A C7A C8E 118.7(15) . . ?
O4A C7A C8A 118.2(13) . . ?
O4A C7A C8E 115.5(15) . . ?
C7A C8A H8A 109.1 . . ?
C9A C8A C7A 111.0(14) . . ?
C9A C8A H8A 109.1 . . ?
C9A C8A C11A 112.3(18) . . ?
C11A C8A C7A 106.2(16) . . ?
C11A C8A H8A 109.1 . . ?
C8A C9A H9AA 107.8 . . ?
C8A C9A H9AB 107.8 . . ?
H9AA C9A H9AB 107.1 . . ?
C10A C9A C8A 118(2) . . ?
C10A C9A H9AA 107.8 . . ?
C10A C9A H9AB 107.8 . . ?
C9A C10A H10A 109.5 . . ?
C9A C10A H10B 109.5 . . ?
C9A C10A H10C 109.5 . . ?
H10A C10A H10B 109.5 . . ?
H10A C10A H10C 109.5 . . ?
H10B C10A H10C 109.5 . . ?
C8A C11A H11A 108.8 . . ?
C8A C11A H11B 108.7 . . ?
H11A C11A H11B 107.6 . . ?
C12A C11A C8A 114.0(19) . . ?
C12A C11A H11A 108.8 . . ?
C12A C11A H11B 108.8 . . ?
C11A C12A H12A 109.5 . . ?
C11A C12A H12B 109.5 . . ?
C11A C12A H12C 109.5 . . ?
H12A C12A H12B 109.5 . . ?
H12A C12A H12C 109.5 . . ?
H12B C12A H12C 109.5 . . ?
C13A O5A Cr2A 127.2(7) . . ?
C13A O6A Cr3A 134.5(6) . . ?
O5A C13A C14A 117.4(9) . . ?
O6A C13A O5A 127.0(8) . . ?
O6A C13A C14A 115.5(8) . . ?
C13A C14A H14A 109.2 . . ?
C13A C14A C15A 111.1(9) . . ?
C13A C14A C17A 108.3(9) . . ?
C15A C14A H14A 109.2 . . ?
C17A C14A H14A 109.2 . . ?
C17A C14A C15A 109.8(9) . . ?
C14A C15A H15A 108.5 . . ?
C14A C15A H15B 108.5 . . ?
H15A C15A H15B 107.5 . . ?
C16A C15A C14A 114.9(12) . . ?
C16A C15A H15A 108.5 . . ?
C16A C15A H15B 108.5 . . ?
C15A C16A H16A 109.5 . . ?
C15A C16A H16B 109.5 . . ?
C15A C16A H16C 109.5 . . ?
H16A C16A H16B 109.5 . . ?
H16A C16A H16C 109.5 . . ?
H16B C16A H16C 109.5 . . ?
C14A C17A H17A 108.7 . . ?
C14A C17A H17B 108.7 . . ?
H17A C17A H17B 107.6 . . ?
C18A C17A C14A 114.4(10) . . ?
C18A C17A H17A 108.7 . . ?
C18A C17A H17B 108.7 . . ?
C17A C18A H18A 109.5 . . ?
C17A C18A H18B 109.5 . . ?
C17A C18A H18C 109.5 . . ?
H18A C18A H18B 109.5 . . ?
H18A C18A H18C 109.5 . . ?
H18B C18A H18C 109.5 . . ?
C19A O7A Cr2A 134.4(6) . . ?
C19A O8A Cr3A 128.8(6) . . ?
O7A C19A O8A 125.2(8) . . ?
O7A C19A C20A 118.1(8) . . ?
O8A C19A C20A 116.7(8) . . ?
C19A C20A H20A 109.1 . . ?
C19A C20A C21A 109.5(8) . . ?
C19A C20A C23A 108.7(8) . . ?
C21A C20A H20A 109.1 . . ?
C21A C20A C23A 111.3(9) . . ?
C23A C20A H20A 109.1 . . ?
C20A C21A H21A 108.4 . . ?
C20A C21A H21B 108.4 . . ?
H21A C21A H21B 107.5 . . ?
C22A C21A C20A 115.4(10) . . ?
C22A C21A H21A 108.4 . . ?
C22A C21A H21B 108.4 . . ?
C21A C22A H22A 109.5 . . ?
C21A C22A H22B 109.5 . . ?
C21A C22A H22C 109.5 . . ?
H22A C22A H22B 109.5 . . ?
H22A C22A H22C 109.5 . . ?
H22B C22A H22C 109.5 . . ?
C20A C23A H23A 108.8 . . ?
C20A C23A H23B 108.8 . . ?
H23A C23A H23B 107.7 . . ?
C24A C23A C20A 113.8(10) . . ?
C24A C23A H23A 108.8 . . ?
C24A C23A H23B 108.8 . . ?
C23A C24A H24A 109.5 . . ?
C23A C24A H24B 109.5 . . ?
C23A C24A H24C 109.5 . . ?
H24A C24A H24B 109.5 . . ?
H24A C24A H24C 109.5 . . ?
H24B C24A H24C 109.5 . . ?
C25A O9A Cr3A 134.0(6) . . ?
C25A O10A Cr4A 132.7(6) . . ?
O9A C25A C26A 115.4(9) . . ?
O9A C25A C26E 122.9(15) . . ?
O10A C25A O9A 125.0(8) . . ?
O10A C25A C26A 119.3(9) . . ?
O10A C25A C26E 111.0(14) . . ?
C25A C26A H26A 108.0 . . ?
C27A C26A C25A 110.0(10) . . ?
C27A C26A H26A 108.0 . . ?
C29A C26A C25A 109.4(11) . . ?
C29A C26A H26A 108.0 . . ?
C29A C26A C27A 113.4(14) . . ?
C26A C27A H27A 109.0 . . ?
C26A C27A H27B 109.0 . . ?
H27A C27A H27B 107.8 . . ?
C28A C27A C26A 113.1(13) . . ?
C28A C27A H27A 109.0 . . ?
C28A C27A H27B 109.0 . . ?
C27A C28A H28A 109.5 . . ?
C27A C28A H28B 109.5 . . ?
C27A C28A H28C 109.5 . . ?
H28A C28A H28B 109.5 . . ?
H28A C28A H28C 109.5 . . ?
H28B C28A H28C 109.5 . . ?
C26A C29A H29A 108.3 . . ?
C26A C29A H29B 108.3 . . ?
H29A C29A H29B 107.4 . . ?
C30A C29A C26A 115.8(14) . . ?
C30A C29A H29A 108.3 . . ?
C30A C29A H29B 108.3 . . ?
C29A C30A H30A 109.5 . . ?
C29A C30A H30B 109.5 . . ?
C29A C30A H30C 109.5 . . ?
H30A C30A H30B 109.5 . . ?
H30A C30A H30C 109.5 . . ?
H30B C30A H30C 109.5 . . ?
C31A O11A Cr3A 135.3(6) . . ?
C31A O12A Cr4A 129.8(6) . . ?
O11A C31A C32A 115.9(8) . . ?
O12A C31A O11A 126.5(8) . . ?
O12A C31A C32A 117.6(8) . . ?
C31A C32A H32A 108.2 . . ?
C31A C32A H32B 107.8 . . ?
C31A C32A C33A 107.2(10) . . ?
C31A C32A C35E 107.0(15) . . ?
C33A C32A H32A 108.2 . . ?
C35A C32A C31A 111.1(11) . . ?
C35A C32A H32A 108.2 . . ?
C35A C32A C33A 113.8(11) . . ?
C33E C32A C31A 115.1(14) . . ?
C33E C32A H32B 107.8 . . ?
C33E C32A C35E 111.0(15) . . ?
C35E C32A H32B 107.8 . . ?
C32A C33A H33A 108.6 . . ?
C32A C33A H33B 108.6 . . ?
H33A C33A H33B 107.6 . . ?
C34A C33A C32A 114.7(13) . . ?
C34A C33A H33A 108.6 . . ?
C34A C33A H33B 108.6 . . ?
C33A C34A H34A 109.5 . . ?
C33A C34A H34B 109.5 . . ?
C33A C34A H34C 109.5 . . ?
H34A C34A H34B 109.5 . . ?
H34A C34A H34C 109.5 . . ?
H34B C34A H34C 109.5 . . ?
C32A C35A H35A 108.4 . . ?
C32A C35A H35B 108.4 . . ?
H35A C35A H35B 107.4 . . ?
C36A C35A C32A 115.6(16) . . ?
C36A C35A H35A 108.4 . . ?
C36A C35A H35B 108.4 . . ?
C35A C36A H36A 109.5 . . ?
C35A C36A H36B 109.5 . . ?
C35A C36A H36C 109.5 . . ?
H36A C36A H36B 109.5 . . ?
H36A C36A H36C 109.5 . . ?
H36B C36A H36C 109.5 . . ?
C37A O13A Cr4A 131.0(6) . . ?
C37A O14A Cr5A 136.4(6) . . ?
O13A C37A O14A 125.8(8) . . ?
O13A C37A C38A 119.0(9) . . ?
O14A C37A C38A 115.3(8) . . ?
C37A C38A H38A 109.5 . . ?
C37A C38A C41A 112.5(9) . . ?
C39A C38A C37A 107.7(10) . . ?
C39A C38A H38A 109.5 . . ?
C39A C38A C41A 108.2(11) . . ?
C41A C38A H38A 109.5 . . ?
C38A C39A H39A 108.4 . . ?
C38A C39A H39B 108.4 . . ?
H39A C39A H39B 107.4 . . ?
C40A C39A C38A 115.6(13) . . ?
C40A C39A H39A 108.4 . . ?
C40A C39A H39B 108.4 . . ?
C39A C40A H40A 109.5 . . ?
C39A C40A H40B 109.5 . . ?
C39A C40A H40C 109.5 . . ?
H40A C40A H40B 109.5 . . ?
H40A C40A H40C 109.5 . . ?
H40B C40A H40C 109.5 . . ?
C38A C41A H41A 108.6 . . ?
C38A C41A H41B 108.6 . . ?
H41A C41A H41B 107.5 . . ?
C42A C41A C38A 114.8(11) . . ?
C42A C41A H41A 108.6 . . ?
C42A C41A H41B 108.6 . . ?
C41A C42A H42A 109.5 . . ?
C41A C42A H42B 109.5 . . ?
C41A C42A H42C 109.5 . . ?
H42A C42A H42B 109.5 . . ?
H42A C42A H42C 109.5 . . ?
H42B C42A H42C 109.5 . . ?
C43A O15A Cr4A 134.9(6) . . ?
C43A O16A Cr5A 131.7(7) . . ?
O15A C43A O16A 125.1(9) . . ?
O15A C43A C44A 118.9(8) . . ?
O16A C43A C44A 115.8(8) . . ?
C43A C44A H44A 108.1 . . ?
C43A C44A C45A 110.6(8) . . ?
C43A C44A C47A 109.4(9) . . ?
C45A C44A H44A 108.1 . . ?
C45A C44A C47A 112.3(9) . . ?
C47A C44A H44A 108.1 . . ?
C44A C45A H45A 108.6 . . ?
C44A C45A H45B 108.6 . . ?
H45A C45A H45B 107.5 . . ?
C46A C45A C44A 114.8(10) . . ?
C46A C45A H45A 108.6 . . ?
C46A C45A H45B 108.6 . . ?
C45A C46A H46A 109.5 . . ?
C45A C46A H46B 109.5 . . ?
C45A C46A H46C 109.5 . . ?
H46A C46A H46B 109.5 . . ?
H46A C46A H46C 109.5 . . ?
H46B C46A H46C 109.5 . . ?
C44A C47A H47A 108.4 . . ?
C44A C47A H47B 108.4 . . ?
H47A C47A H47B 107.5 . . ?
C48A C47A C44A 115.5(11) . . ?
C48A C47A H47A 108.4 . . ?
C48A C47A H47B 108.4 . . ?
C47A C48A H48A 109.5 . . ?
C47A C48A H48B 109.5 . . ?
C47A C48A H48C 109.5 . . ?
H48A C48A H48B 109.5 . . ?
H48A C48A H48C 109.5 . . ?
H48B C48A H48C 109.5 . . ?
C49A O17A Cr5A 128.6(7) . . ?
C49A O18A Cr6A 132.0(7) . . ?
O17A C49A O18A 126.8(9) . . ?
O17A C49A C50A 117.8(9) . . ?
O18A C49A C50A 115.4(9) . . ?
C49A C50A H50A 107.2 . . ?
C49A C50A C53A 107.0(9) . . ?
C51A C50A C49A 110.1(9) . . ?
C51A C50A H50A 107.2 . . ?
C51A C50A C53A 117.8(11) . . ?
C53A C50A H50A 107.2 . . ?
C50A C51A H51A 108.9 . . ?
C50A C51A H51B 108.9 . . ?
H51A C51A H51B 107.7 . . ?
C52A C51A C50A 113.6(12) . . ?
C52A C51A H51A 108.9 . . ?
C52A C51A H51B 108.9 . . ?
C51A C52A H52A 109.5 . . ?
C51A C52A H52B 109.5 . . ?
C51A C52A H52C 109.5 . . ?
H52A C52A H52B 109.5 . . ?
H52A C52A H52C 109.5 . . ?
H52B C52A H52C 109.5 . . ?
C50A C53A H53A 108.4 . . ?
C50A C53A H53B 108.4 . . ?
H53A C53A H53B 107.5 . . ?
C54A C53A C50A 115.3(11) . . ?
C54A C53A H53A 108.4 . . ?
C54A C53A H53B 108.4 . . ?
C53A C54A H54A 109.5 . . ?
C53A C54A H54B 109.5 . . ?
C53A C54A H54C 109.5 . . ?
H54A C54A H54B 109.5 . . ?
H54A C54A H54C 109.5 . . ?
H54B C54A H54C 109.5 . . ?
C55A O19A Cr5A 136.3(7) . . ?
C55A O20A Cr6A 127.2(7) . . ?
O19A C55A O20A 123.8(9) . . ?
O19A C55A C56A 121.4(9) . . ?
O20A C55A C56A 114.4(9) . . ?
C55A C56A H56A 108.0 . . ?
C55A C56A C59A 110.1(10) . . ?
C57A C56A C55A 110.7(11) . . ?
C57A C56A H56A 108.0 . . ?
C57A C56A C59A 111.9(11) . . ?
C59A C56A H56A 108.0 . . ?
C56A C57A H57A 108.7 . . ?
C56A C57A H57B 108.7 . . ?
H57A C57A H57B 107.6 . . ?
C58A C57A C56A 114.0(13) . . ?
C58A C57A H57A 108.7 . . ?
C58A C57A H57B 108.7 . . ?
C57A C58A H58A 109.5 . . ?
C57A C58A H58B 109.5 . . ?
C57A C58A H58C 109.5 . . ?
H58A C58A H58B 109.5 . . ?
H58A C58A H58C 109.5 . . ?
H58B C58A H58C 109.5 . . ?
C56A C59A H59A 108.2 . . ?
C56A C59A H59B 108.2 . . ?
H59A C59A H59B 107.4 . . ?
C60A C59A C56A 116.2(12) . . ?
C60A C59A H59A 108.2 . . ?
C60A C59A H59B 108.2 . . ?
C59A C60A H60A 109.5 . . ?
C59A C60A H60B 109.5 . . ?
C59A C60A H60C 109.5 . . ?
H60A C60A H60B 109.5 . . ?
H60A C60A H60C 109.5 . . ?
H60B C60A H60C 109.5 . . ?
C61A O21A Cr6A 129.2(7) . . ?
C61A O22A Cr7A 131.6(6) . . ?
O21A C61A O22A 124.6(8) . . ?
O21A C61A C62A 117.6(8) . . ?
O22A C61A C62A 117.8(8) . . ?
C61A C62A H62A 107.0 . . ?
C63A C62A C61A 109.1(9) . . ?
C63A C62A H62A 107.0 . . ?
C65A C62A C61A 112.3(9) . . ?
C65A C62A H62A 107.0 . . ?
C65A C62A C63A 114.2(10) . . ?
C62A C63A H63A 108.4 . . ?
C62A C63A H63B 108.4 . . ?
H63A C63A H63B 107.4 . . ?
C64A C63A C62A 115.7(11) . . ?
C64A C63A H63A 108.4 . . ?
C64A C63A H63B 108.4 . . ?
C63A C64A H64A 109.5 . . ?
C63A C64A H64B 109.5 . . ?
C63A C64A H64C 109.5 . . ?
H64A C64A H64B 109.5 . . ?
H64A C64A H64C 109.5 . . ?
H64B C64A H64C 109.5 . . ?
C62A C65A H65A 108.5 . . ?
C62A C65A H65B 108.5 . . ?
H65A C65A H65B 107.5 . . ?
C66A C65A C62A 115.2(10) . . ?
C66A C65A H65A 108.5 . . ?
C66A C65A H65B 108.5 . . ?
C65A C66A H66A 109.5 . . ?
C65A C66A H66B 109.5 . . ?
C65A C66A H66C 109.5 . . ?
H66A C66A H66B 109.5 . . ?
H66A C66A H66C 109.5 . . ?
H66B C66A H66C 109.5 . . ?
C67A O23A Cr6A 133.0(6) . . ?
C67A O24A Cr7A 126.3(7) . . ?
O23A C67A O24A 125.7(9) . . ?
O23A C67A C68A 116.1(8) . . ?
O24A C67A C68A 118.0(9) . . ?
C67A C68A H68A 107.4 . . ?
C67A C68A C69A 112.0(9) . . ?
C67A C68A C71A 107.6(11) . . ?
C69A C68A H68A 107.4 . . ?
C71A C68A H68A 107.4 . . ?
C71A C68A C69A 114.7(12) . . ?
C68A C69A H69A 107.8 . . ?
C68A C69A H69B 107.8 . . ?
H69A C69A H69B 107.2 . . ?
C70A C69A C68A 117.9(13) . . ?
C70A C69A H69A 107.8 . . ?
C70A C69A H69B 107.8 . . ?
C69A C70A H70A 109.5 . . ?
C69A C70A H70B 109.5 . . ?
C69A C70A H70C 109.5 . . ?
H70A C70A H70B 109.5 . . ?
H70A C70A H70C 109.5 . . ?
H70B C70A H70C 109.5 . . ?
C68A C71A H71A 108.2 . . ?
C68A C71A H71B 108.2 . . ?
H71A C71A H71B 107.3 . . ?
C72A C71A C68A 116.5(14) . . ?
C72A C71A H71A 108.2 . . ?
C72A C71A H71B 108.2 . . ?
C71A C72A H72A 109.5 . . ?
C71A C72A H72B 109.5 . . ?
C71A C72A H72C 109.5 . . ?
H72A C72A H72B 109.5 . . ?
H72A C72A H72C 109.5 . . ?
H72B C72A H72C 109.5 . . ?
C73A O25A Cr7A 128.2(6) . . ?
C73A O26A Cr8A 132.7(6) . . ?
O25A C73A O26A 126.2(8) . . ?
O25A C73A C74A 115.4(8) . . ?
O26A C73A C74A 118.4(8) . . ?
C73A C74A H74A 108.8 . . ?
C73A C74A C77A 107.4(10) . . ?
C75A C74A C73A 109.9(10) . . ?
C75A C74A H74A 108.8 . . ?
C75A C74A C77A 113.1(12) . . ?
C77A C74A H74A 108.8 . . ?
C74A C75A H75A 108.6 . . ?
C74A C75A H75B 108.6 . . ?
H75A C75A H75B 107.5 . . ?
C76A C75A C74A 114.8(13) . . ?
C76A C75A H75A 108.6 . . ?
C76A C75A H75B 108.6 . . ?
C75A C76A H76A 109.5 . . ?
C75A C76A H76B 109.5 . . ?
C75A C76A H76C 109.5 . . ?
H76A C76A H76B 109.5 . . ?
H76A C76A H76C 109.5 . . ?
H76B C76A H76C 109.5 . . ?
C74A C77A H77A 108.5 . . ?
C74A C77A H77B 108.5 . . ?
H77A C77A H77B 107.5 . . ?
C78A C77A C74A 115.2(15) . . ?
C78A C77A H77A 108.5 . . ?
C78A C77A H77B 108.5 . . ?
C77A C78A H78A 109.5 . . ?
C77A C78A H78B 109.5 . . ?
C77A C78A H78C 109.5 . . ?
H78A C78A H78B 109.5 . . ?
H78A C78A H78C 109.5 . . ?
H78B C78A H78C 109.5 . . ?
C79A O27A Cr7A 134.7(6) . . ?
C79A O28A Cr8A 128.3(6) . . ?
O27A C79A C80A 116.9(8) . . ?
O28A C79A O27A 125.4(8) . . ?
O28A C79A C80A 117.7(8) . . ?
C79A C80A H80A 109.3 . . ?
C79A C80A H80B 105.2 . . ?
C79A C80A C81A 109.4(11) . . ?
C79A C80A C83A 110.3(12) . . ?
C79A C80A C81E 108.1(14) . . ?
C79A C80A C83E 117.2(15) . . ?
C81A C80A H80A 109.3 . . ?
C81A C80A C83A 109.3(13) . . ?
C83A C80A H80A 109.3 . . ?
C81E C80A H80B 105.2 . . ?
C83E C80A H80B 105.2 . . ?
C83E C80A C81E 114.8(15) . . ?
C80A C81A H81A 109.3 . . ?
C80A C81A H81B 109.3 . . ?
H81A C81A H81B 108.0 . . ?
C82A C81A C80A 111.5(19) . . ?
C82A C81A H81A 109.3 . . ?
C82A C81A H81B 109.3 . . ?
C81A C82A H82A 109.5 . . ?
C81A C82A H82B 109.5 . . ?
C81A C82A H82C 109.5 . . ?
H82A C82A H82B 109.5 . . ?
H82A C82A H82C 109.5 . . ?
H82B C82A H82C 109.5 . . ?
C80A C83A H83A 107.5 . . ?
C80A C83A H83B 107.5 . . ?
H83A C83A H83B 107.0 . . ?
C84A C83A C80A 119.4(18) . . ?
C84A C83A H83A 107.5 . . ?
C84A C83A H83B 107.5 . . ?
C83A C84A H84A 109.5 . . ?
C83A C84A H84B 109.5 . . ?
C83A C84A H84C 109.5 . . ?
H84A C84A H84B 109.5 . . ?
H84A C84A H84C 109.5 . . ?
H84B C84A H84C 109.5 . . ?
C85A O29A Cr8A 130.6(6) . . ?
C85A O30A Cr1A 135.6(7) . . ?
O29A C85A C86A 117.5(8) . . ?
O30A C85A O29A 125.6(8) . . ?
O30A C85A C86A 116.9(8) . . ?
C85A C86A H86A 107.8 . . ?
C85A C86A C87A 109.7(9) . . ?
C87A C86A H86A 107.8 . . ?
C89A C86A C85A 108.6(9) . . ?
C89A C86A H86A 107.8 . . ?
C89A C86A C87A 114.9(10) . . ?
C86A C87A H87A 108.8 . . ?
C86A C87A H87B 108.8 . . ?
H87A C87A H87B 107.7 . . ?
C88A C87A C86A 113.7(12) . . ?
C88A C87A H87A 108.8 . . ?
C88A C87A H87B 108.8 . . ?
C87A C88A H88A 109.5 . . ?
C87A C88A H88B 109.5 . . ?
C87A C88A H88C 109.5 . . ?
H88A C88A H88B 109.5 . . ?
H88A C88A H88C 109.5 . . ?
H88B C88A H88C 109.5 . . ?
C86A C89A H89A 108.8 . . ?
C86A C89A H89B 108.8 . . ?
H89A C89A H89B 107.7 . . ?
C90A C89A C86A 113.8(12) . . ?
C90A C89A H89A 108.8 . . ?
C90A C89A H89B 108.8 . . ?
C89A C90A H90A 109.5 . . ?
C89A C90A H90B 109.5 . . ?
C89A C90A H90C 109.5 . . ?
H90A C90A H90B 109.5 . . ?
H90A C90A H90C 109.5 . . ?
H90B C90A H90C 109.5 . . ?
C91A O31A Cr8A 134.6(7) . . ?
C91A O32A Cr1A 131.3(7) . . ?
O31A C91A C92A 118.3(9) . . ?
O32A C91A O31A 124.7(9) . . ?
O32A C91A C92A 117.0(9) . . ?
C91A C92A H92A 107.6 . . ?
C91A C92A C95A 112.1(9) . . ?
C93A C92A C91A 109.8(10) . . ?
C93A C92A H92A 107.6 . . ?
C93A C92A C95A 111.7(10) . . ?
C95A C92A H92A 107.6 . . ?
C92A C93A H93A 108.5 . . ?
C92A C93A H93B 108.5 . . ?
H93A C93A H93B 107.5 . . ?
C94A C93A C92A 115.2(11) . . ?
C94A C93A H93A 108.5 . . ?
C94A C93A H93B 108.5 . . ?
C93A C94A H94A 109.5 . . ?
C93A C94A H94B 109.5 . . ?
C93A C94A H94C 109.5 . . ?
H94A C94A H94B 109.5 . . ?
H94A C94A H94C 109.5 . . ?
H94B C94A H94C 109.5 . . ?
C92A C95A H95A 108.1 . . ?
C92A C95A H95B 108.1 . . ?
H95A C95A H95B 107.3 . . ?
C96A C95A C92A 116.7(12) . . ?
C96A C95A H95A 108.1 . . ?
C96A C95A H95B 108.1 . . ?
C95A C96A H96A 109.5 . . ?
C95A C96A H96B 109.5 . . ?
C95A C96A H96C 109.5 . . ?
H96A C96A H96B 109.5 . . ?
H96A C96A H96C 109.5 . . ?
H96B C96A H96C 109.5 . . ?
C1B O1B Cr1B 129.0(7) . . ?
C1B O2B Cr2B 134.5(7) . . ?
O1B C1B O2B 125.0(9) . . ?
O1B C1B C2B 117.3(9) . . ?
O2B C1B C2B 117.6(9) . . ?
C1B C2B H2B 107.2 . . ?
C1B C2B C5B 108.5(9) . . ?
C3B C2B C1B 111.7(9) . . ?
C3B C2B H2B 107.2 . . ?
C3B C2B C5B 114.6(10) . . ?
C5B C2B H2B 107.2 . . ?
C2B C3B H3BA 109.0 . . ?
C2B C3B H3BB 109.0 . . ?
H3BA C3B H3BB 107.8 . . ?
C4B C3B C2B 112.8(10) . . ?
C4B C3B H3BA 109.0 . . ?
C4B C3B H3BB 109.0 . . ?
C3B C4B H4BA 109.5 . . ?
C3B C4B H4BB 109.5 . . ?
C3B C4B H4BC 109.5 . . ?
H4BA C4B H4BB 109.5 . . ?
H4BA C4B H4BC 109.5 . . ?
H4BB C4B H4BC 109.5 . . ?
C2B C5B H5BA 108.5 . . ?
C2B C5B H5BB 108.5 . . ?
H5BA C5B H5BB 107.5 . . ?
C6B C5B C2B 115.2(12) . . ?
C6B C5B H5BA 108.5 . . ?
C6B C5B H5BB 108.5 . . ?
C5B C6B H6BA 109.5 . . ?
C5B C6B H6BB 109.5 . . ?
C5B C6B H6BC 109.5 . . ?
H6BA C6B H6BB 109.5 . . ?
H6BA C6B H6BC 109.5 . . ?
H6BB C6B H6BC 109.5 . . ?
C7B O3B Cr1B 134.5(7) . . ?
C7B O4B Cr2B 128.6(7) . . ?
O3B C7B O4B 125.3(9) . . ?
O3B C7B C8B 119.0(9) . . ?
O4B C7B C8B 115.6(9) . . ?
C7B C8B H8B 104.5 . . ?
C7B C8B C11B 109.3(9) . . ?
C9B C8B C7B 111.3(9) . . ?
C9B C8B H8B 104.5 . . ?
C9B C8B C11B 121.0(12) . . ?
C11B C8B H8B 104.5 . . ?
C8B C9B H9BA 107.7 . . ?
C8B C9B H9BB 107.7 . . ?
H9BA C9B H9BB 107.1 . . ?
C10B C9B C8B 118.6(12) . . ?
C10B C9B H9BA 107.7 . . ?
C10B C9B H9BB 107.7 . . ?
C9B C10B H10G 109.5 . . ?
C9B C10B H10H 109.5 . . ?
C9B C10B H10I 109.5 . . ?
H10G C10B H10H 109.5 . . ?
H10G C10B H10I 109.5 . . ?
H10H C10B H10I 109.5 . . ?
C8B C11B H11E 108.4 . . ?
C8B C11B H11F 108.4 . . ?
H11E C11B H11F 107.5 . . ?
C12B C11B C8B 115.4(13) . . ?
C12B C11B H11E 108.4 . . ?
C12B C11B H11F 108.4 . . ?
C11B C12B H12G 109.5 . . ?
C11B C12B H12H 109.5 . . ?
C11B C12B H12I 109.5 . . ?
H12G C12B H12H 109.5 . . ?
H12G C12B H12I 109.5 . . ?
H12H C12B H12I 109.5 . . ?
C13B O5B Cr2B 128.4(7) . . ?
C13B O6B Cr3B 131.8(6) . . ?
O5B C13B C14B 115.5(9) . . ?
O6B C13B O5B 126.9(9) . . ?
O6B C13B C14B 117.6(9) . . ?
C13B C14B H14B 106.5 . . ?
C15B C14B C13B 109.2(10) . . ?
C15B C14B H14B 106.5 . . ?
C15B C14B C17B 114.1(11) . . ?
C17B C14B C13B 113.5(11) . . ?
C17B C14B H14B 106.5 . . ?
C14B C15B H15C 107.9 . . ?
C14B C15B H15D 107.9 . . ?
H15C C15B H15D 107.2 . . ?
C16B C15B C14B 117.7(14) . . ?
C16B C15B H15C 107.9 . . ?
C16B C15B H15D 107.9 . . ?
C15B C16B H16D 109.5 . . ?
C15B C16B H16E 109.5 . . ?
C15B C16B H16F 109.5 . . ?
H16D C16B H16E 109.5 . . ?
H16D C16B H16F 109.5 . . ?
H16E C16B H16F 109.5 . . ?
C14B C17B H17C 108.0 . . ?
C14B C17B H17D 108.0 . . ?
H17C C17B H17D 107.3 . . ?
C18B C17B C14B 117.1(14) . . ?
C18B C17B H17C 108.0 . . ?
C18B C17B H17D 108.0 . . ?
C17B C18B H18D 109.5 . . ?
C17B C18B H18E 109.5 . . ?
C17B C18B H18F 109.5 . . ?
H18D C18B H18E 109.5 . . ?
H18D C18B H18F 109.5 . . ?
H18E C18B H18F 109.5 . . ?
C19B O7B Cr2B 135.0(7) . . ?
C19B O8B Cr3B 128.2(7) . . ?
O7B C19B O8B 124.5(9) . . ?
O7B C19B C20B 116.7(11) . . ?
O7B C19B C20C 121(2) . . ?
O8B C19B C20B 118.7(12) . . ?
O8B C19B C20C 114.3(19) . . ?
C19B C20B H20B 107.5 . . ?
C21B C20B C19B 112.8(14) . . ?
C21B C20B H20B 107.5 . . ?
C23B C20B C19B 109.8(13) . . ?
C23B C20B H20B 107.5 . . ?
C23B C20B C21B 111.4(15) . . ?
C20B C21B H21C 108.0 . . ?
C20B C21B H21D 108.0 . . ?
H21C C21B H21D 107.2 . . ?
C22B C21B C20B 117.3(17) . . ?
C22B C21B H21C 108.0 . . ?
C22B C21B H21D 108.0 . . ?
C21B C22B H22D 109.5 . . ?
C21B C22B H22E 109.5 . . ?
C21B C22B H22F 109.5 . . ?
H22D C22B H22E 109.5 . . ?
H22D C22B H22F 109.5 . . ?
H22E C22B H22F 109.5 . . ?
C20B C23B H23C 107.8 . . ?
C20B C23B H23D 107.8 . . ?
H23C C23B H23D 107.1 . . ?
C24B C23B C20B 118.2(17) . . ?
C24B C23B H23C 107.8 . . ?
C24B C23B H23D 107.8 . . ?
C23B C24B H24D 109.5 . . ?
C23B C24B H24E 109.5 . . ?
C23B C24B H24F 109.5 . . ?
H24D C24B H24E 109.5 . . ?
H24D C24B H24F 109.5 . . ?
H24E C24B H24F 109.5 . . ?
C25B O9B Cr3B 127.1(7) . . ?
C25B O10B Cr4B 134.3(7) . . ?
O9B C25B O10B 127.3(9) . . ?
O9B C25B C26B 116.0(9) . . ?
O10B C25B C26B 116.5(9) . . ?
C25B C26B H26B 106.5 . . ?
C27B C26B C25B 109.2(10) . . ?
C27B C26B H26B 106.5 . . ?
C29B C26B C25B 111.0(10) . . ?
C29B C26B H26B 106.5 . . ?
C29B C26B C27B 116.6(13) . . ?
C26B C27B H27E 108.5 . . ?
C26B C27B H27F 108.5 . . ?
H27E C27B H27F 107.5 . . ?
C28B C27B C26B 115.2(15) . . ?
C28B C27B H27E 108.5 . . ?
C28B C27B H27F 108.5 . . ?
C27B C28B H28G 109.5 . . ?
C27B C28B H28H 109.5 . . ?
C27B C28B H28I 109.5 . . ?
H28G C28B H28H 109.5 . . ?
H28G C28B H28I 109.5 . . ?
H28H C28B H28I 109.5 . . ?
C26B C29B H29E 108.0 . . ?
C26B C29B H29F 108.0 . . ?
H29E C29B H29F 107.3 . . ?
C30B C29B C26B 117.0(16) . . ?
C30B C29B H29E 108.0 . . ?
C30B C29B H29F 108.0 . . ?
C29B C30B H30G 109.5 . . ?
C29B C30B H30H 109.5 . . ?
C29B C30B H30I 109.5 . . ?
H30G C30B H30H 109.5 . . ?
H30G C30B H30I 109.5 . . ?
H30H C30B H30I 109.5 . . ?
C31B O11B Cr3B 134.0(7) . . ?
C31B O12B Cr4B 130.1(7) . . ?
O11B C31B O12B 125.0(9) . . ?
O11B C31B C32B 120.0(10) . . ?
O12B C31B C32B 115.0(9) . . ?
C31B C32B H32C 99.9 . . ?
C33B C32B C31B 114.3(10) . . ?
C33B C32B H32C 99.9 . . ?
C35B C32B C31B 114.4(10) . . ?
C35B C32B H32C 99.9 . . ?
C35B C32B C33B 122.5(11) . . ?
C32B C33B H33E 106.6 . . ?
C32B C33B H33F 106.6 . . ?
H33E C33B H33F 106.5 . . ?
C34B C33B C32B 123.1(14) . . ?
C34B C33B H33E 106.6 . . ?
C34B C33B H33F 106.6 . . ?
C33B C34B H34G 109.5 . . ?
C33B C34B H34H 109.5 . . ?
C33B C34B H34I 109.5 . . ?
H34G C34B H34H 109.5 . . ?
H34G C34B H34I 109.5 . . ?
H34H C34B H34I 109.5 . . ?
C32B C35B H35E 104.4 . . ?
C32B C35B H35F 104.4 . . ?
H35E C35B H35F 105.6 . . ?
C36B C35B C32B 131.5(15) . . ?
C36B C35B H35E 104.4 . . ?
C36B C35B H35F 104.4 . . ?
C35B C36B H36G 109.5 . . ?
C35B C36B H36H 109.5 . . ?
C35B C36B H36I 109.5 . . ?
H36G C36B H36H 109.5 . . ?
H36G C36B H36I 109.5 . . ?
H36H C36B H36I 109.5 . . ?
C37B O13B Cr4B 131.2(7) . . ?
C37B O14B Cr5B 132.0(7) . . ?
O13B C37B O14B 126.8(9) . . ?
O13B C37B C38B 115.3(8) . . ?
O14B C37B C38B 117.9(9) . . ?
C37B C38B H38B 108.6 . . ?
C37B C38B C39B 110.2(9) . . ?
C39B C38B H38B 108.6 . . ?
C41B C38B C37B 110.1(10) . . ?
C41B C38B H38B 108.6 . . ?
C41B C38B C39B 110.6(11) . . ?
C38B C39B H39C 108.9 . . ?
C38B C39B H39D 108.9 . . ?
H39C C39B H39D 107.7 . . ?
C40B C39B C38B 113.4(12) . . ?
C40B C39B H39C 108.9 . . ?
C40B C39B H39D 108.9 . . ?
C39B C40B H40D 109.5 . . ?
C39B C40B H40E 109.5 . . ?
C39B C40B H40F 109.5 . . ?
H40D C40B H40E 109.5 . . ?
H40D C40B H40F 109.5 . . ?
H40E C40B H40F 109.5 . . ?
C38B C41B H41C 108.6 . . ?
C38B C41B H41D 108.6 . . ?
H41C C41B H41D 107.5 . . ?
C42B C41B C38B 114.9(14) . . ?
C42B C41B H41C 108.6 . . ?
C42B C41B H41D 108.6 . . ?
C41B C42B H42D 109.5 . . ?
C41B C42B H42E 109.5 . . ?
C41B C42B H42F 109.5 . . ?
H42D C42B H42E 109.5 . . ?
H42D C42B H42F 109.5 . . ?
H42E C42B H42F 109.5 . . ?
C43B O15B Cr4B 134.5(6) . . ?
C43B O16B Cr5B 128.7(6) . . ?
O15B C43B O16B 126.9(9) . . ?
O15B C43B C44B 116.2(8) . . ?
O16B C43B C44B 116.7(8) . . ?
C43B C44B H44B 106.3 . . ?
C45B C44B C43B 112.2(9) . . ?
C45B C44B H44B 106.3 . . ?
C45B C44B C47B 113.9(10) . . ?
C47B C44B C43B 111.2(9) . . ?
C47B C44B H44B 106.3 . . ?
C44B C45B H45C 108.5 . . ?
C44B C45B H45D 108.5 . . ?
H45C C45B H45D 107.5 . . ?
C46B C45B C44B 115.0(12) . . ?
C46B C45B H45C 108.5 . . ?
C46B C45B H45D 108.5 . . ?
C45B C46B H46D 109.5 . . ?
C45B C46B H46E 109.5 . . ?
C45B C46B H46F 109.5 . . ?
H46D C46B H46E 109.5 . . ?
H46D C46B H46F 109.5 . . ?
H46E C46B H46F 109.5 . . ?
C44B C47B H47C 108.6 . . ?
C44B C47B H47D 108.6 . . ?
H47C C47B H47D 107.6 . . ?
C48B C47B C44B 114.5(11) . . ?
C48B C47B H47C 108.6 . . ?
C48B C47B H47D 108.6 . . ?
C47B C48B H48D 109.5 . . ?
C47B C48B H48E 109.5 . . ?
C47B C48B H48F 109.5 . . ?
H48D C48B H48E 109.5 . . ?
H48D C48B H48F 109.5 . . ?
H48E C48B H48F 109.5 . . ?
C49B O17B Cr5B 127.0(7) . . ?
C49B O18B Cr6B 135.3(6) . . ?
O17B C49B C50B 117.9(8) . . ?
O18B C49B O17B 125.2(8) . . ?
O18B C49B C50B 116.8(8) . . ?
C49B C50B H50B 108.2 . . ?
C49B C50B C51B 108.9(9) . . ?
C49B C50B C53B 110.7(8) . . ?
C51B C50B H50B 108.2 . . ?
C53B C50B H50B 108.2 . . ?
C53B C50B C51B 112.4(9) . . ?
C50B C51B H51C 108.7 . . ?
C50B C51B H51D 108.7 . . ?
H51C C51B H51D 107.6 . . ?
C52B C51B C50B 114.3(10) . . ?
C52B C51B H51C 108.7 . . ?
C52B C51B H51D 108.7 . . ?
C51B C52B H52D 109.5 . . ?
C51B C52B H52E 109.5 . . ?
C51B C52B H52F 109.5 . . ?
H52D C52B H52E 109.5 . . ?
H52D C52B H52F 109.5 . . ?
H52E C52B H52F 109.5 . . ?
C50B C53B H53C 108.4 . . ?
C50B C53B H53D 108.4 . . ?
H53C C53B H53D 107.4 . . ?
C54B C53B C50B 115.6(10) . . ?
C54B C53B H53C 108.4 . . ?
C54B C53B H53D 108.4 . . ?
C53B C54B H54D 109.5 . . ?
C53B C54B H54E 109.5 . . ?
C53B C54B H54F 109.5 . . ?
H54D C54B H54E 109.5 . . ?
H54D C54B H54F 109.5 . . ?
H54E C54B H54F 109.5 . . ?
C55B O19B Cr5B 133.5(6) . . ?
C55B O20B Cr6B 126.3(6) . . ?
O19B C55B O20B 126.4(8) . . ?
O19B C55B C56B 117.7(8) . . ?
O20B C55B C56B 115.8(8) . . ?
C55B C56B H56B 108.9 . . ?
C55B C56B C57B 108.0(8) . . ?
C55B C56B C59B 111.3(8) . . ?
C57B C56B H56B 108.9 . . ?
C59B C56B H56B 108.9 . . ?
C59B C56B C57B 110.8(9) . . ?
C56B C57B H57C 108.6 . . ?
C56B C57B H57D 108.6 . . ?
H57C C57B H57D 107.6 . . ?
C58B C57B C56B 114.7(10) . . ?
C58B C57B H57C 108.6 . . ?
C58B C57B H57D 108.6 . . ?
C57B C58B H58D 109.5 . . ?
C57B C58B H58E 109.5 . . ?
C57B C58B H58F 109.5 . . ?
H58D C58B H58E 109.5 . . ?
H58D C58B H58F 109.5 . . ?
H58E C58B H58F 109.5 . . ?
C56B C59B H59C 108.8 . . ?
C56B C59B H59D 108.8 . . ?
H59C C59B H59D 107.7 . . ?
C60B C59B C56B 114.0(10) . . ?
C60B C59B H59C 108.8 . . ?
C60B C59B H59D 108.8 . . ?
C59B C60B H60D 109.5 . . ?
C59B C60B H60E 109.5 . . ?
C59B C60B H60F 109.5 . . ?
H60D C60B H60E 109.5 . . ?
H60D C60B H60F 109.5 . . ?
H60E C60B H60F 109.5 . . ?
C61B O21B Cr6B 132.4(6) . . ?
C61B O22B Cr7B 133.0(6) . . ?
O21B C61B O22B 125.5(8) . . ?
O21B C61B C62B 115.6(8) . . ?
O22B C61B C62B 118.8(8) . . ?
C61B C62B H62B 109.2 . . ?
C61B C62B C63B 109.9(9) . . ?
C63B C62B H62B 109.2 . . ?
C65B C62B C61B 110.1(8) . . ?
C65B C62B H62B 109.2 . . ?
C65B C62B C63B 109.2(10) . . ?
C62B C63B H63C 108.5 . . ?
C62B C63B H63D 108.5 . . ?
H63C C63B H63D 107.5 . . ?
C64B C63B C62B 115.2(11) . . ?
C64B C63B H63C 108.5 . . ?
C64B C63B H63D 108.5 . . ?
C63B C64B H64D 109.5 . . ?
C63B C64B H64E 109.5 . . ?
C63B C64B H64F 109.5 . . ?
H64D C64B H64E 109.5 . . ?
H64D C64B H64F 109.5 . . ?
H64E C64B H64F 109.5 . . ?
C62B C65B H65C 109.2 . . ?
C62B C65B H65D 109.2 . . ?
H65C C65B H65D 107.9 . . ?
C66B C65B C62B 112.0(10) . . ?
C66B C65B H65C 109.2 . . ?
C66B C65B H65D 109.2 . . ?
C65B C66B H66D 109.5 . . ?
C65B C66B H66E 109.5 . . ?
C65B C66B H66F 109.5 . . ?
H66D C66B H66E 109.5 . . ?
H66D C66B H66F 109.5 . . ?
H66E C66B H66F 109.5 . . ?
C67B O23B Cr6B 134.1(7) . . ?
C67B O24B Cr7B 128.7(7) . . ?
O23B C67B C68B 113.1(9) . . ?
O24B C67B O23B 127.8(9) . . ?
O24B C67B C68B 119.1(9) . . ?
C67B C68B H68B 107.1 . . ?
C69B C68B C67B 107.4(11) . . ?
C69B C68B H68B 107.1 . . ?
C69B C68B C71B 115.1(12) . . ?
C71B C68B C67B 112.7(11) . . ?
C71B C68B H68B 107.1 . . ?
C68B C69B H69C 108.5 . . ?
C68B C69B H69D 108.5 . . ?
H69C C69B H69D 107.5 . . ?
C70B C69B C68B 115.1(14) . . ?
C70B C69B H69C 108.5 . . ?
C70B C69B H69D 108.5 . . ?
C69B C70B H70D 109.5 . . ?
C69B C70B H70E 109.5 . . ?
C69B C70B H70F 109.5 . . ?
H70D C70B H70E 109.5 . . ?
H70D C70B H70F 109.5 . . ?
H70E C70B H70F 109.5 . . ?
C68B C71B H71C 109.0 . . ?
C68B C71B H71D 109.0 . . ?
H71C C71B H71D 107.8 . . ?
C72B C71B C68B 112.7(14) . . ?
C72B C71B H71C 109.0 . . ?
C72B C71B H71D 109.0 . . ?
C71B C72B H72D 109.5 . . ?
C71B C72B H72E 109.5 . . ?
C71B C72B H72F 109.5 . . ?
H72D C72B H72E 109.5 . . ?
H72D C72B H72F 109.5 . . ?
H72E C72B H72F 109.5 . . ?
C73B O25B Cr7B 130.7(6) . . ?
C73B O26B Cr8B 138.4(7) . . ?
O25B C73B C74B 118.8(10) . . ?
O25B C73B C74C 109.2(14) . . ?
O26B C73B O25B 124.3(8) . . ?
O26B C73B C74B 116.9(10) . . ?
O26B C73B C74C 120.4(17) . . ?
C73B C74B H74B 109.2 . . ?
C73B C74B C75B 106.6(11) . . ?
C73B C74B C77B 112.2(12) . . ?
C75B C74B H74B 109.2 . . ?
C77B C74B H74B 109.2 . . ?
C77B C74B C75B 110.4(12) . . ?
C74B C75B H75C 109.4 . . ?
C74B C75B H75D 109.4 . . ?
H75C C75B H75D 108.0 . . ?
C76B C75B C74B 111.4(14) . . ?
C76B C75B H75C 109.4 . . ?
C76B C75B H75D 109.4 . . ?
C75B C76B H76D 109.5 . . ?
C75B C76B H76E 109.5 . . ?
C75B C76B H76F 109.5 . . ?
H76D C76B H76E 109.5 . . ?
H76D C76B H76F 109.5 . . ?
H76E C76B H76F 109.5 . . ?
C74B C77B H77C 108.4 . . ?
C74B C77B H77D 108.4 . . ?
H77C C77B H77D 107.4 . . ?
C78B C77B C74B 115.7(14) . . ?
C78B C77B H77C 108.4 . . ?
C78B C77B H77D 108.4 . . ?
C77B C78B H78D 109.5 . . ?
C77B C78B H78E 109.5 . . ?
C77B C78B H78F 109.5 . . ?
H78D C78B H78E 109.5 . . ?
H78D C78B H78F 109.5 . . ?
H78E C78B H78F 109.5 . . ?
C79B O27B Cr7B 134.2(6) . . ?
C79B O28B Cr8B 132.7(7) . . ?
O27B C79B C80B 117.6(8) . . ?
O28B C79B O27B 124.2(9) . . ?
O28B C79B C80B 118.2(8) . . ?
C79B C80B H80C 107.2 . . ?
C79B C80B C81B 114.3(9) . . ?
C79B C80B C83B 109.6(9) . . ?
C81B C80B H80C 107.2 . . ?
C81B C80B C83B 111.1(9) . . ?
C83B C80B H80C 107.2 . . ?
C80B C81B H81E 108.3 . . ?
C80B C81B H81F 108.3 . . ?
H81E C81B H81F 107.4 . . ?
C82B C81B C80B 115.9(11) . . ?
C82B C81B H81E 108.3 . . ?
C82B C81B H81F 108.3 . . ?
C81B C82B H82G 109.5 . . ?
C81B C82B H82H 109.5 . . ?
C81B C82B H82I 109.5 . . ?
H82G C82B H82H 109.5 . . ?
H82G C82B H82I 109.5 . . ?
H82H C82B H82I 109.5 . . ?
C80B C83B H83E 108.3 . . ?
C80B C83B H83F 108.3 . . ?
H83E C83B H83F 107.4 . . ?
C84B C83B C80B 116.1(11) . . ?
C84B C83B H83E 108.3 . . ?
C84B C83B H83F 108.3 . . ?
C83B C84B H84G 109.5 . . ?
C83B C84B H84H 109.5 . . ?
C83B C84B H84I 109.5 . . ?
H84G C84B H84H 109.5 . . ?
H84G C84B H84I 109.5 . . ?
H84H C84B H84I 109.5 . . ?
C85B O29B Cr8B 130.0(7) . . ?
C85B O30B Cr1B 133.2(6) . . ?
O29B C85B O30B 125.2(9) . . ?
O29B C85B C86B 116.7(8) . . ?
O30B C85B C86B 118.0(8) . . ?
C85B C86B H86B 107.8 . . ?
C87B C86B C85B 111.2(9) . . ?
C87B C86B H86B 107.8 . . ?
C87B C86B C89B 112.0(11) . . ?
C89B C86B C85B 110.1(10) . . ?
C89B C86B H86B 107.8 . . ?
C86B C87B H87C 108.6 . . ?
C86B C87B H87D 108.6 . . ?
H87C C87B H87D 107.6 . . ?
C88B C87B C86B 114.6(12) . . ?
C88B C87B H87C 108.6 . . ?
C88B C87B H87D 108.6 . . ?
C87B C88B H88D 109.5 . . ?
C87B C88B H88E 109.5 . . ?
C87B C88B H88F 109.5 . . ?
H88D C88B H88E 109.5 . . ?
H88D C88B H88F 109.5 . . ?
H88E C88B H88F 109.5 . . ?
C86B C89B H89C 107.9 . . ?
C86B C89B H89D 107.9 . . ?
H89C C89B H89D 107.2 . . ?
C90B C89B C86B 117.6(14) . . ?
C90B C89B H89C 107.9 . . ?
C90B C89B H89D 107.9 . . ?
C89B C90B H90D 109.5 . . ?
C89B C90B H90E 109.5 . . ?
C89B C90B H90F 109.5 . . ?
H90D C90B H90E 109.5 . . ?
H90D C90B H90F 109.5 . . ?
H90E C90B H90F 109.5 . . ?
C91B O31B Cr8B 135.5(7) . . ?
C91B O32B Cr1B 128.7(7) . . ?
O31B C91B C92B 118.2(11) . . ?
O31B C91B C92C 117(3) . . ?
O32B C91B O31B 124.8(10) . . ?
O32B C91B C92B 116.4(11) . . ?
O32B C91B C92C 118(3) . . ?
C91B C92B H92B 107.3 . . ?
C91B C92B C95B 109.2(13) . . ?
C93B C92B C91B 111.5(13) . . ?
C93B C92B H92B 107.3 . . ?
C93B C92B C95B 114.0(15) . . ?
C95B C92B H92B 107.3 . . ?
C92B C93B H93C 108.4 . . ?
C92B C93B H93D 108.4 . . ?
H93C C93B H93D 107.4 . . ?
C94B C93B C92B 115.6(17) . . ?
C94B C93B H93C 108.4 . . ?
C94B C93B H93D 108.4 . . ?
C93B C94B H94D 109.5 . . ?
C93B C94B H94E 109.5 . . ?
C93B C94B H94F 109.5 . . ?
H94D C94B H94E 109.5 . . ?
H94D C94B H94F 109.5 . . ?
H94E C94B H94F 109.5 . . ?
C92B C95B H95C 108.7 . . ?
C92B C95B H95D 108.7 . . ?
H95C C95B H95D 107.6 . . ?
C96B C95B C92B 114.2(17) . . ?
C96B C95B H95C 108.7 . . ?
C96B C95B H95D 108.7 . . ?
C95B C96B H96D 109.5 . . ?
C95B C96B H96E 109.5 . . ?
C95B C96B H96F 109.5 . . ?
H96D C96B H96E 109.5 . . ?
H96D C96B H96F 109.5 . . ?
H96E C96B H96F 109.5 . . ?
H1CA N1C H1CB 106.9 . . ?
C3C N1C H1CA 107.4 . . ?
C3C N1C H1CB 107.4 . . ?
C4C N1C H1CA 107.4 . . ?
C4C N1C H1CB 107.4 . . ?
C4C N1C C3C 119.6(11) . . ?
H1CC C1C H1CD 120.0 . . ?
C2C C1C H1CC 120.0 . . ?
C2C C1C H1CD 120.0 . . ?
C1C C2C H2C 109.0 . . ?
C1C C2C C3C 142(4) . . ?
C3C C2C H2C 109.0 . . ?
N1C C3C H3CA 108.7 . . ?
N1C C3C H3CB 108.7 . . ?
N1C C3C H3CC 107.3 . . ?
N1C C3C H3CD 107.3 . . ?
C2C C3C N1C 114.2(17) . . ?
C2C C3C H3CA 108.7 . . ?
C2C C3C H3CB 108.7 . . ?
H3CA C3C H3CB 107.6 . . ?
H3CC C3C H3CD 106.9 . . ?
C1 C3C N1C 120.3(19) . . ?
C1 C3C H3CC 107.3 . . ?
C1 C3C H3CD 107.3 . . ?
N1C C4C H4CA 108.1 . . ?
N1C C4C H4CB 108.1 . . ?
N1C C4C C5C 116.8(12) . . ?
H4CA C4C H4CB 107.3 . . ?
C5C C4C H4CA 108.1 . . ?
C5C C4C H4CB 108.1 . . ?
C4C C5C H5C 116.6 . . ?
C6C C5C C4C 126.8(18) . . ?
C6C C5C H5C 116.6 . . ?
C5C C6C H6CA 120.0 . . ?
C5C C6C H6CB 120.0 . . ?
H6CA C6C H6CB 120.0 . . ?
H1DA N1D H1DB 107.1 . . ?
C3D N1D H1DA 107.8 . . ?
C3D N1D H1DB 107.8 . . ?
C4D N1D H1DA 107.8 . . ?
C4D N1D H1DB 107.8 . . ?
C4D N1D C3D 118.0(18) . . ?
H1DC C1D H1DD 120.0 . . ?
C2D C1D H1DC 120.0 . . ?
C2D C1D H1DD 120.0 . . ?
C1D C2D H2D 115.1 . . ?
C1D C2D C3D 130(2) . . ?
C3D C2D H2D 115.1 . . ?
N1D C3D H3DA 108.3 . . ?
N1D C3D H3DB 108.3 . . ?
C2D C3D N1D 115.8(13) . . ?
C2D C3D H3DA 108.3 . . ?
C2D C3D H3DB 108.3 . . ?
H3DA C3D H3DB 107.4 . . ?
H3DC C3D H3DD 106.5 . . ?
N1E C3D H3DC 106.4 . . ?
N1E C3D H3DD 106.4 . . ?
N1E C3D C2E 124(3) . . ?
C2E C3D H3DC 106.4 . . ?
C2E C3D H3DD 106.4 . . ?
N1D C4D H4DA 108.5 . . ?
N1D C4D H4DB 108.5 . . ?
N1D C4D C5D 115(3) . . ?
H4DA C4D H4DB 107.5 . . ?
C5D C4D H4DA 108.5 . . ?
C5D C4D H4DB 108.5 . . ?
C4D C5D H5D 117.0 . . ?
C6D C5D C4D 126(3) . . ?
C6D C5D H5D 117.0 . . ?
C5D C6D H6DA 120.0 . . ?
C5D C6D H6DB 120.0 . . ?
H6DA C6D H6DB 120.0 . . ?
C32A C33E H33C 108.9 . . ?
C32A C33E H33D 108.9 . . ?
H33C C33E H33D 107.7 . . ?
C34E C33E C32A 113(2) . . ?
C34E C33E H33C 108.9 . . ?
C34E C33E H33D 108.9 . . ?
C33E C34E H34D 109.5 . . ?
C33E C34E H34E 109.5 . . ?
C33E C34E H34F 109.5 . . ?
H34D C34E H34E 109.5 . . ?
H34D C34E H34F 109.5 . . ?
H34E C34E H34F 109.5 . . ?
C32A C35E H35C 108.5 . . ?
C32A C35E H35D 108.5 . . ?
H35C C35E H35D 107.5 . . ?
C36E C35E C32A 115(3) . . ?
C36E C35E H35C 108.5 . . ?
C36E C35E H35D 108.5 . . ?
C35E C36E H36D 109.5 . . ?
C35E C36E H36E 109.5 . . ?
C35E C36E H36F 109.5 . . ?
H36D C36E H36E 109.5 . . ?
H36D C36E H36F 109.5 . . ?
H36E C36E H36F 109.5 . . ?
C25A C26E H26E 105.1 . . ?
C25A C26E C27E 117(2) . . ?
C25A C26E C29E 109(2) . . ?
C27E C26E H26E 105.1 . . ?
C29E C26E H26E 105.1 . . ?
C29E C26E C27E 114.3(18) . . ?
C26E C27E H27C 108.7 . . ?
C26E C27E H27D 108.7 . . ?
H27C C27E H27D 107.6 . . ?
C28E C27E C26E 114(2) . . ?
C28E C27E H27C 108.7 . . ?
C28E C27E H27D 108.7 . . ?
C27E C28E H28D 109.5 . . ?
C27E C28E H28E 109.5 . . ?
C27E C28E H28F 109.5 . . ?
H28D C28E H28E 109.5 . . ?
H28D C28E H28F 109.5 . . ?
H28E C28E H28F 109.5 . . ?
C26E C29E H29C 108.7 . . ?
C26E C29E H29D 108.7 . . ?
H29C C29E H29D 107.6 . . ?
C30E C29E C26E 114.1(19) . . ?
C30E C29E H29C 108.7 . . ?
C30E C29E H29D 108.7 . . ?
C29E C30E H30D 109.5 . . ?
C29E C30E H30E 109.5 . . ?
C29E C30E H30F 109.5 . . ?
H30D C30E H30E 109.5 . . ?
H30D C30E H30F 109.5 . . ?
H30E C30E H30F 109.5 . . ?
C7A C8E H8E 93.4 . . ?
C9E C8E C7A 115.0(15) . . ?
C9E C8E H8E 93.4 . . ?
C9E C8E C11E 126.7(17) . . ?
C11E C8E C7A 117.2(18) . . ?
C11E C8E H8E 93.4 . . ?
C8E C9E H9EA 107.5 . . ?
C8E C9E H9EB 107.5 . . ?
C8E C9E C10E 119(2) . . ?
H9EA C9E H9EB 107.0 . . ?
C10E C9E H9EA 107.5 . . ?
C10E C9E H9EB 107.5 . . ?
C9E C10E H10D 109.5 . . ?
C9E C10E H10E 109.5 . . ?
C9E C10E H10F 109.5 . . ?
H10D C10E H10E 109.5 . . ?
H10D C10E H10F 109.5 . . ?
H10E C10E H10F 109.5 . . ?
C8E C11E H11C 109.3 . . ?
C8E C11E H11D 109.3 . . ?
C8E C11E C12E 111.5(18) . . ?
H11C C11E H11D 108.0 . . ?
C12E C11E H11C 109.3 . . ?
C12E C11E H11D 109.3 . . ?
C11E C12E H12D 109.5 . . ?
C11E C12E H12E 109.5 . . ?
C11E C12E H12F 109.5 . . ?
H12D C12E H12E 109.5 . . ?
H12D C12E H12F 109.5 . . ?
H12E C12E H12F 109.5 . . ?
C91B C92C H92C 99.6 . . ?
C93C C92C C91B 123(3) . . ?
C93C C92C H92C 99.6 . . ?
C95C C92C C91B 116(4) . . ?
C95C C92C H92C 99.6 . . ?
C95C C92C C93C 113(2) . . ?
C92C C93C H93E 108.1 . . ?
C92C C93C H93F 108.1 . . ?
H93E C93C H93F 107.3 . . ?
C94C C93C C92C 117(2) . . ?
C94C C93C H93E 108.1 . . ?
C94C C93C H93F 108.1 . . ?
C93C C94C H94G 109.5 . . ?
C93C C94C H94H 109.5 . . ?
C93C C94C H94I 109.5 . . ?
H94G C94C H94H 109.5 . . ?
H94G C94C H94I 109.5 . . ?
H94H C94C H94I 109.5 . . ?
C92C C95C H95E 107.2 . . ?
C92C C95C H95F 107.2 . . ?
H95E C95C H95F 106.9 . . ?
C96C C95C C92C 120(2) . . ?
C96C C95C H95E 107.2 . . ?
C96C C95C H95F 107.2 . . ?
C95C C96C H96G 109.5 . . ?
C95C C96C H96H 109.5 . . ?
C95C C96C H96I 109.5 . . ?
H96G C96C H96H 109.5 . . ?
H96G C96C H96I 109.5 . . ?
H96H C96C H96I 109.5 . . ?
C73B C74C H74C 105.7 . . ?
C75C C74C C73B 125(3) . . ?
C75C C74C H74C 105.7 . . ?
C75C C74C C77C 109.1(17) . . ?
C77C C74C C73B 104(2) . . ?
C77C C74C H74C 105.7 . . ?
C74C C75C H75E 108.3 . . ?
C74C C75C H75F 108.3 . . ?
H75E C75C H75F 107.4 . . ?
C76C C75C C74C 116(2) . . ?
C76C C75C H75E 108.3 . . ?
C76C C75C H75F 108.3 . . ?
C75C C76C H76G 109.5 . . ?
C75C C76C H76H 109.5 . . ?
C75C C76C H76I 109.5 . . ?
H76G C76C H76H 109.5 . . ?
H76G C76C H76I 109.5 . . ?
H76H C76C H76I 109.5 . . ?
C74C C77C H77E 108.4 . . ?
C74C C77C H77F 108.4 . . ?
H77E C77C H77F 107.5 . . ?
C78C C77C C74C 116(2) . . ?
C78C C77C H77E 108.4 . . ?
C78C C77C H77F 108.4 . . ?
C77C C78C H78G 109.5 . . ?
C77C C78C H78H 109.5 . . ?
C77C C78C H78I 109.5 . . ?
H78G C78C H78H 109.5 . . ?
H78G C78C H78I 109.5 . . ?
H78H C78C H78I 109.5 . . ?
C19B C20C H20C 104.5 . . ?
C21C C20C C19B 111(3) . . ?
C21C C20C H20C 104.5 . . ?
C23C C20C C19B 115(2) . . ?
C23C C20C H20C 104.5 . . ?
C23C C20C C21C 115(2) . . ?
C20C C21C H21E 108.7 . . ?
C20C C21C H21F 108.7 . . ?
H21E C21C H21F 107.6 . . ?
C22C C21C C20C 114(2) . . ?
C22C C21C H21E 108.7 . . ?
C22C C21C H21F 108.7 . . ?
C21C C22C H22G 109.5 . . ?
C21C C22C H22H 109.5 . . ?
C21C C22C H22I 109.5 . . ?
H22G C22C H22H 109.5 . . ?
H22G C22C H22I 109.5 . . ?
H22H C22C H22I 109.5 . . ?
C20C C23C H23E 107.6 . . ?
C20C C23C H23F 107.6 . . ?
H23E C23C H23F 107.0 . . ?
C24C C23C C20C 119(2) . . ?
C24C C23C H23E 107.6 . . ?
C24C C23C H23F 107.6 . . ?
C23C C24C H24G 109.5 . . ?
C23C C24C H24H 109.5 . . ?
C23C C24C H24I 109.5 . . ?
H24G C24C H24H 109.5 . . ?
H24G C24C H24I 109.5 . . ?
H24H C24C H24I 109.5 . . ?
C3C C1 H1 112.9 . . ?
C2 C1 C3C 134(3) . . ?
C2 C1 H1 112.9 . . ?
C1 C2 H2F 120.0 . . ?
C1 C2 H2G 120.0 . . ?
H2F C2 H2G 120.0 . . ?
C6E C5E H5E 116.4 . . ?
C6E C5E C4E 127(4) . . ?
C4E C5E H5E 116.4 . . ?
C5E C6E H6EA 120.0 . . ?
C5E C6E H6EB 120.0 . . ?
H6EA C6E H6EB 120.0 . . ?
C5E C4E H4EA 103.3 . . ?
C5E C4E H4EB 103.3 . . ?
H4EA C4E H4EB 105.2 . . ?
N1E C4E C5E 135(10) . . ?
N1E C4E H4EA 103.3 . . ?
N1E C4E H4EB 103.3 . . ?
C3D N1E H1EA 106.5 . . ?
C3D N1E H1EB 106.5 . . ?
C4E N1E C3D 123(5) . . ?
C4E N1E H1EA 106.5 . . ?
C4E N1E H1EB 106.5 . . ?
H1EA N1E H1EB 106.5 . . ?
C3D C2E H2E 125.8 . . ?
C1E C2E C3D 108(6) . . ?
C1E C2E H2E 125.8 . . ?
C2E C1E H1EC 120.0 . . ?
C2E C1E H1ED 120.0 . . ?
H1EC C1E H1ED 120.0 . . ?
C80A C81E H81C 108.3 . . ?
C80A C81E H81D 108.3 . . ?
H81C C81E H81D 107.4 . . ?
C82E C81E C80A 116(2) . . ?
C82E C81E H81C 108.3 . . ?
C82E C81E H81D 108.3 . . ?
C81E C82E H82D 109.5 . . ?
C81E C82E H82E 109.5 . . ?
C81E C82E H82F 109.5 . . ?
H82D C82E H82E 109.5 . . ?
H82D C82E H82F 109.5 . . ?
H82E C82E H82F 109.5 . . ?
C80A C83E H83C 109.4 . . ?
C80A C83E H83D 109.4 . . ?
H83C C83E H83D 108.0 . . ?
C84E C83E C80A 111(2) . . ?
C84E C83E H83C 109.4 . . ?
C84E C83E H83D 109.4 . . ?
C83E C84E H84D 109.5 . . ?
C83E C84E H84E 109.5 . . ?
C83E C84E H84F 109.5 . . ?
H84D C84E H84E 109.5 . . ?
H84D C84E H84F 109.5 . . ?
H84E C84E H84F 109.5 . . ?

loop_
_geom_bond_atom_site_label_1
_geom_bond_atom_site_label_2
_geom_bond_distance
_geom_bond_site_symmetry_2
_geom_bond_publ_flag
Cr1A F1A 1.919(5) . ?
Cr1A F8A 1.918(6) . ?
Cr1A O1A 1.952(7) . ?
Cr1A O3A 1.965(8) . ?
Cr1A O30A 1.964(7) . ?
Cr1A O32A 1.944(8) . ?
Cr2A F1A 1.939(6) . ?
Cr2A F2A 1.936(6) . ?
Cr2A O2A 1.945(7) . ?
Cr2A O4A 1.953(7) . ?
Cr2A O5A 1.945(7) . ?
Cr2A O7A 1.973(7) . ?
Cr3A F2A 1.965(6) . ?
Cr3A F3A 1.921(5) . ?
Cr3A O6A 1.959(7) . ?
Cr3A O8A 1.947(7) . ?
Cr3A O9A 1.924(7) . ?
Cr3A O11A 1.951(7) . ?
Cr4A F3A 1.976(5) . ?
Cr4A F4A 1.959(6) . ?
Cr4A O10A 1.994(7) . ?
Cr4A O12A 1.975(7) . ?
Cr4A O13A 1.967(7) . ?
Cr4A O15A 1.977(7) . ?
Cr5A F4A 1.933(6) . ?
Cr5A F5A 1.945(6) . ?
Cr5A O14A 1.939(7) . ?
Cr5A O16A 1.951(8) . ?
Cr5A O17A 1.968(8) . ?
Cr5A O19A 1.988(8) . ?
Cr6A F5A 1.905(6) . ?
Cr6A F6A 1.920(6) . ?
Cr6A O18A 1.961(7) . ?
Cr6A O20A 1.952(8) . ?
Cr6A O21A 1.953(7) . ?
Cr6A O23A 1.972(7) . ?
Cr7A F6A 1.921(6) . ?
Cr7A F7A 1.928(6) . ?
Cr7A O22A 1.978(7) . ?
Cr7A O24A 1.952(7) . ?
Cr7A O25A 1.957(7) . ?
Cr7A O27A 1.974(7) . ?
Cr8A F7A 1.915(6) . ?
Cr8A F8A 1.923(6) . ?
Cr8A O26A 1.953(6) . ?
Cr8A O28A 1.958(7) . ?
Cr8A O29A 1.933(7) . ?
Cr8A O31A 1.970(7) . ?
Cr1B F1B 1.946(6) . ?
Cr1B F8B 1.952(6) . ?
Cr1B O1B 1.956(7) . ?
Cr1B O3B 1.971(8) . ?
Cr1B O30B 1.944(7) . ?
Cr1B O32B 1.952(8) . ?
Cr2B F1B 1.935(6) . ?
Cr2B F2B 1.936(6) . ?
Cr2B O2B 1.952(8) . ?
Cr2B O4B 1.963(7) . ?
Cr2B O5B 1.952(7) . ?
Cr2B O7B 1.975(7) . ?
Cr3B F2B 1.918(6) . ?
Cr3B F3B 1.925(5) . ?
Cr3B O6B 1.975(7) . ?
Cr3B O8B 1.952(8) . ?
Cr3B O9B 1.952(8) . ?
Cr3B O11B 1.969(8) . ?
Cr4B F3B 1.912(6) . ?
Cr4B F4B 1.920(5) . ?
Cr4B O10B 1.932(7) . ?
Cr4B O12B 1.954(8) . ?
Cr4B O13B 1.944(7) . ?
Cr4B O15B 1.948(8) . ?
Cr5B F4B 1.915(6) . ?
Cr5B F5B 1.918(5) . ?
Cr5B O14B 1.971(7) . ?
Cr5B O16B 1.959(7) . ?
Cr5B O17B 1.944(7) . ?
Cr5B O19B 1.971(7) . ?
Cr6B F5B 1.944(5) . ?
Cr6B F6B 1.924(7) . ?
Cr6B O18B 1.964(7) . ?
Cr6B O20B 1.969(7) . ?
Cr6B O21B 1.932(7) . ?
Cr6B O23B 1.947(7) . ?
Cr7B F6B 1.976(6) . ?
Cr7B F7B 1.951(6) . ?
Cr7B O22B 1.972(7) . ?
Cr7B O24B 1.959(7) . ?
Cr7B O25B 1.952(7) . ?
Cr7B O27B 1.977(7) . ?
Cr8B F7B 1.927(6) . ?
Cr8B F8B 1.926(6) . ?
Cr8B O26B 1.941(7) . ?
Cr8B O28B 1.950(8) . ?
Cr8B O29B 1.959(7) . ?
Cr8B O31B 1.982(8) . ?
O1A C1A 1.269(10) . ?
O2A C1A 1.256(9) . ?
C1A C2A 1.518(10) . ?
C2A H2A 1.0000 . ?
C2A C3A 1.516(12) . ?
C2A C5A 1.518(12) . ?
C3A H3AA 0.9900 . ?
C3A H3AB 0.9900 . ?
C3A C4A 1.480(14) . ?
C4A H4AA 0.9800 . ?
C4A H4AB 0.9800 . ?
C4A H4AC 0.9800 . ?
C5A H5AA 0.9900 . ?
C5A H5AB 0.9900 . ?
C5A C6A 1.481(13) . ?
C6A H6AA 0.9800 . ?
C6A H6AB 0.9800 . ?
C6A H6AC 0.9800 . ?
O3A C7A 1.250(10) . ?
O4A C7A 1.251(9) . ?
C7A C8A 1.525(13) . ?
C7A C8E 1.493(13) . ?
C8A H8A 1.0000 . ?
C8A C9A 1.515(14) . ?
C8A C11A 1.525(14) . ?
C9A H9AA 0.9900 . ?
C9A H9AB 0.9900 . ?
C9A C10A 1.485(15) . ?
C10A H10A 0.9800 . ?
C10A H10B 0.9800 . ?
C10A H10C 0.9800 . ?
C11A H11A 0.9900 . ?
C11A H11B 0.9900 . ?
C11A C12A 1.474(15) . ?
C12A H12A 0.9800 . ?
C12A H12B 0.9800 . ?
C12A H12C 0.9800 . ?
O5A C13A 1.259(9) . ?
O6A C13A 1.255(9) . ?
C13A C14A 1.517(10) . ?
C14A H14A 1.0000 . ?
C14A C15A 1.521(11) . ?
C14A C17A 1.522(11) . ?
C15A H15A 0.9900 . ?
C15A H15B 0.9900 . ?
C15A C16A 1.483(12) . ?
C16A H16A 0.9800 . ?
C16A H16B 0.9800 . ?
C16A H16C 0.9800 . ?
C17A H17A 0.9900 . ?
C17A H17B 0.9900 . ?
C17A C18A 1.481(12) . ?
C18A H18A 0.9800 . ?
C18A H18B 0.9800 . ?
C18A H18C 0.9800 . ?
O7A C19A 1.263(9) . ?
O8A C19A 1.265(9) . ?
C19A C20A 1.516(10) . ?
C20A H20A 1.0000 . ?
C20A C21A 1.527(10) . ?
C20A C23A 1.532(11) . ?
C21A H21A 0.9900 . ?
C21A H21B 0.9900 . ?
C21A C22A 1.501(12) . ?
C22A H22A 0.9800 . ?
C22A H22B 0.9800 . ?
C22A H22C 0.9800 . ?
C23A H23A 0.9900 . ?
C23A H23B 0.9900 . ?
C23A C24A 1.500(11) . ?
C24A H24A 0.9800 . ?
C24A H24B 0.9800 . ?
C24A H24C 0.9800 . ?
O9A C25A 1.250(9) . ?
O10A C25A 1.246(9) . ?
C25A C26A 1.519(11) . ?
C25A C26E 1.513(14) . ?
C26A H26A 1.0000 . ?
C26A C27A 1.516(12) . ?
C26A C29A 1.514(13) . ?
C27A H27A 0.9900 . ?
C27A H27B 0.9900 . ?
C27A C28A 1.501(13) . ?
C28A H28A 0.9800 . ?
C28A H28B 0.9800 . ?
C28A H28C 0.9800 . ?
C29A H29A 0.9900 . ?
C29A H29B 0.9900 . ?
C29A C30A 1.477(13) . ?
C30A H30A 0.9800 . ?
C30A H30B 0.9800 . ?
C30A H30C 0.9800 . ?
O11A C31A 1.262(9) . ?
O12A C31A 1.251(9) . ?
C31A C32A 1.518(10) . ?
C32A H32A 1.0000 . ?
C32A H32B 1.0000 . ?
C32A C33A 1.534(12) . ?
C32A C35A 1.509(12) . ?
C32A C33E 1.515(13) . ?
C32A C35E 1.528(13) . ?
C33A H33A 0.9900 . ?
C33A H33B 0.9900 . ?
C33A C34A 1.490(14) . ?
C34A H34A 0.9800 . ?
C34A H34B 0.9800 . ?
C34A H34C 0.9800 . ?
C35A H35A 0.9900 . ?
C35A H35B 0.9900 . ?
C35A C36A 1.482(14) . ?
C36A H36A 0.9800 . ?
C36A H36B 0.9800 . ?
C36A H36C 0.9800 . ?
O13A C37A 1.250(9) . ?
O14A C37A 1.269(9) . ?
C37A C38A 1.525(10) . ?
C38A H38A 1.0000 . ?
C38A C39A 1.522(12) . ?
C38A C41A 1.533(11) . ?
C39A H39A 0.9900 . ?
C39A H39B 0.9900 . ?
C39A C40A 1.475(13) . ?
C40A H40A 0.9800 . ?
C40A H40B 0.9800 . ?
C40A H40C 0.9800 . ?
C41A H41A 0.9900 . ?
C41A H41B 0.9900 . ?
C41A C42A 1.464(13) . ?
C42A H42A 0.9800 . ?
C42A H42B 0.9800 . ?
C42A H42C 0.9800 . ?
O15A C43A 1.250(9) . ?
O16A C43A 1.264(9) . ?
C43A C44A 1.514(10) . ?
C44A H44A 1.0000 . ?
C44A C45A 1.525(11) . ?
C44A C47A 1.532(11) . ?
C45A H45A 0.9900 . ?
C45A H45B 0.9900 . ?
C45A C46A 1.487(12) . ?
C46A H46A 0.9800 . ?
C46A H46B 0.9800 . ?
C46A H46C 0.9800 . ?
C47A H47A 0.9900 . ?
C47A H47B 0.9900 . ?
C47A C48A 1.486(13) . ?
C48A H48A 0.9800 . ?
C48A H48B 0.9800 . ?
C48A H48C 0.9800 . ?
O17A C49A 1.248(10) . ?
O18A C49A 1.250(10) . ?
C49A C50A 1.520(10) . ?
C50A H50A 1.0000 . ?
C50A C51A 1.503(11) . ?
C50A C53A 1.523(11) . ?
C51A H51A 0.9900 . ?
C51A H51B 0.9900 . ?
C51A C52A 1.484(13) . ?
C52A H52A 0.9800 . ?
C52A H52B 0.9800 . ?
C52A H52C 0.9800 . ?
C53A H53A 0.9900 . ?
C53A H53B 0.9900 . ?
C53A C54A 1.475(12) . ?
C54A H54A 0.9800 . ?
C54A H54B 0.9800 . ?
C54A H54C 0.9800 . ?
O19A C55A 1.251(10) . ?
O20A C55A 1.275(10) . ?
C55A C56A 1.510(11) . ?
C56A H56A 1.0000 . ?
C56A C57A 1.505(12) . ?
C56A C59A 1.534(12) . ?
C57A H57A 0.9900 . ?
C57A H57B 0.9900 . ?
C57A C58A 1.479(13) . ?
C58A H58A 0.9800 . ?
C58A H58B 0.9800 . ?
C58A H58C 0.9800 . ?
C59A H59A 0.9900 . ?
C59A H59B 0.9900 . ?
C59A C60A 1.465(13) . ?
C60A H60A 0.9800 . ?
C60A H60B 0.9800 . ?
C60A H60C 0.9800 . ?
O21A C61A 1.257(9) . ?
O22A C61A 1.260(9) . ?
C61A C62A 1.518(10) . ?
C62A H62A 1.0000 . ?
C62A C63A 1.517(11) . ?
C62A C65A 1.513(11) . ?
C63A H63A 0.9900 . ?
C63A H63B 0.9900 . ?
C63A C64A 1.476(13) . ?
C64A H64A 0.9800 . ?
C64A H64B 0.9800 . ?
C64A H64C 0.9800 . ?
C65A H65A 0.9900 . ?
C65A H65B 0.9900 . ?
C65A C66A 1.481(12) . ?
C66A H66A 0.9800 . ?
C66A H66B 0.9800 . ?
C66A H66C 0.9800 . ?
O23A C67A 1.256(10) . ?
O24A C67A 1.263(9) . ?
C67A C68A 1.513(11) . ?
C68A H68A 1.0000 . ?
C68A C69A 1.536(12) . ?
C68A C71A 1.522(12) . ?
C69A H69A 0.9900 . ?
C69A H69B 0.9900 . ?
C69A C70A 1.457(12) . ?
C70A H70A 0.9800 . ?
C70A H70B 0.9800 . ?
C70A H70C 0.9800 . ?
C71A H71A 0.9900 . ?
C71A H71B 0.9900 . ?
C71A C72A 1.473(14) . ?
C72A H72A 0.9800 . ?
C72A H72B 0.9800 . ?
C72A H72C 0.9800 . ?
O25A C73A 1.262(9) . ?
O26A C73A 1.265(9) . ?
C73A C74A 1.522(10) . ?
C74A H74A 1.0000 . ?
C74A C75A 1.509(12) . ?
C74A C77A 1.530(12) . ?
C75A H75A 0.9900 . ?
C75A H75B 0.9900 . ?
C75A C76A 1.495(13) . ?
C76A H76A 0.9800 . ?
C76A H76B 0.9800 . ?
C76A H76C 0.9800 . ?
C77A H77A 0.9900 . ?
C77A H77B 0.9900 . ?
C77A C78A 1.464(13) . ?
C78A H78A 0.9800 . ?
C78A H78B 0.9800 . ?
C78A H78C 0.9800 . ?
O27A C79A 1.261(9) . ?
O28A C79A 1.249(9) . ?
C79A C80A 1.511(10) . ?
C80A H80A 1.0000 . ?
C80A H80B 1.0000 . ?
C80A C81A 1.534(12) . ?
C80A C83A 1.522(13) . ?
C80A C81E 1.518(13) . ?
C80A C83E 1.512(13) . ?
C81A H81A 0.9900 . ?
C81A H81B 0.9900 . ?
C81A C82A 1.498(15) . ?
C82A H82A 0.9800 . ?
C82A H82B 0.9800 . ?
C82A H82C 0.9800 . ?
C83A H83A 0.9900 . ?
C83A H83B 0.9900 . ?
C83A C84A 1.458(14) . ?
C84A H84A 0.9800 . ?
C84A H84B 0.9800 . ?
C84A H84C 0.9800 . ?
O29A C85A 1.252(9) . ?
O30A C85A 1.250(9) . ?
C85A C86A 1.519(10) . ?
C86A H86A 1.0000 . ?
C86A C87A 1.531(11) . ?
C86A C89A 1.506(11) . ?
C87A H87A 0.9900 . ?
C87A H87B 0.9900 . ?
C87A C88A 1.482(13) . ?
C88A H88A 0.9800 . ?
C88A H88B 0.9800 . ?
C88A H88C 0.9800 . ?
C89A H89A 0.9900 . ?
C89A H89B 0.9900 . ?
C89A C90A 1.495(13) . ?
C90A H90A 0.9800 . ?
C90A H90B 0.9800 . ?
C90A H90C 0.9800 . ?
O31A C91A 1.268(10) . ?
O32A C91A 1.257(10) . ?
C91A C92A 1.516(11) . ?
C92A H92A 1.0000 . ?
C92A C93A 1.517(11) . ?
C92A C95A 1.520(11) . ?
C93A H93A 0.9900 . ?
C93A H93B 0.9900 . ?
C93A C94A 1.483(13) . ?
C94A H94A 0.9800 . ?
C94A H94B 0.9800 . ?
C94A H94C 0.9800 . ?
C95A H95A 0.9900 . ?
C95A H95B 0.9900 . ?
C95A C96A 1.468(12) . ?
C96A H96A 0.9800 . ?
C96A H96B 0.9800 . ?
C96A H96C 0.9800 . ?
O1B C1B 1.254(10) . ?
O2B C1B 1.257(10) . ?
C1B C2B 1.518(10) . ?
C2B H2B 1.0000 . ?
C2B C3B 1.514(11) . ?
C2B C5B 1.528(11) . ?
C3B H3BA 0.9900 . ?
C3B H3BB 0.9900 . ?
C3B C4B 1.499(12) . ?
C4B H4BA 0.9800 . ?
C4B H4BB 0.9800 . ?
C4B H4BC 0.9800 . ?
C5B H5BA 0.9900 . ?
C5B H5BB 0.9900 . ?
C5B C6B 1.476(13) . ?
C6B H6BA 0.9800 . ?
C6B H6BB 0.9800 . ?
C6B H6BC 0.9800 . ?
O3B C7B 1.253(10) . ?
O4B C7B 1.254(9) . ?
C7B C8B 1.517(11) . ?
C8B H8B 1.0000 . ?
C8B C9B 1.504(11) . ?
C8B C11B 1.532(12) . ?
C9B H9BA 0.9900 . ?
C9B H9BB 0.9900 . ?
C9B C10B 1.477(12) . ?
C10B H10G 0.9800 . ?
C10B H10H 0.9800 . ?
C10B H10I 0.9800 . ?
C11B H11E 0.9900 . ?
C11B H11F 0.9900 . ?
C11B C12B 1.464(13) . ?
C12B H12G 0.9800 . ?
C12B H12H 0.9800 . ?
C12B H12I 0.9800 . ?
O5B C13B 1.250(10) . ?
O6B C13B 1.240(10) . ?
C13B C14B 1.524(10) . ?
C14B H14B 1.0000 . ?
C14B C15B 1.507(12) . ?
C14B C17B 1.511(12) . ?
C15B H15C 0.9900 . ?
C15B H15D 0.9900 . ?
C15B C16B 1.479(13) . ?
C16B H16D 0.9800 . ?
C16B H16E 0.9800 . ?
C16B H16F 0.9800 . ?
C17B H17C 0.9900 . ?
C17B H17D 0.9900 . ?
C17B C18B 1.471(13) . ?
C18B H18D 0.9800 . ?
C18B H18E 0.9800 . ?
C18B H18F 0.9800 . ?
O7B C19B 1.254(10) . ?
O8B C19B 1.276(10) . ?
C19B C20B 1.515(12) . ?
C19B C20C 1.514(14) . ?
C20B H20B 1.0000 . ?
C20B C21B 1.515(13) . ?
C20B C23B 1.513(13) . ?
C21B H21C 0.9900 . ?
C21B H21D 0.9900 . ?
C21B C22B 1.470(14) . ?
C22B H22D 0.9800 . ?
C22B H22E 0.9800 . ?
C22B H22F 0.9800 . ?
C23B H23C 0.9900 . ?
C23B H23D 0.9900 . ?
C23B C24B 1.454(14) . ?
C24B H24D 0.9800 . ?
C24B H24E 0.9800 . ?
C24B H24F 0.9800 . ?
O9B C25B 1.257(10) . ?
O10B C25B 1.281(10) . ?
C25B C26B 1.512(11) . ?
C26B H26B 1.0000 . ?
C26B C27B 1.502(12) . ?
C26B C29B 1.500(12) . ?
C27B H27E 0.9900 . ?
C27B H27F 0.9900 . ?
C27B C28B 1.479(14) . ?
C28B H28G 0.9800 . ?
C28B H28H 0.9800 . ?
C28B H28I 0.9800 . ?
C29B H29E 0.9900 . ?
C29B H29F 0.9900 . ?
C29B C30B 1.462(14) . ?
C30B H30G 0.9800 . ?
C30B H30H 0.9800 . ?
C30B H30I 0.9800 . ?
O11B C31B 1.252(10) . ?
O12B C31B 1.260(10) . ?
C31B C32B 1.502(11) . ?
C32B H32C 1.0000 . ?
C32B C33B 1.472(11) . ?
C32B C35B 1.455(11) . ?
C33B H33E 0.9900 . ?
C33B H33F 0.9900 . ?
C33B C34B 1.464(13) . ?
C34B H34G 0.9800 . ?
C34B H34H 0.9800 . ?
C34B H34I 0.9800 . ?
C35B H35E 0.9900 . ?
C35B H35F 0.9900 . ?
C35B C36B 1.423(13) . ?
C36B H36G 0.9800 . ?
C36B H36H 0.9800 . ?
C36B H36I 0.9800 . ?
O13B C37B 1.255(10) . ?
O14B C37B 1.269(9) . ?
C37B C38B 1.517(10) . ?
C38B H38B 1.0000 . ?
C38B C39B 1.542(12) . ?
C38B C41B 1.507(11) . ?
C39B H39C 0.9900 . ?
C39B H39D 0.9900 . ?
C39B C40B 1.488(13) . ?
C40B H40D 0.9800 . ?
C40B H40E 0.9800 . ?
C40B H40F 0.9800 . ?
C41B H41C 0.9900 . ?
C41B H41D 0.9900 . ?
C41B C42B 1.476(14) . ?
C42B H42D 0.9800 . ?
C42B H42E 0.9800 . ?
C42B H42F 0.9800 . ?
O15B C43B 1.265(9) . ?
O16B C43B 1.268(9) . ?
C43B C44B 1.503(10) . ?
C44B H44B 1.0000 . ?
C44B C45B 1.497(12) . ?
C44B C47B 1.499(11) . ?
C45B H45C 0.9900 . ?
C45B H45D 0.9900 . ?
C45B C46B 1.485(12) . ?
C46B H46D 0.9800 . ?
C46B H46E 0.9800 . ?
C46B H46F 0.9800 . ?
C47B H47C 0.9900 . ?
C47B H47D 0.9900 . ?
C47B C48B 1.486(13) . ?
C48B H48D 0.9800 . ?
C48B H48E 0.9800 . ?
C48B H48F 0.9800 . ?
O17B C49B 1.266(9) . ?
O18B C49B 1.264(9) . ?
C49B C50B 1.513(10) . ?
C50B H50B 1.0000 . ?
C50B C51B 1.521(11) . ?
C50B C53B 1.514(11) . ?
C51B H51C 0.9900 . ?
C51B H51D 0.9900 . ?
C51B C52B 1.492(12) . ?
C52B H52D 0.9800 . ?
C52B H52E 0.9800 . ?
C52B H52F 0.9800 . ?
C53B H53C 0.9900 . ?
C53B H53D 0.9900 . ?
C53B C54B 1.470(12) . ?
C54B H54D 0.9800 . ?
C54B H54E 0.9800 . ?
C54B H54F 0.9800 . ?
O19B C55B 1.256(9) . ?
O20B C55B 1.259(9) . ?
C55B C56B 1.519(10) . ?
C56B H56B 1.0000 . ?
C56B C57B 1.528(11) . ?
C56B C59B 1.525(10) . ?
C57B H57C 0.9900 . ?
C57B H57D 0.9900 . ?
C57B C58B 1.494(11) . ?
C58B H58D 0.9800 . ?
C58B H58E 0.9800 . ?
C58B H58F 0.9800 . ?
C59B H59C 0.9900 . ?
C59B H59D 0.9900 . ?
C59B C60B 1.492(12) . ?
C60B H60D 0.9800 . ?
C60B H60E 0.9800 . ?
C60B H60F 0.9800 . ?
O21B C61B 1.260(9) . ?
O22B C61B 1.268(9) . ?
C61B C62B 1.522(10) . ?
C62B H62B 1.0000 . ?
C62B C63B 1.533(11) . ?
C62B C65B 1.515(11) . ?
C63B H63C 0.9900 . ?
C63B H63D 0.9900 . ?
C63B C64B 1.494(12) . ?
C64B H64D 0.9800 . ?
C64B H64E 0.9800 . ?
C64B H64F 0.9800 . ?
C65B H65C 0.9900 . ?
C65B H65D 0.9900 . ?
C65B C66B 1.518(12) . ?
C66B H66D 0.9800 . ?
C66B H66E 0.9800 . ?
C66B H66F 0.9800 . ?
O23B C67B 1.264(10) . ?
O24B C67B 1.259(10) . ?
C67B C68B 1.517(11) . ?
C68B H68B 1.0000 . ?
C68B C69B 1.501(12) . ?
C68B C71B 1.511(12) . ?
C69B H69C 0.9900 . ?
C69B H69D 0.9900 . ?
C69B C70B 1.489(13) . ?
C70B H70D 0.9800 . ?
C70B H70E 0.9800 . ?
C70B H70F 0.9800 . ?
C71B H71C 0.9900 . ?
C71B H71D 0.9900 . ?
C71B C72B 1.506(13) . ?
C72B H72D 0.9800 . ?
C72B H72E 0.9800 . ?
C72B H72F 0.9800 . ?
O25B C73B 1.270(10) . ?
O26B C73B 1.256(10) . ?
C73B C74B 1.519(11) . ?
C73B C74C 1.535(14) . ?
C74B H74B 1.0000 . ?
C74B C75B 1.528(13) . ?
C74B C77B 1.522(13) . ?
C75B H75C 0.9900 . ?
C75B H75D 0.9900 . ?
C75B C76B 1.488(14) . ?
C76B H76D 0.9800 . ?
C76B H76E 0.9800 . ?
C76B H76F 0.9800 . ?
C77B H77C 0.9900 . ?
C77B H77D 0.9900 . ?
C77B C78B 1.476(14) . ?
C78B H78D 0.9800 . ?
C78B H78E 0.9800 . ?
C78B H78F 0.9800 . ?
O27B C79B 1.261(9) . ?
O28B C79B 1.251(10) . ?
C79B C80B 1.513(11) . ?
C80B H80C 1.0000 . ?
C80B C81B 1.511(11) . ?
C80B C83B 1.525(11) . ?
C81B H81E 0.9900 . ?
C81B H81F 0.9900 . ?
C81B C82B 1.497(12) . ?
C82B H82G 0.9800 . ?
C82B H82H 0.9800 . ?
C82B H82I 0.9800 . ?
C83B H83E 0.9900 . ?
C83B H83F 0.9900 . ?
C83B C84B 1.487(13) . ?
C84B H84G 0.9800 . ?
C84B H84H 0.9800 . ?
C84B H84I 0.9800 . ?
O29B C85B 1.265(9) . ?
O30B C85B 1.264(9) . ?
C85B C86B 1.520(10) . ?
C86B H86B 1.0000 . ?
C86B C87B 1.502(11) . ?
C86B C89B 1.520(12) . ?
C87B H87C 0.9900 . ?
C87B H87D 0.9900 . ?
C87B C88B 1.488(13) . ?
C88B H88D 0.9800 . ?
C88B H88E 0.9800 . ?
C88B H88F 0.9800 . ?
C89B H89C 0.9900 . ?
C89B H89D 0.9900 . ?
C89B C90B 1.434(13) . ?
C90B H90D 0.9800 . ?
C90B H90E 0.9800 . ?
C90B H90F 0.9800 . ?
O31B C91B 1.266(10) . ?
O32B C91B 1.251(10) . ?
C91B C92B 1.513(12) . ?
C91B C92C 1.521(15) . ?
C92B H92B 1.0000 . ?
C92B C93B 1.503(13) . ?
C92B C95B 1.534(13) . ?
C93B H93C 0.9900 . ?
C93B H93D 0.9900 . ?
C93B C94B 1.485(14) . ?
C94B H94D 0.9800 . ?
C94B H94E 0.9800 . ?
C94B H94F 0.9800 . ?
C95B H95C 0.9900 . ?
C95B H95D 0.9900 . ?
C95B C96B 1.444(14) . ?
C96B H96D 0.9800 . ?
C96B H96E 0.9800 . ?
C96B H96F 0.9800 . ?
N1C H1CA 0.9100 . ?
N1C H1CB 0.9100 . ?
N1C C3C 1.455(16) . ?
N1C C4C 1.428(16) . ?
C1C H1CC 0.9500 . ?
C1C H1CD 0.9500 . ?
C1C C2C 1.10(3) . ?
C2C H2C 0.9500 . ?
C2C C3C 1.42(2) . ?
C3C H3CA 0.9900 . ?
C3C H3CB 0.9900 . ?
C3C H3CC 0.9900 . ?
C3C H3CD 0.9900 . ?
C3C C1 1.45(2) . ?
C4C H4CA 0.9900 . ?
C4C H4CB 0.9900 . ?
C4C C5C 1.44(2) . ?
C5C H5C 0.9500 . ?
C5C C6C 1.27(2) . ?
C6C H6CA 0.9500 . ?
C6C H6CB 0.9500 . ?
N1D H1DA 0.9100 . ?
N1D H1DB 0.9100 . ?
N1D C3D 1.461(17) . ?
N1D C4D 1.43(3) . ?
C1D H1DC 0.9500 . ?
C1D H1DD 0.9500 . ?
C1D C2D 1.29(3) . ?
C2D H2D 0.9500 . ?
C2D C3D 1.45(2) . ?
C3D H3DA 0.9900 . ?
C3D H3DB 0.9900 . ?
C3D H3DC 0.9900 . ?
C3D H3DD 0.9900 . ?
C3D N1E 1.45(2) . ?
C3D C2E 1.44(3) . ?
C4D H4DA 0.9900 . ?
C4D H4DB 0.9900 . ?
C4D C5D 1.43(3) . ?
C5D H5D 0.9500 . ?
C5D C6D 1.24(3) . ?
C6D H6DA 0.9500 . ?
C6D H6DB 0.9500 . ?
C33E H33C 0.9900 . ?
C33E H33D 0.9900 . ?
C33E C34E 1.488(15) . ?
C34E H34D 0.9800 . ?
C34E H34E 0.9800 . ?
C34E H34F 0.9800 . ?
C35E H35C 0.9900 . ?
C35E H35D 0.9900 . ?
C35E C36E 1.478(15) . ?
C36E H36D 0.9800 . ?
C36E H36E 0.9800 . ?
C36E H36F 0.9800 . ?
C26E H26E 1.0000 . ?
C26E C27E 1.515(14) . ?
C26E C29E 1.515(14) . ?
C27E H27C 0.9900 . ?
C27E H27D 0.9900 . ?
C27E C28E 1.487(15) . ?
C28E H28D 0.9800 . ?
C28E H28E 0.9800 . ?
C28E H28F 0.9800 . ?
C29E H29C 0.9900 . ?
C29E H29D 0.9900 . ?
C29E C30E 1.481(15) . ?
C30E H30D 0.9800 . ?
C30E H30E 0.9800 . ?
C30E H30F 0.9800 . ?
C8E H8E 1.0000 . ?
C8E C9E 1.476(13) . ?
C8E C11E 1.484(13) . ?
C9E H9EA 0.9900 . ?
C9E H9EB 0.9900 . ?
C9E C10E 1.489(15) . ?
C10E H10D 0.9800 . ?
C10E H10E 0.9800 . ?
C10E H10F 0.9800 . ?
C11E H11C 0.9900 . ?
C11E H11D 0.9900 . ?
C11E C12E 1.516(15) . ?
C12E H12D 0.9800 . ?
C12E H12E 0.9800 . ?
C12E H12F 0.9800 . ?
C92C H92C 1.0000 . ?
C92C C93C 1.514(14) . ?
C92C C95C 1.513(15) . ?
C93C H93E 0.9900 . ?
C93C H93F 0.9900 . ?
C93C C94C 1.481(15) . ?
C94C H94G 0.9800 . ?
C94C H94H 0.9800 . ?
C94C H94I 0.9800 . ?
C95C H95E 0.9900 . ?
C95C H95F 0.9900 . ?
C95C C96C 1.474(15) . ?
C96C H96G 0.9800 . ?
C96C H96H 0.9800 . ?
C96C H96I 0.9800 . ?
C74C H74C 1.0000 . ?
C74C C75C 1.528(14) . ?
C74C C77C 1.528(14) . ?
C75C H75E 0.9900 . ?
C75C H75F 0.9900 . ?
C75C C76C 1.483(15) . ?
C76C H76G 0.9800 . ?
C76C H76H 0.9800 . ?
C76C H76I 0.9800 . ?
C77C H77E 0.9900 . ?
C77C H77F 0.9900 . ?
C77C C78C 1.473(15) . ?
C78C H78G 0.9800 . ?
C78C H78H 0.9800 . ?
C78C H78I 0.9800 . ?
C20C H20C 1.0000 . ?
C20C C21C 1.511(14) . ?
C20C C23C 1.506(14) . ?
C21C H21E 0.9900 . ?
C21C H21F 0.9900 . ?
C21C C22C 1.495(15) . ?
C22C H22G 0.9800 . ?
C22C H22H 0.9800 . ?
C22C H22I 0.9800 . ?
C23C H23E 0.9900 . ?
C23C H23F 0.9900 . ?
C23C C24C 1.458(15) . ?
C24C H24G 0.9800 . ?
C24C H24H 0.9800 . ?
C24C H24I 0.9800 . ?
C1 H1 0.9500 . ?
C1 C2 1.13(3) . ?
C2 H2F 0.9500 . ?
C2 H2G 0.9500 . ?
C5E H5E 0.9500 . ?
C5E C6E 1.24(4) . ?
C5E C4E 1.43(4) . ?
C6E H6EA 0.9500 . ?
C6E H6EB 0.9500 . ?
C4E H4EA 0.9900 . ?
C4E H4EB 0.9900 . ?
C4E N1E 1.43(4) . ?
N1E H1EA 0.9100 . ?
N1E H1EB 0.9100 . ?
C2E H2E 0.9500 . ?
C2E C1E 1.29(3) . ?
C1E H1EC 0.9500 . ?
C1E H1ED 0.9500 . ?
C81E H81C 0.9900 . ?
C81E H81D 0.9900 . ?
C81E C82E 1.491(15) . ?
C82E H82D 0.9800 . ?
C82E H82E 0.9800 . ?
C82E H82F 0.9800 . ?
C83E H83C 0.9900 . ?
C83E H83D 0.9900 . ?
C83E C84E 1.481(15) . ?
C84E H84D 0.9800 . ?
C84E H84E 0.9800 . ?
C84E H84F 0.9800 . ?

loop_
_geom_torsion_atom_site_label_1
_geom_torsion_atom_site_label_2
_geom_torsion_atom_site_label_3
_geom_torsion_atom_site_label_4
_geom_torsion
_geom_torsion_site_symmetry_1
_geom_torsion_site_symmetry_2
_geom_torsion_site_symmetry_3
_geom_torsion_site_symmetry_4
_geom_torsion_publ_flag
Cr1A O1A C1A O2A -4(2) . . . . ?
Cr1A O1A C1A C2A 176.7(8) . . . . ?
Cr1A O3A C7A O4A -14.8(17) . . . . ?
Cr1A O3A C7A C8A 170.0(10) . . . . ?
Cr1A O3A C7A C8E 165.0(10) . . . . ?
Cr1A O30A C85A O29A 20(2) . . . . ?
Cr1A O30A C85A C86A -162.3(8) . . . . ?
Cr1A O32A C91A O31A 12.2(17) . . . . ?
Cr1A O32A C91A C92A -166.3(7) . . . . ?
Cr2A O2A C1A O1A -21(2) . . . . ?
Cr2A O2A C1A C2A 158.2(8) . . . . ?
Cr2A O4A C7A O3A -12.7(17) . . . . ?
Cr2A O4A C7A C8A 162.4(11) . . . . ?
Cr2A O4A C7A C8E 167.4(10) . . . . ?
Cr2A O5A C13A O6A 16.0(17) . . . . ?
Cr2A O5A C13A C14A -161.6(7) . . . . ?
Cr2A O7A C19A O8A 14.2(17) . . . . ?
Cr2A O7A C19A C20A -163.7(7) . . . . ?
Cr3A O6A C13A O5A 20.2(18) . . . . ?
Cr3A O6A C13A C14A -162.2(7) . . . . ?
Cr3A O8A C19A O7A 22.1(16) . . . . ?
Cr3A O8A C19A C20A -160.0(7) . . . . ?
Cr3A O9A C25A O10A -12.4(18) . . . . ?
Cr3A O9A C25A C26A 173.5(8) . . . . ?
Cr3A O9A C25A C26E 154.6(14) . . . . ?
Cr3A O11A C31A O12A -4.1(17) . . . . ?
Cr3A O11A C31A C32A 175.6(7) . . . . ?
Cr4A O10A C25A O9A -17.5(17) . . . . ?
Cr4A O10A C25A C26A 156.3(8) . . . . ?
Cr4A O10A C25A C26E 174.1(13) . . . . ?
Cr4A O12A C31A O11A -20.0(16) . . . . ?
Cr4A O12A C31A C32A 160.3(7) . . . . ?
Cr4A O13A C37A O14A 3(2) . . . . ?
Cr4A O13A C37A C38A -178.5(8) . . . . ?
Cr4A O15A C43A O16A 12.0(18) . . . . ?
Cr4A O15A C43A C44A -173.8(7) . . . . ?
Cr5A O14A C37A O13A 14(2) . . . . ?
Cr5A O14A C37A C38A -165.3(9) . . . . ?
Cr5A O16A C43A O15A 13.7(17) . . . . ?
Cr5A O16A C43A C44A -160.6(7) . . . . ?
Cr5A O17A C49A O18A -17(2) . . . . ?
Cr5A O17A C49A C50A 165.9(8) . . . . ?
Cr5A O19A C55A O20A -15.5(18) . . . . ?
Cr5A O19A C55A C56A 171.7(8) . . . . ?
Cr6A O18A C49A O17A -19(2) . . . . ?
Cr6A O18A C49A C50A 158.4(8) . . . . ?
Cr6A O20A C55A O19A -20.4(16) . . . . ?
Cr6A O20A C55A C56A 152.9(8) . . . . ?
Cr6A O21A C61A O22A 23.9(16) . . . . ?
Cr6A O21A C61A C62A -156.7(7) . . . . ?
Cr6A O23A C67A O24A 20.7(17) . . . . ?
Cr6A O23A C67A C68A -154.6(8) . . . . ?
Cr7A O22A C61A O21A 16.2(17) . . . . ?
Cr7A O22A C61A C62A -163.2(7) . . . . ?
Cr7A O24A C67A O23A 19.8(16) . . . . ?
Cr7A O24A C67A C68A -165.0(8) . . . . ?
Cr7A O25A C73A O26A -19.6(19) . . . . ?
Cr7A O25A C73A C74A 161.3(8) . . . . ?
Cr7A O27A C79A O28A -17.8(16) . . . . ?
Cr7A O27A C79A C80A 163.4(7) . . . . ?
Cr8A O26A C73A O25A -17(2) . . . . ?
Cr8A O26A C73A C74A 162.3(8) . . . . ?
Cr8A O28A C79A O27A -16.2(15) . . . . ?
Cr8A O28A C79A C80A 162.6(7) . . . . ?
Cr8A O29A C85A O30A 5(2) . . . . ?
Cr8A O29A C85A C86A -172.7(7) . . . . ?
Cr8A O31A C91A O32A 16.9(18) . . . . ?
Cr8A O31A C91A C92A -164.6(7) . . . . ?
Cr1B O1B C1B O2B 18.3(18) . . . . ?
Cr1B O1B C1B C2B -164.1(7) . . . . ?
Cr1B O3B C7B O4B 27.3(17) . . . . ?
Cr1B O3B C7B C8B -157.2(7) . . . . ?
Cr1B O30B C85B O29B -14(2) . . . . ?
Cr1B O30B C85B C86B 162.8(8) . . . . ?
Cr1B O32B C91B O31B -19(2) . . . . ?
Cr1B O32B C91B C92B 152.0(12) . . . . ?
Cr1B O32B C91B C92C 160(2) . . . . ?
Cr2B O2B C1B O1B 16.7(19) . . . . ?
Cr2B O2B C1B C2B -160.9(8) . . . . ?
Cr2B O4B C7B O3B 6.6(16) . . . . ?
Cr2B O4B C7B C8B -169.2(7) . . . . ?
Cr2B O5B C13B O6B -17.3(19) . . . . ?
Cr2B O5B C13B C14B 158.9(8) . . . . ?
Cr2B O7B C19B O8B -22.3(18) . . . . ?
Cr2B O7B C19B C20B 158.0(9) . . . . ?
Cr2B O7B C19B C20C 164.3(16) . . . . ?
Cr3B O6B C13B O5B -21(2) . . . . ?
Cr3B O6B C13B C14B 162.5(8) . . . . ?
Cr3B O8B C19B O7B -13.6(16) . . . . ?
Cr3B O8B C19B C20B 166.0(9) . . . . ?
Cr3B O8B C19B C20C 160.2(16) . . . . ?
Cr3B O9B C25B O10B 20.2(19) . . . . ?
Cr3B O9B C25B C26B -165.7(8) . . . . ?
Cr3B O11B C31B O12B 15.6(18) . . . . ?
Cr3B O11B C31B C32B -165.4(8) . . . . ?
Cr4B O10B C25B O9B 10(2) . . . . ?
Cr4B O10B C25B C26B -164.0(9) . . . . ?
Cr4B O12B C31B O11B 17.7(17) . . . . ?
Cr4B O12B C31B C32B -161.4(7) . . . . ?
Cr4B O13B C37B O14B -6(2) . . . . ?
Cr4B O13B C37B C38B 174.0(8) . . . . ?
Cr4B O15B C43B O16B -10.5(17) . . . . ?
Cr4B O15B C43B C44B 164.2(7) . . . . ?
Cr5B O14B C37B O13B -22.3(19) . . . . ?
Cr5B O14B C37B C38B 157.6(8) . . . . ?
Cr5B O16B C43B O15B -17.4(16) . . . . ?
Cr5B O16B C43B C44B 167.9(7) . . . . ?
Cr5B O17B C49B O18B 18.5(16) . . . . ?
Cr5B O17B C49B C50B -159.0(7) . . . . ?
Cr5B O19B C55B O20B 12.6(16) . . . . ?
Cr5B O19B C55B C56B -164.2(6) . . . . ?
Cr6B O18B C49B O17B 20.0(18) . . . . ?
Cr6B O18B C49B C50B -162.4(7) . . . . ?
Cr6B O20B C55B O19B 27.3(14) . . . . ?
Cr6B O20B C55B C56B -155.8(6) . . . . ?
Cr6B O21B C61B O22B -8.7(19) . . . . ?
Cr6B O21B C61B C62B 174.7(7) . . . . ?
Cr6B O23B C67B O24B -2.9(19) . . . . ?
Cr6B O23B C67B C68B 179.6(7) . . . . ?
Cr7B O22B C61B O21B -19.7(18) . . . . ?
Cr7B O22B C61B C62B 156.8(7) . . . . ?
Cr7B O24B C67B O23B -22.2(18) . . . . ?
Cr7B O24B C67B C68B 155.1(8) . . . . ?
Cr7B O25B C73B O26B 5(2) . . . . ?
Cr7B O25B C73B C74B -173.4(10) . . . . ?
Cr7B O25B C73B C74C 157.8(18) . . . . ?
Cr7B O27B C79B O28B 9.9(17) . . . . ?
Cr7B O27B C79B C80B -172.3(7) . . . . ?
Cr8B O26B C73B O25B 10(3) . . . . ?
Cr8B O26B C73B C74B -170.8(11) . . . . ?
Cr8B O26B C73B C74C -139.2(18) . . . . ?
Cr8B O28B C79B O27B 17.8(16) . . . . ?
Cr8B O28B C79B C80B -160.0(7) . . . . ?
Cr8B O29B C85B O30B -19.6(19) . . . . ?
Cr8B O29B C85B C86B 163.2(8) . . . . ?
Cr8B O31B C91B O32B -13(2) . . . . ?
Cr8B O31B C91B C92B 175.6(11) . . . . ?
Cr8B O31B C91B C92C 167(2) . . . . ?
O1A C1A C2A C3A -76.1(15) . . . . ?
O1A C1A C2A C5A 48.9(15) . . . . ?
O2A C1A C2A C3A 104.2(15) . . . . ?
O2A C1A C2A C5A -130.8(12) . . . . ?
C1A C2A C3A C4A -65.1(19) . . . . ?
C1A C2A C5A C6A 61.8(15) . . . . ?
C3A C2A C5A C6A -175.5(14) . . . . ?
C5A C2A C3A C4A 172.3(16) . . . . ?
O3A C7A C8A C9A -46(2) . . . . ?
O3A C7A C8A C11A 76(2) . . . . ?
O3A C7A C8E C9E -94(2) . . . . ?
O3A C7A C8E C11E 97(2) . . . . ?
O4A C7A C8A C9A 138.3(18) . . . . ?
O4A C7A C8A C11A -99(2) . . . . ?
O4A C7A C8E C9E 86(2) . . . . ?
O4A C7A C8E C11E -83(2) . . . . ?
C7A C8A C9A C10A -45(5) . . . . ?
C7A C8A C11A C12A 65(4) . . . . ?
C7A C8E C9E C10E 57(4) . . . . ?
C7A C8E C11E C12E -66(4) . . . . ?
C9A C8A C11A C12A -173(3) . . . . ?
C11A C8A C9A C10A -164(4) . . . . ?
O5A C13A C14A C15A -143.9(12) . . . . ?
O5A C13A C14A C17A 95.4(12) . . . . ?
O6A C13A C14A C15A 38.3(15) . . . . ?
O6A C13A C14A C17A -82.4(12) . . . . ?
C13A C14A C15A C16A 62.1(18) . . . . ?
C13A C14A C17A C18A -57.5(16) . . . . ?
C15A C14A C17A C18A -179.0(13) . . . . ?
C17A C14A C15A C16A -178.1(15) . . . . ?
O7A C19A C20A C21A -134.4(10) . . . . ?
O7A C19A C20A C23A 103.7(11) . . . . ?
O8A C19A C20A C21A 47.5(13) . . . . ?
O8A C19A C20A C23A -74.3(11) . . . . ?
C19A C20A C21A C22A 59.2(14) . . . . ?
C19A C20A C23A C24A -64.7(13) . . . . ?
C21A C20A C23A C24A 174.7(11) . . . . ?
C23A C20A C21A C22A 179.4(11) . . . . ?
O9A C25A C26A C27A -48.7(15) . . . . ?
O9A C25A C26A C29A 76.4(16) . . . . ?
O9A C25A C26E C27E -100(2) . . . . ?
O9A C25A C26E C29E 32(3) . . . . ?
O10A C25A C26A C27A 136.9(13) . . . . ?
O10A C25A C26A C29A -98.0(17) . . . . ?
O10A C25A C26E C27E 69(3) . . . . ?
O10A C25A C26E C29E -159.2(18) . . . . ?
C25A C26A C27A C28A -61(2) . . . . ?
C25A C26A C29A C30A 170(2) . . . . ?
C25A C26E C27E C28E 65(4) . . . . ?
C25A C26E C29E C30E 63(4) . . . . ?
C27A C26A C29A C30A -67(3) . . . . ?
C29A C26A C27A C28A 176.5(18) . . . . ?
O11A C31A C32A C33A -96.5(12) . . . . ?
O11A C31A C32A C35A 138.6(12) . . . . ?
O11A C31A C32A C33E -164.7(18) . . . . ?
O11A C31A C32A C35E 71.5(16) . . . . ?
O12A C31A C32A C33A 83.2(13) . . . . ?
O12A C31A C32A C35A -41.7(15) . . . . ?
O12A C31A C32A C33E 15(2) . . . . ?
O12A C31A C32A C35E -108.8(16) . . . . ?
C31A C32A C33A C34A 60(2) . . . . ?
C31A C32A C35A C36A -53(3) . . . . ?
C31A C32A C33E C34E 180(2) . . . . ?
C31A C32A C35E C36E 69(4) . . . . ?
C33A C32A C35A C36A -174(2) . . . . ?
C35A C32A C33A C34A -176.4(19) . . . . ?
O13A C37A C38A C39A -91.8(14) . . . . ?
O13A C37A C38A C41A 149.0(12) . . . . ?
O14A C37A C38A C39A 87.1(14) . . . . ?
O14A C37A C38A C41A -32.1(16) . . . . ?
C37A C38A C39A C40A 60.6(18) . . . . ?
C37A C38A C41A C42A -61.0(16) . . . . ?
C39A C38A C41A C42A -179.9(13) . . . . ?
C41A C38A C39A C40A -177.5(15) . . . . ?
O15A C43A C44A C45A 23.4(14) . . . . ?
O15A C43A C44A C47A -100.8(12) . . . . ?
O16A C43A C44A C45A -161.9(10) . . . . ?
O16A C43A C44A C47A 73.9(13) . . . . ?
C43A C44A C45A C46A 62.9(14) . . . . ?
C43A C44A C47A C48A -67.2(16) . . . . ?
C45A C44A C47A C48A 169.6(14) . . . . ?
C47A C44A C45A C46A -174.5(12) . . . . ?
O17A C49A C50A C51A -45.1(16) . . . . ?
O17A C49A C50A C53A 84.0(14) . . . . ?
O18A C49A C50A C51A 137.2(12) . . . . ?
O18A C49A C50A C53A -93.7(14) . . . . ?
C49A C50A C51A C52A -58.9(16) . . . . ?
C49A C50A C53A C54A 168.2(13) . . . . ?
C51A C50A C53A C54A -67.2(18) . . . . ?
C53A C50A C51A C52A 178.1(12) . . . . ?
O19A C55A C56A C57A -30.6(16) . . . . ?
O19A C55A C56A C59A 93.8(14) . . . . ?
O20A C55A C56A C57A 156.0(12) . . . . ?
O20A C55A C56A C59A -79.7(14) . . . . ?
C55A C56A C57A C58A -66(2) . . . . ?
C55A C56A C59A C60A 61(2) . . . . ?
C57A C56A C59A C60A -175.5(17) . . . . ?
C59A C56A C57A C58A 170.3(17) . . . . ?
O21A C61A C62A C63A -88.2(12) . . . . ?
O21A C61A C62A C65A 39.4(14) . . . . ?
O22A C61A C62A C63A 91.2(13) . . . . ?
O22A C61A C62A C65A -141.2(11) . . . . ?
C61A C62A C63A C64A 67.7(15) . . . . ?
C61A C62A C65A C66A 59.9(17) . . . . ?
C63A C62A C65A C66A -175.3(13) . . . . ?
C65A C62A C63A C64A -58.8(16) . . . . ?
O23A C67A C68A C69A 28.6(16) . . . . ?
O23A C67A C68A C71A -98.4(14) . . . . ?
O24A C67A C68A C69A -147.1(12) . . . . ?
O24A C67A C68A C71A 85.9(15) . . . . ?
C67A C68A C69A C70A 164.4(19) . . . . ?
C67A C68A C71A C72A -63(2) . . . . ?
C69A C68A C71A C72A 171.3(19) . . . . ?
C71A C68A C69A C70A -73(2) . . . . ?
O25A C73A C74A C75A -36.8(17) . . . . ?
O25A C73A C74A C77A 86.6(14) . . . . ?
O26A C73A C74A C75A 144.1(13) . . . . ?
O26A C73A C74A C77A -92.5(15) . . . . ?
C73A C74A C75A C76A -59.5(19) . . . . ?
C73A C74A C77A C78A 78.1(18) . . . . ?
C75A C74A C77A C78A -160.5(16) . . . . ?
C77A C74A C75A C76A -179.5(15) . . . . ?
O27A C79A C80A C81A 61.7(14) . . . . ?
O27A C79A C80A C83A -58.6(18) . . . . ?
O27A C79A C80A C81E 105.6(15) . . . . ?
O27A C79A C80A C83E -26.1(19) . . . . ?
O28A C79A C80A C81A -117.2(13) . . . . ?
O28A C79A C80A C83A 122.5(16) . . . . ?
O28A C79A C80A C81E -73.4(16) . . . . ?
O28A C79A C80A C83E 155.0(17) . . . . ?
C79A C80A C81A C82A 70(3) . . . . ?
C79A C80A C83A C84A -52(3) . . . . ?
C79A C80A C81E C82E -55(3) . . . . ?
C79A C80A C83E C84E -62(3) . . . . ?
C81A C80A C83A C84A -172(3) . . . . ?
C83A C80A C81A C82A -169(3) . . . . ?
O29A C85A C86A C87A -112.9(13) . . . . ?
O29A C85A C86A C89A 120.8(12) . . . . ?
O30A C85A C86A C87A 69.1(14) . . . . ?
O30A C85A C86A C89A -57.2(15) . . . . ?
C85A C86A C87A C88A 65.0(17) . . . . ?
C85A C86A C89A C90A -61.1(15) . . . . ?
C87A C86A C89A C90A 175.6(13) . . . . ?
C89A C86A C87A C88A -172.4(14) . . . . ?
O31A C91A C92A C93A -87.8(13) . . . . ?
O31A C91A C92A C95A 37.1(15) . . . . ?
O32A C91A C92A C93A 90.8(14) . . . . ?
O32A C91A C92A C95A -144.3(11) . . . . ?
C91A C92A C93A C94A -60.4(17) . . . . ?
C91A C92A C95A C96A 59.5(17) . . . . ?
C93A C92A C95A C96A -176.6(13) . . . . ?
C95A C92A C93A C94A 174.5(14) . . . . ?
O1B C1B C2B C3B 41.6(15) . . . . ?
O1B C1B C2B C5B -85.8(13) . . . . ?
O2B C1B C2B C3B -140.6(11) . . . . ?
O2B C1B C2B C5B 92.0(13) . . . . ?
C1B C2B C3B C4B 61.3(16) . . . . ?
C1B C2B C5B C6B 67.8(16) . . . . ?
C3B C2B C5B C6B -57.8(17) . . . . ?
C5B C2B C3B C4B -174.7(13) . . . . ?
O3B C7B C8B C9B 26.1(15) . . . . ?
O3B C7B C8B C11B -110.2(12) . . . . ?
O4B C7B C8B C9B -157.9(12) . . . . ?
O4B C7B C8B C11B 65.8(14) . . . . ?
C7B C8B C9B C10B 157.7(16) . . . . ?
C7B C8B C11B C12B 59(2) . . . . ?
C9B C8B C11B C12B -73(2) . . . . ?
C11B C8B C9B C10B -72(2) . . . . ?
O5B C13B C14B C15B -89.4(16) . . . . ?
O5B C13B C14B C17B 142.1(14) . . . . ?
O6B C13B C14B C15B 87.2(16) . . . . ?
O6B C13B C14B C17B -41.3(18) . . . . ?
C13B C14B C15B C16B 54(2) . . . . ?
C13B C14B C17B C18B -58(2) . . . . ?
C15B C14B C17B C18B 176.3(18) . . . . ?
C17B C14B C15B C16B -177.9(18) . . . . ?
O7B C19B C20B C21B -56(2) . . . . ?
O7B C19B C20B C23B 69(2) . . . . ?
O7B C19B C20C C21C -36(3) . . . . ?
O7B C19B C20C C23C 98(3) . . . . ?
O8B C19B C20B C21B 124(2) . . . . ?
O8B C19B C20B C23B -110.9(19) . . . . ?
O8B C19B C20C C21C 150(3) . . . . ?
O8B C19B C20C C23C -76(4) . . . . ?
C19B C20B C21B C22B -55(3) . . . . ?
C19B C20B C23B C24B 51(3) . . . . ?
C19B C20C C21C C22C -63(5) . . . . ?
C19B C20C C23C C24C 39(6) . . . . ?
C21B C20B C23B C24B 176(3) . . . . ?
C23B C20B C21B C22B -179(3) . . . . ?
O9B C25B C26B C27B 114.4(15) . . . . ?
O9B C25B C26B C29B -115.8(16) . . . . ?
O10B C25B C26B C27B -70.8(15) . . . . ?
O10B C25B C26B C29B 59.0(18) . . . . ?
C25B C26B C27B C28B -53(2) . . . . ?
C25B C26B C29B C30B 58(2) . . . . ?
C27B C26B C29B C30B -176.3(18) . . . . ?
C29B C26B C27B C28B -179.8(18) . . . . ?
O11B C31B C32B C33B -94.6(16) . . . . ?
O11B C31B C32B C35B 53.9(19) . . . . ?
O12B C31B C32B C33B 84.6(16) . . . . ?
O12B C31B C32B C35B -127.0(16) . . . . ?
C31B C32B C33B C34B -47(3) . . . . ?
C31B C32B C35B C36B 27(3) . . . . ?
C33B C32B C35B C36B 172(3) . . . . ?
C35B C32B C33B C34B 167(2) . . . . ?
O13B C37B C38B C39B 55.9(14) . . . . ?
O13B C37B C38B C41B -66.4(16) . . . . ?
O14B C37B C38B C39B -124.0(12) . . . . ?
O14B C37B C38B C41B 113.8(15) . . . . ?
C37B C38B C39B C40B 62.8(15) . . . . ?
C37B C38B C41B C42B -59(2) . . . . ?
C39B C38B C41B C42B 179.0(19) . . . . ?
C41B C38B C39B C40B -175.3(15) . . . . ?
O15B C43B C44B C45B -96.1(13) . . . . ?
O15B C43B C44B C47B 135.0(11) . . . . ?
O16B C43B C44B C45B 79.1(13) . . . . ?
O16B C43B C44B C47B -49.8(14) . . . . ?
C43B C44B C45B C46B 64.0(18) . . . . ?
C43B C44B C47B C48B -55.7(18) . . . . ?
C45B C44B C47B C48B 176.3(15) . . . . ?
C47B C44B C45B C46B -168.5(15) . . . . ?
O17B C49B C50B C51B 91.6(12) . . . . ?
O17B C49B C50B C53B -144.4(11) . . . . ?
O18B C49B C50B C51B -86.2(12) . . . . ?
O18B C49B C50B C53B 37.9(14) . . . . ?
C49B C50B C51B C52B -58.4(16) . . . . ?
C49B C50B C53B C54B 63.5(16) . . . . ?
C51B C50B C53B C54B -174.4(13) . . . . ?
C53B C50B C51B C52B 178.5(14) . . . . ?
O19B C55B C56B C57B 105.2(10) . . . . ?
O19B C55B C56B C59B -133.0(10) . . . . ?
O20B C55B C56B C57B -72.0(11) . . . . ?
O20B C55B C56B C59B 49.9(12) . . . . ?
C55B C56B C57B C58B -62.9(13) . . . . ?
C55B C56B C59B C60B 57.3(14) . . . . ?
C57B C56B C59B C60B 177.6(11) . . . . ?
C59B C56B C57B C58B 175.0(11) . . . . ?
O21B C61B C62B C63B 74.9(14) . . . . ?
O21B C61B C62B C65B -45.4(14) . . . . ?
O22B C61B C62B C63B -102.0(13) . . . . ?
O22B C61B C62B C65B 137.7(11) . . . . ?
C61B C62B C63B C64B 168.2(14) . . . . ?
C61B C62B C65B C66B -60.4(13) . . . . ?
C63B C62B C65B C66B 178.9(11) . . . . ?
C65B C62B C63B C64B -70.8(17) . . . . ?
O23B C67B C68B C69B -96.3(14) . . . . ?
O23B C67B C68B C71B 135.9(14) . . . . ?
O24B C67B C68B C69B 86.0(15) . . . . ?
O24B C67B C68B C71B -41.8(18) . . . . ?
C67B C68B C69B C70B 64(2) . . . . ?
C67B C68B C71B C72B -62(2) . . . . ?
C69B C68B C71B C72B 174.2(19) . . . . ?
C71B C68B C69B C70B -169.5(19) . . . . ?
O25B C73B C74B C75B -90.4(16) . . . . ?
O25B C73B C74B C77B 148.7(15) . . . . ?
O25B C73B C74C C75C -78(3) . . . . ?
O25B C73B C74C C77C 156(2) . . . . ?
O26B C73B C74B C75B 90.8(15) . . . . ?
O26B C73B C74B C77B -30.2(19) . . . . ?
O26B C73B C74C C75C 76(3) . . . . ?
O26B C73B C74C C77C -50(3) . . . . ?
C73B C74B C75B C76B 64.2(18) . . . . ?
C73B C74B C77B C78B -63(2) . . . . ?
C73B C74C C75C C76C 59(5) . . . . ?
C73B C74C C77C C78C -46(5) . . . . ?
C75B C74B C77B C78B 178.4(15) . . . . ?
C77B C74B C75B C76B -173.7(17) . . . . ?
O27B C79B C80B C81B 22.7(14) . . . . ?
O27B C79B C80B C83B -102.8(12) . . . . ?
O28B C79B C80B C81B -159.3(10) . . . . ?
O28B C79B C80B C83B 75.2(13) . . . . ?
C79B C80B C81B C82B 59.2(16) . . . . ?
C79B C80B C83B C84B -65.6(17) . . . . ?
C81B C80B C83B C84B 167.1(14) . . . . ?
C83B C80B C81B C82B -176.1(13) . . . . ?
O29B C85B C86B C87B -47.8(16) . . . . ?
O29B C85B C86B C89B 77.0(13) . . . . ?
O30B C85B C86B C87B 134.8(13) . . . . ?
O30B C85B C86B C89B -100.5(13) . . . . ?
C85B C86B C87B C88B -54.4(17) . . . . ?
C85B C86B C89B C90B 76.8(18) . . . . ?
C87B C86B C89B C90B -158.9(16) . . . . ?
C89B C86B C87B C88B -178.0(13) . . . . ?
O31B C91B C92B C93B -29(2) . . . . ?
O31B C91B C92B C95B 98.3(17) . . . . ?
O31B C91B C92C C93C -70(6) . . . . ?
O31B C91B C92C C95C 76(4) . . . . ?
O32B C91B C92B C93B 159.8(17) . . . . ?
O32B C91B C92B C95B -73(2) . . . . ?
O32B C91B C92C C93C 111(5) . . . . ?
O32B C91B C92C C95C -103(4) . . . . ?
C91B C92B C93B C94B -64(3) . . . . ?
C91B C92B C95B C96B 66(3) . . . . ?
C91B C92C C93C C94C 20(8) . . . . ?
C91B C92C C95C C96C 111(7) . . . . ?
C93B C92B C95B C96B -169(2) . . . . ?
C95B C92B C93B C94B 172(3) . . . . ?
N1C C3C C1 C2 -109(5) . . . . ?
N1C C4C C5C C6C -116(2) . . . . ?
C1C C2C C3C N1C 157(5) . . . . ?
C3C N1C C4C C5C -173.3(13) . . . . ?
C4C N1C C3C C2C -173.6(19) . . . . ?
C4C N1C C3C C1 163.9(18) . . . . ?
N1D C4D C5D C6D -116(3) . . . . ?
C1D C2D C3D N1D -117(2) . . . . ?
C3D N1D C4D C5D 177(2) . . . . ?
C4D N1D C3D C2D -178.5(18) . . . . ?
C33E C32A C35E C36E -57(4) . . . . ?
C35E C32A C33E C34E -58(4) . . . . ?
C27E C26E C29E C30E -164(3) . . . . ?
C29E C26E C27E C28E -64(4) . . . . ?
C9E C8E C11E C12E 126(3) . . . . ?
C11E C8E C9E C10E -135(3) . . . . ?
C93C C92C C95C C96C -99(5) . . . . ?
C95C C92C C93C C94C -127(6) . . . . ?
C75C C74C C77C C78C 178(4) . . . . ?
C77C C74C C75C C76C -178(4) . . . . ?
C21C C20C C23C C24C 170(5) . . . . ?
C23C C20C C21C C22C 163(4) . . . . ?
C5E C4E N1E C3D -176(10) . . . . ?
C6E C5E C4E N1E -109(16) . . . . ?
N1E C3D C2E C1E 144(6) . . . . ?
C2E C3D N1E C4E 177(8) . . . . ?
C81E C80A C83E C84E 169(2) . . . . ?
C83E C80A C81E C82E 78(4) . . . . ?
